data_2104996
loop_
_publ_author_name
'Siegler, Maxime A.'
'Hao, Xiang'
'Parkin, Sean'
'Brock, Carolyn Pratt'

_publ_section_title
;
 [Ni(H~2~O)~6~](NO~3~)~2~&#x00B7;(15-crown-5)&#x00B7;2H~2~O: three phase
 transitions and an intermediate modulated phase stable over a range of
 <i>ca</i> 40K
;
_journal_issue 6
_journal_name_full 'Acta Crystallographica Section B'
_journal_page_first 486
_journal_page_last 498
_journal_paper_doi 10.1107/S0108768111045897
_journal_volume 67
_journal_year 2011
_chemical_formula_moiety 'C10 H20 O5, H12 Ni O6 2+, 2(N O3 1-), 2(H2 O)'
_chemical_formula_sum 'C10 H36 N2 Ni O19'
_chemical_formula_weight 547.12
_chemical_name_systematic 'hexaquanickel(II) nitrate (15-crown-5) dihydrate'
_space_group_IT_number 4
_symmetry_cell_setting monoclinic
_symmetry_space_group_name_Hall 'P 2yb (1/2*x,y,-1/2*x+z)'
_symmetry_space_group_name_H-M 'B 1 21 1'
_atom_sites_solution_hydrogens geom
_atom_sites_solution_primary direct
_atom_sites_solution_secondary difmap
_audit_creation_method SHELXL-97
_cell_angle_alpha 90.00
_cell_angle_beta 129.19(2)
_cell_angle_gamma 90.00
_cell_formula_units_Z 28
_cell_length_a 31.013(5)
_cell_length_b 12.560(2)
_cell_length_c 56.246(7)
_cell_measurement_reflns_used 20294
_cell_measurement_temperature 213(2)
_cell_measurement_theta_max 27.48
_cell_measurement_theta_min 1.00
_cell_volume 16981(7)
_computing_cell_refinement 'DENZO-SMN (Nonius, 1997)'
_computing_data_collection 'COLLECT (Nonius, 1997)'
_computing_data_reduction 'DENZO-SMN (Nonius, 1997)'
_computing_molecular_graphics 'Mercury (Macrae et al., 2008)'
_computing_publication_material 'SHELX-97 and local procedures'
_computing_structure_refinement 'SHELXL-97 (Sheldrick, 2008)'
_computing_structure_solution 'SHELXS-97 (Sheldrick, 2008)'
_diffrn_ambient_temperature 213(2)
_diffrn_detector_area_resol_mean 18
_diffrn_measured_fraction_theta_full 0.998
_diffrn_measured_fraction_theta_max 0.998
_diffrn_measurement_device_type 'Nonius KappaCCD diffractometer'
_diffrn_measurement_method '\w scans at fixed \c = 55\%'
_diffrn_radiation_monochromator graphite
_diffrn_radiation_source 'fine-focus sealed tube'
_diffrn_radiation_type MoK\a
_diffrn_radiation_wavelength 0.71073
_diffrn_reflns_av_R_equivalents 0.089
_diffrn_reflns_av_sigmaI/netI 0.0830
_diffrn_reflns_limit_h_max 40
_diffrn_reflns_limit_h_min -40
_diffrn_reflns_limit_k_max 16
_diffrn_reflns_limit_k_min -16
_diffrn_reflns_limit_l_max 72
_diffrn_reflns_limit_l_min -72
_diffrn_reflns_number 177757
_diffrn_reflns_theta_full 27.46
_diffrn_reflns_theta_max 27.46
_diffrn_reflns_theta_min 1.09
_diffrn_standards_decay_% <2
_exptl_absorpt_coefficient_mu 0.885
_exptl_absorpt_correction_T_max 0.8092
_exptl_absorpt_correction_T_min 0.6661
_exptl_absorpt_correction_type multi-scan
_exptl_absorpt_process_details 'Scalepack (Otwinowski & Minor, 2006)'
_exptl_crystal_colour 'pale green'
_exptl_crystal_density_diffrn 1.498
_exptl_crystal_density_method 'not measured'
_exptl_crystal_description 'elongated parallelepiped'
_exptl_crystal_F_000 8120
_exptl_crystal_size_max 0.50
_exptl_crystal_size_mid 0.30
_exptl_crystal_size_min 0.25
_refine_diff_density_max 0.952
_refine_diff_density_min -0.903
_refine_ls_abs_structure_details 'Flack H D (1983), Acta Cryst. A39, 876-881'
_refine_ls_abs_structure_Flack 0.0(4)
_refine_ls_extinction_method none
_refine_ls_goodness_of_fit_ref 1.175
_refine_ls_hydrogen_treatment mixed
_refine_ls_matrix_type full
_refine_ls_number_parameters 1002
_refine_ls_number_reflns 38790
_refine_ls_number_restraints 1693
_refine_ls_restrained_S_all 1.166
_refine_ls_R_factor_all 0.2123
_refine_ls_R_factor_gt 0.0601
_refine_ls_shift/su_max 0.069
_refine_ls_shift/su_mean 0.000
_refine_ls_structure_factor_coef Fsqd
_refine_ls_weighting_details 'calc w=1/[\s^2^(Fo^2^)+(0.0500P)^2^+0.0000P] where P=(Fo^2^+2Fc^2^)/3'
_refine_ls_weighting_scheme calc
_refine_ls_wR_factor_gt 0.1622
_refine_ls_wR_factor_ref 0.1875
_reflns_number_gt 10747
_reflns_number_total 38790
_reflns_threshold_expression >2sigma(I)
_cod_data_source_file hw5018.cif
_cod_data_source_block 213K_III
_cod_original_sg_symbol_H-M 'B 21'
_cod_database_code 2104996
_cod_database_fobs_code 2104996

loop_
_symmetry_equiv_pos_as_xyz
'x, y, z'
'-x, y+1/2, -z'
'x+1/2, y, z+1/2'
'-x+1/2, y+1/2, -z+1/2'

loop_
_atom_site_type_symbol
_atom_site_label
_atom_site_fract_x
_atom_site_fract_y
_atom_site_fract_z
_atom_site_U_iso_or_equiv
_atom_site_adp_type
_atom_site_calc_flag
_atom_site_refinement_flags
_atom_site_occupancy
_atom_site_symmetry_multiplicity
_atom_site_disorder_assembly
_atom_site_disorder_group
C C1'_1 0.2676(6) 0.8345(15) -0.0515(5) 0.0548(6) Uani d PG 0.285(8) 1 A 2
H H11_1 0.2691 0.8328 -0.0333 0.066 Uiso d PG 0.285(8) 1 A 2
H H12_1 0.2286 0.8529 -0.0700 0.066 Uiso d PG 0.285(8) 1 A 2
C C2'_1 0.3082(7) 0.9148(12) -0.0468(5) 0.0633(7) Uani d PG 0.285(8) 1 A 2
H H21_1 0.3086 0.9131 -0.0643 0.076 Uiso d PG 0.285(8) 1 A 2
H H22_1 0.2968 0.9868 -0.0455 0.076 Uiso d PG 0.285(8) 1 A 2
C C3'_1 0.4074(8) 0.9569(9) -0.0120(5) 0.0716(7) Uani d PG 0.285(8) 1 A 2
H H31_1 0.4065 1.0257 -0.0038 0.086 Uiso d PG 0.285(8) 1 A 2
H H32_1 0.4012 0.9709 -0.0314 0.086 Uiso d PG 0.285(8) 1 A 2
C C4'_1 0.4637(7) 0.9060(11) 0.0110(4) 0.0668(7) Uani d PG 0.285(8) 1 A 2
H H41_1 0.4942 0.9598 0.0208 0.080 Uiso d PG 0.285(8) 1 A 2
H H42_1 0.4656 0.8706 0.0275 0.080 Uiso d PG 0.285(8) 1 A 2
C C5'_1 0.5177(5) 0.7611(15) 0.0127(4) 0.0732(7) Uani d PG 0.285(8) 1 A 2
H H51_1 0.5504 0.8008 0.0306 0.088 Uiso d PG 0.285(8) 1 A 2
H H52_1 0.5280 0.7362 0.0001 0.088 Uiso d PG 0.285(8) 1 A 2
C C6'_1 0.5056(5) 0.6667(14) 0.0242(3) 0.0662(6) Uani d PG 0.285(8) 1 A 2
H H61_1 0.5395 0.6209 0.0370 0.079 Uiso d PG 0.285(8) 1 A 2
H H62_1 0.4955 0.6907 0.0370 0.079 Uiso d PG 0.285(8) 1 A 2
C C7'_1 0.4473(6) 0.5151(10) 0.0072(4) 0.0526(5) Uani d PG 0.285(8) 1 A 2
H H71_1 0.4525 0.5297 0.0263 0.063 Uiso d PG 0.285(8) 1 A 2
H H72_1 0.4736 0.4575 0.0118 0.063 Uiso d PG 0.285(8) 1 A 2
C C8'_1 0.3875(7) 0.4806(9) -0.0181(4) 0.0503(5) Uani d PG 0.285(8) 1 A 2
H H81_1 0.3806 0.4741 -0.0379 0.060 Uiso d PG 0.285(8) 1 A 2
H H82_1 0.3803 0.4108 -0.0131 0.060 Uiso d PG 0.285(8) 1 A 2
C C9'_1 0.2926(6) 0.5476(13) -0.0465(4) 0.0502(5) Uani d PG 0.285(8) 1 A 2
H H91_1 0.2772 0.4846 -0.0436 0.060 Uiso d PG 0.285(8) 1 A 2
H H92_1 0.2877 0.5373 -0.0657 0.060 Uiso d PG 0.285(8) 1 A 2
C C10'_1 0.2617(5) 0.6457(15) -0.0494(4) 0.0499(5) Uani d PG 0.285(8) 1 A 2
H H101_1 0.2205 0.6374 -0.0663 0.060 Uiso d PG 0.285(8) 1 A 2
H H102_1 0.2683 0.6587 -0.0298 0.060 Uiso d PG 0.285(8) 1 A 2
O O1'_1 0.2831(5) 0.7320(13) -0.0557(4) 0.0419(3) Uani d PG 0.285(8) 1 A 2
O O2'_1 0.3631(7) 0.8897(10) -0.0186(4) 0.0499(4) Uani d PG 0.285(8) 1 A 2
O O3'_1 0.4695(6) 0.8305(12) -0.0056(4) 0.0523(4) Uani d PG 0.285(8) 1 A 2
O O4'_1 0.4598(5) 0.6088(11) -0.0020(3) 0.0469(3) Uani d PG 0.285(8) 1 A 2
O O5'_1 0.3510(6) 0.5600(10) -0.0207(4) 0.0413(3) Uani d PG 0.285(8) 1 A 2
C C1_1 0.2731(6) 0.6205(11) -0.0503(4) 0.0548(6) Uani d PD 0.715(8) 1 A 1
H H1A_1 0.2350 0.6031 -0.0684 0.066 Uiso calc PR 0.715(8) 1 A 1
H H1B_1 0.2747 0.6228 -0.0324 0.066 Uiso calc PR 0.715(8) 1 A 1
C C2_1 0.3119(7) 0.5401(11) -0.0459(4) 0.0633(7) Uani d PD 0.715(8) 1 A 1
H H2A_1 0.3014 0.4696 -0.0436 0.076 Uiso calc PR 0.715(8) 1 A 1
H H2B_1 0.3103 0.5385 -0.0639 0.076 Uiso calc PR 0.715(8) 1 A 1
C C3_1 0.4091(7) 0.4961(11) -0.0129(4) 0.0716(7) Uani d PD 0.715(8) 1 A 1
H H3A_1 0.4028 0.4781 -0.0318 0.086 Uiso calc PR 0.715(8) 1 A 1
H H3B_1 0.4092 0.4300 -0.0036 0.086 Uiso calc PR 0.715(8) 1 A 1
C C4_1 0.4638(7) 0.5520(12) 0.0089(4) 0.0668(7) Uani d PD 0.715(8) 1 A 1
H H4A_1 0.4657 0.5848 0.0253 0.080 Uiso calc PR 0.715(8) 1 A 1
H H4B_1 0.4940 0.4998 0.0182 0.080 Uiso calc PR 0.715(8) 1 A 1
C C5_1 0.5150(6) 0.6976(13) 0.0131(4) 0.0732(7) Uani d PD 0.715(8) 1 A 1
H H5A_1 0.5276 0.7244 0.0020 0.088 Uiso calc PR 0.715(8) 1 A 1
H H5B_1 0.5458 0.6578 0.0310 0.088 Uiso calc PR 0.715(8) 1 A 1
C C6_1 0.5012(6) 0.7898(12) 0.0239(3) 0.0662(6) Uani d PD 0.715(8) 1 A 1
H H6A_1 0.4918 0.7640 0.0365 0.079 Uiso calc PR 0.715(8) 1 A 1
H H6B_1 0.5337 0.8364 0.0366 0.079 Uiso calc PR 0.715(8) 1 A 1
C C7_1 0.4427(6) 0.9398(11) 0.0079(3) 0.0526(5) Uani d PD 0.715(8) 1 A 1
H H7A_1 0.4694 0.9967 0.0138 0.063 Uiso calc PR 0.715(8) 1 A 1
H H7B_1 0.4450 0.9222 0.0256 0.063 Uiso calc PR 0.715(8) 1 A 1
C C8_1 0.3853(6) 0.9759(10) -0.0181(4) 0.0503(5) Uani d PD 0.715(8) 1 A 1
H H8A_1 0.3775 1.0452 -0.0135 0.060 Uiso calc PR 0.715(8) 1 A 1
H H8B_1 0.3807 0.9820 -0.0370 0.060 Uiso calc PR 0.715(8) 1 A 1
C C9_1 0.2944(6) 0.9029(11) -0.0482(4) 0.0502(5) Uani d PD 0.715(8) 1 A 1
H H9A_1 0.2930 0.9069 -0.0661 0.060 Uiso calc PR 0.715(8) 1 A 1
H H9B_1 0.2766 0.9668 -0.0479 0.060 Uiso calc PR 0.715(8) 1 A 1
C C10_1 0.2653(6) 0.8076(11) -0.0500(4) 0.0499(5) Uani d PD 0.715(8) 1 A 1
H H10A_1 0.2702 0.7990 -0.0311 0.060 Uiso calc PR 0.715(8) 1 A 1
H H10B_1 0.2254 0.8134 -0.0673 0.060 Uiso calc PR 0.715(8) 1 A 1
O O1_1 0.2887(5) 0.7182(9) -0.0543(3) 0.0419(3) Uani d PD 0.715(8) 1 A 1
O O2_1 0.3660(5) 0.5649(8) -0.0197(3) 0.0499(4) Uani d PD 0.715(8) 1 A 1
O O3_1 0.4709(5) 0.6293(9) -0.0058(3) 0.0523(4) Uani d PD 0.715(8) 1 A 1
O O4_1 0.4553(4) 0.8492(8) -0.0016(2) 0.0469(3) Uani d PD 0.715(8) 1 A 1
O O5_1 0.3500(4) 0.8973(8) -0.0212(3) 0.0413(3) Uani d PD 0.715(8) 1 A 1
Ni Ni1'_1 0.3763(4) 0.7152(10) -0.0922(2) 0.02379(8) Uani d PD 0.218(15) 1 B 2
O O6'_1 0.3906(13) 0.732(3) -0.1227(6) 0.0277(2) Uani d PD 0.218(15) 1 B 2
O O7'_1 0.3679(9) 0.685(3) -0.0595(4) 0.0424(3) Uani d PD 0.218(15) 1 B 2
O O8'_1 0.3166(9) 0.6015(17) -0.1197(6) 0.0315(3) Uani d PD 0.218(15) 1 B 2
O O9'_1 0.4360(8) 0.5966(18) -0.0709(6) 0.0407(3) Uani d PD 0.218(15) 1 B 2
O O10'_1 0.4361(8) 0.825(2) -0.0643(5) 0.0383(3) Uani d PD 0.218(15) 1 B 2
O O11'_1 0.3161(9) 0.8278(17) -0.1143(6) 0.0380(3) Uani d PD 0.218(15) 1 B 2
Ni Ni1_1 0.37844(13) 0.7386(3) -0.09164(7) 0.02379(8) Uani d PD 0.782(15) 1 B 1
O O6_1 0.3905(5) 0.7247(9) -0.1232(2) 0.0277(2) Uani d PD 0.782(15) 1 B 1
H H6C_1 0.3757 0.6652 -0.1338 0.042 Uiso d . 1 1 C 1
H H6D_1 0.3804 0.7620 -0.1396 0.042 Uiso d . 1 1 D 1
O O7_1 0.3703(4) 0.7581(10) -0.05870(18) 0.0424(3) Uani d PD 0.782(15) 1 B 1
H H7C_1 0.3967 0.7780 -0.0403 0.064 Uiso d . 1 1 E 1
H H7D_1 0.3428 0.7453 -0.0583 0.064 Uiso d . 1 1 F 1
O O8_1 0.3148(3) 0.8452(7) -0.1192(2) 0.0315(3) Uani d PD 0.782(15) 1 B 1
H H8C_1 0.3286 0.9077 -0.1156 0.047 Uiso d . 1 1 G 1
H H8D_1 0.2927 0.8473 -0.1175 0.047 Uiso d . 1 1 H 1
O O9_1 0.4348(3) 0.8608(7) -0.0712(2) 0.0407(3) Uani d PD 0.782(15) 1 B 1
H H9C_1 0.4660 0.8482 -0.0690 0.061 Uiso d . 1 1 I 1
H H9D_1 0.4239 0.9133 -0.0794 0.061 Uiso d . 1 1 J 1
O O10_1 0.4421(3) 0.6322(7) -0.0642(2) 0.0383(3) Uani d PD 0.782(15) 1 B 1
H H10C_1 0.4438 0.6342 -0.0487 0.057 Uiso d . 1 1 K 1
H H10D_1 0.4720 0.6517 -0.0589 0.057 Uiso d . 1 1 L 1
O O11_1 0.3233(4) 0.6161(7) -0.1115(2) 0.0380(3) Uani d PD 0.782(15) 1 B 1
H H11C_1 0.2873 0.6385 -0.1226 0.057 Uiso d . 1 1 M 1
H H11D_1 0.3222 0.5564 -0.1109 0.057 Uiso d . 1 1 N 1
N N1_1 0.5713(4) 0.7490(7) -0.0374(2) 0.0507(4) Uani d D 1 1 . .
O O12_1 0.5414(4) 0.8299(7) -0.0497(2) 0.0668(4) Uani d D 1 1 . .
O O13_1 0.6224(4) 0.7570(8) -0.0208(2) 0.0945(6) Uani d D 1 1 . .
O O14_1 0.5491(4) 0.6608(7) -0.0426(2) 0.0639(4) Uani d D 1 1 . .
N N2_1 0.1958(4) 0.7119(7) -0.1327(2) 0.0487(14) Uani d D 1 1 . .
O O15_1 0.2152(4) 0.7999(7) -0.1309(2) 0.0618(9) Uani d D 1 1 . .
O O16_1 0.1492(3) 0.7097(7) -0.1386(2) 0.0755(15) Uani d D 1 1 . .
O O17_1 0.2204(4) 0.6268(6) -0.1270(2) 0.0618(9) Uani d D 1 1 . .
O O18_1 0.3599(12) 1.0288(18) -0.0894(8) 0.0764(6) Uani d P 0.46(7) 1 O 1
H H18C_1 0.3496 1.0853 -0.0914 0.115 Uiso d . 1 1 P 1
H H18D_1 0.3786 1.0621 -0.1020 0.115 Uiso d . 1 1 Q 1
O O19_1 0.3709(7) 0.4182(11) -0.1002(6) 0.0600(5) Uani d P 0.51(5) 1 R 1
H H19C_1 0.3711 0.3535 -0.0985 0.090 Uiso d . 1 1 S 1
H H19D_1 0.3803 0.4251 -0.0767 0.090 Uiso d . 1 1 T 1
O O18'_1 0.3702(8) 0.4193(15) -0.0889(8) 0.0764(6) Uani d P 0.49(5) 1 R 2
O O19'_1 0.3682(10) 1.0363(15) -0.0959(6) 0.0600(5) Uani d P 0.54(7) 1 O 2
C C1'_2 0.2699(3) 0.8334(6) 0.0936(2) 0.0548(6) Uani d PG 0.614(7) 1 U 2
H H11_2 0.2745 0.8264 0.1127 0.066 Uiso d PG 0.614(7) 1 U 2
H H12_2 0.2298 0.8506 0.0763 0.066 Uiso d PG 0.614(7) 1 U 2
C C2'_2 0.3075(3) 0.9205(5) 0.0975(2) 0.0633(7) Uani d PG 0.614(7) 1 U 2
H H21_2 0.3027 0.9280 0.0783 0.076 Uiso d PG 0.614(7) 1 U 2
H H22_2 0.2973 0.9889 0.1015 0.076 Uiso d PG 0.614(7) 1 U 2
C C3'_2 0.4065(4) 0.9637(4) 0.1278(2) 0.0716(7) Uani d PG 0.614(7) 1 U 2
H H31_2 0.4051 1.0327 0.1357 0.086 Uiso d PG 0.614(7) 1 U 2
H H32_2 0.3987 0.9766 0.1079 0.086 Uiso d PG 0.614(7) 1 U 2
C C4'_2 0.4640(3) 0.9147(5) 0.15064(19) 0.0668(7) Uani d PG 0.614(7) 1 U 2
H H41_2 0.4935 0.9687 0.1579 0.080 Uiso d PG 0.614(7) 1 U 2
H H42_2 0.4687 0.8881 0.1688 0.080 Uiso d PG 0.614(7) 1 U 2
C C5'_2 0.5162(2) 0.7595(7) 0.15662(18) 0.0732(7) Uani d PG 0.614(7) 1 U 2
H H51_2 0.5473 0.8014 0.1746 0.088 Uiso d PG 0.614(7) 1 U 2
H H52_2 0.5299 0.7310 0.1459 0.088 Uiso d PG 0.614(7) 1 U 2
C C6'_2 0.5032(2) 0.6677(6) 0.16841(15) 0.0662(6) Uani d PG 0.614(7) 1 U 2
H H61_2 0.5368 0.6211 0.1817 0.079 Uiso d PG 0.614(7) 1 U 2
H H62_2 0.4924 0.6937 0.1807 0.079 Uiso d PG 0.614(7) 1 U 2
C C7'_2 0.4441(3) 0.5189(4) 0.15107(18) 0.0526(5) Uani d PG 0.614(7) 1 U 2
H H71_2 0.4459 0.5364 0.1689 0.063 Uiso d PG 0.614(7) 1 U 2
H H72_2 0.4718 0.4617 0.1574 0.063 Uiso d PG 0.614(7) 1 U 2
C C8'_2 0.3856(3) 0.4829(4) 0.12424(19) 0.0503(5) Uani d PG 0.614(7) 1 U 2
H H81_2 0.3814 0.4794 0.1052 0.060 Uiso d PG 0.614(7) 1 U 2
H H82_2 0.3781 0.4117 0.1284 0.060 Uiso d PG 0.614(7) 1 U 2
C C9'_2 0.2916(3) 0.5478(6) 0.09181(18) 0.0502(5) Uani d PG 0.614(7) 1 U 2
H H91_2 0.2736 0.4822 0.0916 0.060 Uiso d PG 0.614(7) 1 U 2
H H92_2 0.2927 0.5447 0.0745 0.060 Uiso d PG 0.614(7) 1 U 2
C C10'_2 0.2597(2) 0.6441(7) 0.08898(19) 0.0499(5) Uani d PG 0.614(7) 1 U 2
H H101_2 0.2196 0.6390 0.0701 0.060 Uiso d PG 0.614(7) 1 U 2
H H102_2 0.2611 0.6490 0.1071 0.060 Uiso d PG 0.614(7) 1 U 2
O O1'_2 0.2851(2) 0.7360(6) 0.08742(16) 0.0419(3) Uani d PG 0.614(7) 1 U 2
O O2'_2 0.3649(3) 0.8936(4) 0.12295(18) 0.0499(4) Uani d PG 0.614(7) 1 U 2
O O3'_2 0.4700(3) 0.8285(6) 0.13606(16) 0.0523(4) Uani d PG 0.614(7) 1 U 2
O O4'_2 0.4572(2) 0.6104(5) 0.14172(15) 0.0469(3) Uani d PG 0.614(7) 1 U 2
O O5'_2 0.3473(3) 0.5591(4) 0.12073(16) 0.0413(3) Uani d PG 0.614(7) 1 U 2
C C1_2 0.2759(10) 0.6185(18) 0.0935(6) 0.0548(6) Uani d PD 0.386(7) 1 U 1
H H1A_2 0.2382 0.5987 0.0754 0.066 Uiso calc PR 0.386(7) 1 U 1
H H1B_2 0.2763 0.6213 0.1110 0.066 Uiso calc PR 0.386(7) 1 U 1
C C2_2 0.3153(10) 0.5357(18) 0.0991(6) 0.0633(7) Uani d PD 0.386(7) 1 U 1
H H2A_2 0.3058 0.4668 0.1029 0.076 Uiso calc PR 0.386(7) 1 U 1
H H2B_2 0.3138 0.5286 0.0813 0.076 Uiso calc PR 0.386(7) 1 U 1
C C3_2 0.4102(10) 0.4976(18) 0.1323(7) 0.0716(7) Uani d PD 0.386(7) 1 U 1
H H3A_2 0.4032 0.4721 0.1137 0.086 Uiso calc PR 0.386(7) 1 U 1
H H3B_2 0.4111 0.4358 0.1433 0.086 Uiso calc PR 0.386(7) 1 U 1
C C4_2 0.4645(10) 0.554(2) 0.1521(6) 0.0668(7) Uani d PD 0.386(7) 1 U 1
H H4A_2 0.4678 0.5905 0.1686 0.080 Uiso calc PR 0.386(7) 1 U 1
H H4B_2 0.4945 0.5013 0.1616 0.080 Uiso calc PR 0.386(7) 1 U 1
C C5_2 0.5142(10) 0.7073(19) 0.1553(7) 0.0732(7) Uani d PD 0.386(7) 1 U 1
H H5A_2 0.5472 0.6696 0.1726 0.088 Uiso calc PR 0.386(7) 1 U 1
H H5B_2 0.5241 0.7402 0.1435 0.088 Uiso calc PR 0.386(7) 1 U 1
C C6_2 0.5015(10) 0.791(2) 0.1675(5) 0.0662(6) Uani d PD 0.386(7) 1 U 1
H H6A_2 0.4917 0.7620 0.1797 0.079 Uiso calc PR 0.386(7) 1 U 1
H H6B_2 0.5334 0.8393 0.1805 0.079 Uiso calc PR 0.386(7) 1 U 1
C C7_2 0.4461(10) 0.9381(18) 0.1519(6) 0.0526(5) Uani d PD 0.386(7) 1 U 1
H H7A_2 0.4729 0.9938 0.1571 0.063 Uiso calc PR 0.386(7) 1 U 1
H H7B_2 0.4499 0.9215 0.1702 0.063 Uiso calc PR 0.386(7) 1 U 1
C C8_2 0.3870(9) 0.9752(18) 0.1259(6) 0.0503(5) Uani d PD 0.386(7) 1 U 1
H H8A_2 0.3807 1.0465 0.1302 0.060 Uiso calc PR 0.386(7) 1 U 1
H H8B_2 0.3808 0.9774 0.1065 0.060 Uiso calc PR 0.386(7) 1 U 1
C C9_2 0.2959(9) 0.9057(18) 0.0958(6) 0.0502(5) Uani d PD 0.386(7) 1 U 1
H H9A_2 0.2960 0.9081 0.0784 0.060 Uiso calc PR 0.386(7) 1 U 1
H H9B_2 0.2764 0.9688 0.0950 0.060 Uiso calc PR 0.386(7) 1 U 1
C C10_2 0.2681(11) 0.8056(18) 0.0948(7) 0.0499(5) Uani d PD 0.386(7) 1 U 1
H H10A_2 0.2761 0.7949 0.1145 0.060 Uiso calc PR 0.386(7) 1 U 1
H H10B_2 0.2277 0.8110 0.0787 0.060 Uiso calc PR 0.386(7) 1 U 1
O O1_2 0.2886(8) 0.7206(15) 0.0888(5) 0.0419(3) Uani d PD 0.386(7) 1 U 1
O O2_2 0.3678(8) 0.5669(15) 0.1245(4) 0.0499(4) Uani d PD 0.386(7) 1 U 1
O O3_2 0.4711(7) 0.6291(14) 0.1359(4) 0.0523(4) Uani d PD 0.386(7) 1 U 1
O O4_2 0.4555(7) 0.8463(13) 0.1413(4) 0.0469(3) Uani d PD 0.386(7) 1 U 1
O O5_2 0.3513(7) 0.9023(13) 0.1240(4) 0.0413(3) Uani d PD 0.386(7) 1 U 1
Ni Ni2'_2 0.37798(16) 0.7184(3) 0.05095(8) 0.02379(8) Uani d PD 0.585(13) 1 V 2
O O6'_2 0.3884(7) 0.7313(13) 0.0188(3) 0.0277(2) Uani d PD 0.585(13) 1 V 2
O O7'_2 0.3703(4) 0.6914(11) 0.08417(19) 0.0424(3) Uani d PD 0.585(13) 1 V 2
O O8'_2 0.3134(4) 0.6117(9) 0.0236(3) 0.0315(3) Uani d PD 0.585(13) 1 V 2
O O9'_2 0.4335(4) 0.5946(8) 0.0702(3) 0.0407(3) Uani d PD 0.585(13) 1 V 2
O O10'_2 0.4429(4) 0.8196(8) 0.0789(2) 0.0383(3) Uani d PD 0.585(13) 1 V 2
O O11'_2 0.3245(5) 0.8431(8) 0.0319(3) 0.0380(3) Uani d PD 0.585(13) 1 V 2
Ni Ni2_2 0.3769(2) 0.7420(5) 0.05080(12) 0.02379(8) Uani d PD 0.415(13) 1 V 1
O O6_2 0.3920(9) 0.7251(17) 0.0206(4) 0.0277(2) Uani d PD 0.415(13) 1 V 1
H H6C_2 0.3757 0.6652 0.0091 0.042 Uiso d . 1 1 W 1
H H6D_2 0.3804 0.7620 0.0033 0.042 Uiso d . 1 1 X 1
O O7_2 0.3679(6) 0.7689(14) 0.0832(3) 0.0424(3) Uani d PD 0.415(13) 1 V 1
H H7C_2 0.3967 0.7780 0.1025 0.064 Uiso d . 1 1 Y 1
H H7D_2 0.3428 0.7453 0.0844 0.064 Uiso d . 1 1 Z 1
O O8_2 0.3155(6) 0.8506(11) 0.0224(3) 0.0315(3) Uani d PD 0.415(13) 1 V 1
H H8C_2 0.3286 0.9077 0.0273 0.047 Uiso d . 1 1 A 1
H H8D_2 0.2927 0.8473 0.0253 0.047 Uiso d . 1 1 B 1
O O9_2 0.4359(5) 0.8603(11) 0.0724(4) 0.0407(3) Uani d PD 0.415(13) 1 V 1
H H9C_2 0.4660 0.8482 0.0739 0.061 Uiso d . 1 1 C 1
H H9D_2 0.4239 0.9133 0.0635 0.061 Uiso d . 1 1 D 1
O O10_2 0.4390(5) 0.6362(11) 0.0798(3) 0.0383(3) Uani d PD 0.415(13) 1 V 1
H H10C_2 0.4730 0.5989 0.0794 0.057 Uiso d . 1 1 E 1
H H10D_2 0.4330 0.5384 0.0744 0.057 Uiso d . 1 1 F 1
O O11_2 0.3190(6) 0.6241(11) 0.0304(4) 0.0380(3) Uani d PD 0.415(13) 1 V 1
H H11C_2 0.2873 0.6385 0.0203 0.057 Uiso d . 1 1 G 1
H H11D_2 0.3222 0.5564 0.0319 0.057 Uiso d . 1 1 H 1
N N1_2 0.5701(5) 0.7037(11) 0.1048(3) 0.0507(4) Uani d PD 0.71(2) 1 I 1
O O12_2 0.5419(5) 0.6230(10) 0.0932(3) 0.0668(4) Uani d PD 0.71(2) 1 I 1
O O13_2 0.6214(5) 0.6989(13) 0.1219(3) 0.0945(6) Uani d PD 0.71(2) 1 I 1
O O14_2 0.5483(5) 0.7923(10) 0.1008(3) 0.0639(4) Uani d PD 0.71(2) 1 I 1
N N1'_2 0.5702(8) 0.754(2) 0.1037(6) 0.0507(4) Uani d PD 0.29(2) 1 I 2
O O12'_2 0.5435(9) 0.8359(19) 0.0925(6) 0.0668(4) Uani d PD 0.29(2) 1 I 2
O O13'_2 0.6222(7) 0.748(3) 0.1222(6) 0.0945(6) Uani d PD 0.29(2) 1 I 2
O O14'_2 0.5456(10) 0.669(2) 0.1006(7) 0.0639(4) Uani d PD 0.29(2) 1 I 2
N N2_2 0.1947(4) 0.7471(7) 0.0107(3) 0.0487(14) Uani d D 1 1 . .
O O15_2 0.2206(4) 0.8321(7) 0.0161(2) 0.0618(9) Uani d D 1 1 . .
O O16_2 0.1483(4) 0.7495(7) 0.0039(2) 0.0755(15) Uani d D 1 1 . .
O O17_2 0.2156(4) 0.6608(7) 0.0123(2) 0.0618(9) Uani d D 1 1 . .
O O18'_2 0.358(3) 1.066(5) 0.0551(17) 0.0764(6) Uani d P 0.098(18) 1 J 1
O O19'_2 0.3660(15) 0.423(2) 0.0440(13) 0.0600(5) Uani d P 0.28(7) 1 K 1
O O18_2 0.3622(8) 0.4250(12) 0.0534(7) 0.0764(6) Uani d P 0.72(7) 1 K 2
H H18C_2 0.3908 0.3938 0.0528 0.115 Uiso d . 1 1 L 2
H H18D_2 0.3575 0.3699 0.0598 0.115 Uiso d . 1 1 M 2
O O19_2 0.3722(4) 1.0360(7) 0.0467(2) 0.0600(5) Uani d P 0.902(18) 1 J 2
H H19C_2 0.3607 1.0899 0.0448 0.090 Uiso d . 1 1 N 2
H H19D_2 0.3891 1.0698 0.0354 0.090 Uiso d . 1 1 O 2
C C1_3 0.2699(4) 0.8302(7) 0.2355(3) 0.0548(6) Uani d D 1 1 . .
H H1A_3 0.2720 0.8267 0.2536 0.066 Uiso calc R 1 1 . .
H H1B_3 0.2315 0.8472 0.2176 0.066 Uiso calc R 1 1 . .
C C2_3 0.3087(4) 0.9134(8) 0.2398(2) 0.0633(7) Uani d D 1 1 . .
H H2A_3 0.3088 0.9125 0.2224 0.076 Uiso calc R 1 1 . .
H H2B_3 0.2966 0.9840 0.2409 0.076 Uiso calc R 1 1 . .
C C3_3 0.4038(4) 0.9634(8) 0.2729(3) 0.0716(7) Uani d D 1 1 . .
H H3A_3 0.4024 1.0307 0.2811 0.086 Uiso calc R 1 1 . .
H H3B_3 0.3977 0.9782 0.2538 0.086 Uiso calc R 1 1 . .
C C4_3 0.4595(4) 0.9101(9) 0.2958(2) 0.0668(7) Uani d D 1 1 . .
H H4A_3 0.4894 0.9630 0.3051 0.080 Uiso calc R 1 1 . .
H H4B_3 0.4611 0.8774 0.3122 0.080 Uiso calc R 1 1 . .
C C5_3 0.5144(4) 0.7573(8) 0.2981(3) 0.0732(7) Uani d D 1 1 . .
H H5A_3 0.5223 0.7334 0.2847 0.088 Uiso calc R 1 1 . .
H H5B_3 0.5474 0.7948 0.3155 0.088 Uiso calc R 1 1 . .
C C6_3 0.5047(5) 0.6680(8) 0.3091(2) 0.0662(6) Uani d D 1 1 . .
H H6A_3 0.4948 0.6903 0.3218 0.079 Uiso calc R 1 1 . .
H H6B_3 0.5381 0.6234 0.3216 0.079 Uiso calc R 1 1 . .
C C7_3 0.4482(4) 0.5191(7) 0.2930(2) 0.0526(5) Uani d D 1 1 . .
H H7A_3 0.4518 0.5367 0.3112 0.063 Uiso calc R 1 1 . .
H H7B_3 0.4746 0.4621 0.2985 0.063 Uiso calc R 1 1 . .
C C8_3 0.3897(4) 0.4826(8) 0.2674(3) 0.0503(5) Uani d D 1 1 . .
H H8A_3 0.3837 0.4775 0.2481 0.060 Uiso calc R 1 1 . .
H H8B_3 0.3828 0.4126 0.2721 0.060 Uiso calc R 1 1 . .
C C9_3 0.2963(4) 0.5465(8) 0.2386(2) 0.0502(5) Uani d D 1 1 . .
H H9A_3 0.2812 0.4827 0.2410 0.060 Uiso calc R 1 1 . .
H H9B_3 0.2928 0.5379 0.2201 0.060 Uiso calc R 1 1 . .
C C10_3 0.2652(4) 0.6411(7) 0.2355(3) 0.0499(5) Uani d D 1 1 . .
H H10A_3 0.2256 0.6324 0.2181 0.060 Uiso calc R 1 1 . .
H H10B_3 0.2692 0.6503 0.2541 0.060 Uiso calc R 1 1 . .
O O1_3 0.2863(3) 0.7308(6) 0.23100(17) 0.0419(3) Uani d D 1 1 . .
O O2_3 0.3624(3) 0.8917(6) 0.26714(17) 0.0499(4) Uani d D 1 1 . .
O O3_3 0.4666(3) 0.8327(6) 0.28093(17) 0.0523(4) Uani d D 1 1 . .
O O4_3 0.4600(3) 0.6105(6) 0.28301(17) 0.0469(3) Uani d D 1 1 . .
O O5_3 0.3537(3) 0.5594(6) 0.26483(16) 0.0413(3) Uani d D 1 1 . .
Ni Ni3_3 0.37739(7) 0.72396(15) 0.19374(4) 0.02379(8) Uani d D 1 1 . .
O O6_3 0.3905(3) 0.7310(5) 0.16234(14) 0.0277(2) Uani d D 1 1 . .
H H6C_3 0.3872 0.6818 0.1514 0.042 Uiso d . 1 1 . .
H H6D_3 0.3751 0.7831 0.1502 0.042 Uiso d . 1 1 . .
O O7_3 0.3691(3) 0.7137(5) 0.22661(14) 0.0424(3) Uani d D 1 1 . .
H H7C_3 0.3460 0.7068 0.2281 0.064 Uiso d . 1 1 . .
H H7D_3 0.3965 0.6641 0.2430 0.064 Uiso d . 1 1 . .
O O8_3 0.3178(2) 0.6097(5) 0.16820(14) 0.0315(3) Uani d D 1 1 . .
H H8C_3 0.2844 0.6029 0.1628 0.047 Uiso d . 1 1 . .
H H8D_3 0.3282 0.5474 0.1684 0.047 Uiso d . 1 1 . .
O O9_3 0.4379(3) 0.6111(5) 0.21701(15) 0.0407(3) Uani d D 1 1 . .
H H9C_3 0.4730 0.5989 0.2223 0.061 Uiso d . 1 1 . .
H H9D_3 0.4330 0.5384 0.2173 0.061 Uiso d . 1 1 . .
O O10_3 0.4363(3) 0.8396(5) 0.21831(14) 0.0383(3) Uani d D 1 1 . .
H H10C_3 0.4704 0.8066 0.2263 0.057 Uiso d . 1 1 . .
H H10D_3 0.4440 0.8464 0.2360 0.057 Uiso d . 1 1 . .
O O11_3 0.3176(3) 0.8384(5) 0.17047(15) 0.0380(3) Uani d D 1 1 . .
H H11C_3 0.3356 0.8918 0.1835 0.057 Uiso d . 1 1 . .
H H11D_3 0.2917 0.8268 0.1727 0.057 Uiso d . 1 1 . .
N N1_3 0.5693(4) 0.7302(7) 0.2483(2) 0.0507(4) Uani d D 1 1 . .
O O12_3 0.5468(3) 0.6433(7) 0.2392(2) 0.0668(4) Uani d D 1 1 . .
O O13_3 0.6207(4) 0.7394(7) 0.2644(2) 0.0945(6) Uani d D 1 1 . .
O O14_3 0.5415(3) 0.8125(7) 0.2383(2) 0.0639(4) Uani d D 1 1 . .
N N2_3 0.1951(4) 0.7107(9) 0.1534(2) 0.0510(7) Uani d . 1 1 . .
O O15_3 0.2215(4) 0.6248(7) 0.1608(2) 0.0555(6) Uani d . 1 1 . .
O O16_3 0.1494(4) 0.7067(7) 0.1474(2) 0.0816(8) Uani d . 1 1 . .
O O17_3 0.2150(4) 0.7955(8) 0.1535(2) 0.0749(8) Uani d . 1 1 . .
O O18_3 0.3615(4) 1.0291(7) 0.1961(2) 0.0764(6) Uani d . 1 1 . .
H H18C_3 0.3860 1.0563 0.1902 0.115 Uiso d . 1 1 . .
H H18D_3 0.3579 1.0837 0.2003 0.115 Uiso d . 1 1 . .
O O19_3 0.3733(4) 0.4164(6) 0.1886(2) 0.0600(5) Uani d . 1 1 . .
H H19C_3 0.3764 0.3654 0.1930 0.090 Uiso d . 1 1 . .
H H19D_3 0.3879 0.4108 0.1763 0.090 Uiso d . 1 1 . .
C C1_4 0.2714(4) 0.6231(8) 0.3780(3) 0.0548(6) Uani d D 1 1 . .
H H1A_4 0.2330 0.6066 0.3600 0.066 Uiso calc R 1 1 . .
H H1B_4 0.2731 0.6255 0.3960 0.066 Uiso calc R 1 1 . .
C C2_4 0.3096(4) 0.5390(8) 0.3823(3) 0.0633(7) Uani d D 1 1 . .
H H2A_4 0.2987 0.4691 0.3846 0.076 Uiso calc R 1 1 . .
H H2B_4 0.3086 0.5367 0.3645 0.076 Uiso calc R 1 1 . .
C C3_4 0.4063(4) 0.4966(8) 0.4167(3) 0.0716(7) Uani d D 1 1 . .
H H3A_4 0.4000 0.4760 0.3980 0.086 Uiso calc R 1 1 . .
H H3B_4 0.4052 0.4319 0.4261 0.086 Uiso calc R 1 1 . .
C C4_4 0.4623(5) 0.5491(9) 0.4386(3) 0.0668(7) Uani d D 1 1 . .
H H4A_4 0.4656 0.5815 0.4556 0.080 Uiso calc R 1 1 . .
H H4B_4 0.4917 0.4955 0.4472 0.080 Uiso calc R 1 1 . .
C C5_4 0.5162(5) 0.7026(9) 0.4423(3) 0.0732(7) Uani d D 1 1 . .
H H5A_4 0.5481 0.6647 0.4602 0.088 Uiso calc R 1 1 . .
H H5B_4 0.5270 0.7279 0.4302 0.088 Uiso calc R 1 1 . .
C C6_4 0.5035(5) 0.7913(9) 0.4524(2) 0.0662(6) Uani d D 1 1 . .
H H6A_4 0.5359 0.8384 0.4648 0.079 Uiso calc R 1 1 . .
H H6B_4 0.4939 0.7673 0.4651 0.079 Uiso calc R 1 1 . .
C C7_4 0.4469(4) 0.9408(8) 0.4358(3) 0.0526(5) Uani d D 1 1 . .
H H7A_4 0.4728 0.9974 0.4402 0.063 Uiso calc R 1 1 . .
H H7B_4 0.4518 0.9266 0.4545 0.063 Uiso calc R 1 1 . .
C C8_4 0.3876(4) 0.9756(8) 0.4103(3) 0.0503(5) Uani d D 1 1 . .
H H8A_4 0.3809 1.0464 0.4147 0.060 Uiso calc R 1 1 . .
H H8B_4 0.3808 0.9788 0.3908 0.060 Uiso calc R 1 1 . .
C C9_4 0.2947(4) 0.9086(8) 0.3813(2) 0.0502(5) Uani d D 1 1 . .
H H9A_4 0.2923 0.9143 0.3632 0.060 Uiso calc R 1 1 . .
H H9B_4 0.2777 0.9721 0.3824 0.060 Uiso calc R 1 1 . .
C C10_4 0.2653(4) 0.8111(8) 0.3794(3) 0.0499(5) Uani d D 1 1 . .
H H10A_4 0.2713 0.8008 0.3985 0.060 Uiso calc R 1 1 . .
H H10B_4 0.2252 0.8178 0.3625 0.060 Uiso calc R 1 1 . .
O O1_4 0.2872(3) 0.7234(6) 0.37404(18) 0.0419(3) Uani d D 1 1 . .
O O2_4 0.3640(3) 0.5671(6) 0.40942(18) 0.0499(4) Uani d D 1 1 . .
O O3_4 0.4691(3) 0.6279(6) 0.42344(18) 0.0523(4) Uani d D 1 1 . .
O O4_4 0.4581(3) 0.8470(6) 0.42641(18) 0.0469(3) Uani d D 1 1 . .
O O5_4 0.3520(3) 0.9002(6) 0.40857(17) 0.0413(3) Uani d D 1 1 . .
Ni Ni4_4 0.37773(7) 0.73750(14) 0.33687(4) 0.02379(8) Uani d D 1 1 . .
O O6_4 0.3905(3) 0.7246(5) 0.30561(14) 0.0277(2) Uani d D 1 1 . .
H H6C_4 0.3757 0.6652 0.2948 0.042 Uiso d . 1 1 . .
H H6D_4 0.3804 0.7620 0.2890 0.042 Uiso d . 1 1 . .
O O7_4 0.3699(3) 0.7624(6) 0.36974(14) 0.0424(3) Uani d D 1 1 . .
H H7C_4 0.3967 0.7780 0.3882 0.064 Uiso d . 1 1 . .
H H7D_4 0.3428 0.7453 0.3703 0.064 Uiso d . 1 1 . .
O O8_4 0.3169(2) 0.8493(5) 0.30950(14) 0.0315(3) Uani d D 1 1 . .
H H8C_4 0.3286 0.9077 0.3130 0.047 Uiso d . 1 1 . .
H H8D_4 0.2927 0.8473 0.3110 0.047 Uiso d . 1 1 . .
O O9_4 0.4372(3) 0.8564(5) 0.35857(16) 0.0407(3) Uani d D 1 1 . .
H H9C_4 0.4660 0.8482 0.3596 0.061 Uiso d . 1 1 . .
H H9D_4 0.4239 0.9133 0.3492 0.061 Uiso d . 1 1 . .
O O10_4 0.4387(3) 0.6277(5) 0.36361(15) 0.0383(3) Uani d D 1 1 . .
H H10C_4 0.4438 0.6342 0.3799 0.057 Uiso d . 1 1 . .
H H10D_4 0.4720 0.6517 0.3696 0.057 Uiso d . 1 1 . .
O O11_4 0.3196(3) 0.6210(5) 0.31602(16) 0.0380(3) Uani d D 1 1 . .
H H11C_4 0.2873 0.6385 0.3060 0.057 Uiso d . 1 1 . .
H H11D_4 0.3222 0.5564 0.3177 0.057 Uiso d . 1 1 . .
N N1_4 0.5691(4) 0.7413(7) 0.3904(2) 0.0507(4) Uani d D 1 1 . .
O O12_4 0.5433(3) 0.8272(7) 0.3790(2) 0.0668(4) Uani d D 1 1 . .
O O13_4 0.6211(4) 0.7436(8) 0.4069(2) 0.0945(6) Uani d D 1 1 . .
O O14_4 0.5457(3) 0.6552(7) 0.3844(2) 0.0639(4) Uani d D 1 1 . .
N N2_4 0.1959(4) 0.7431(8) 0.2969(2) 0.0510(7) Uani d D 1 1 . .
O O15_4 0.2212(4) 0.8296(7) 0.3028(2) 0.0555(6) Uani d D 1 1 . .
O O16_4 0.1495(4) 0.7452(7) 0.2905(2) 0.0816(8) Uani d D 1 1 . .
O O17_4 0.2159(4) 0.6566(7) 0.2975(2) 0.0749(8) Uani d D 1 1 . .
O O18_4 0.3631(4) 0.4282(7) 0.3399(2) 0.0764(6) Uani d . 1 1 . .
H H18C_4 0.3908 0.3938 0.3385 0.115 Uiso d . 1 1 . .
H H18D_4 0.3575 0.3699 0.3455 0.115 Uiso d . 1 1 . .
O O19_4 0.3731(4) 1.0376(7) 0.3311(2) 0.0600(5) Uani d . 1 1 . .
H H19C_4 0.3607 1.0899 0.3306 0.090 Uiso d . 1 1 . .
H H19D_4 0.3891 1.0698 0.3212 0.090 Uiso d . 1 1 . .
C C1_5 0.2740(4) 0.8377(8) 0.5224(3) 0.0548(6) Uani d D 1 1 . .
H H1A_5 0.2769 0.8355 0.5408 0.066 Uiso calc R 1 1 . .
H H1B_5 0.2358 0.8574 0.5049 0.066 Uiso calc R 1 1 . .
C C2_5 0.3141(4) 0.9180(8) 0.5265(3) 0.0633(7) Uani d D 1 1 . .
H H2A_5 0.3135 0.9164 0.5089 0.076 Uiso calc R 1 1 . .
H H2B_5 0.3040 0.9898 0.5283 0.076 Uiso calc R 1 1 . .
C C3_5 0.4095(5) 0.9593(8) 0.5592(3) 0.0716(7) Uani d D 1 1 . .
H H3A_5 0.4083 1.0277 0.5671 0.086 Uiso calc R 1 1 . .
H H3B_5 0.4032 0.9724 0.5400 0.086 Uiso calc R 1 1 . .
C C4_5 0.4648(5) 0.9073(9) 0.5821(3) 0.0668(7) Uani d D 1 1 . .
H H4A_5 0.4947 0.9600 0.5913 0.080 Uiso calc R 1 1 . .
H H4B_5 0.4666 0.8740 0.5984 0.080 Uiso calc R 1 1 . .
C C5_5 0.5165(5) 0.7570(9) 0.5845(3) 0.0732(7) Uani d D 1 1 . .
H H5A_5 0.5480 0.7969 0.6020 0.088 Uiso calc R 1 1 . .
H H5B_5 0.5275 0.7300 0.5727 0.088 Uiso calc R 1 1 . .
C C6_5 0.5041(5) 0.6658(9) 0.5959(2) 0.0662(6) Uani d D 1 1 . .
H H6A_5 0.5368 0.6193 0.6084 0.079 Uiso calc R 1 1 . .
H H6B_5 0.4953 0.6916 0.6089 0.079 Uiso calc R 1 1 . .
C C7_5 0.4446(4) 0.5131(8) 0.5787(3) 0.0526(5) Uani d D 1 1 . .
H H7A_5 0.4489 0.5263 0.5973 0.063 Uiso calc R 1 1 . .
H H7B_5 0.4703 0.4559 0.5832 0.063 Uiso calc R 1 1 . .
C C8_5 0.3861(4) 0.4801(8) 0.5531(3) 0.0503(5) Uani d D 1 1 . .
H H8A_5 0.3802 0.4762 0.5338 0.060 Uiso calc R 1 1 . .
H H8B_5 0.3786 0.4098 0.5573 0.060 Uiso calc R 1 1 . .
C C9_5 0.2935(4) 0.5494(8) 0.5237(2) 0.0502(5) Uani d D 1 1 . .
H H9A_5 0.2762 0.4868 0.5249 0.060 Uiso calc R 1 1 . .
H H9B_5 0.2918 0.5412 0.5057 0.060 Uiso calc R 1 1 . .
C C10_5 0.2635(4) 0.6470(8) 0.5205(3) 0.0499(5) Uani d D 1 1 . .
H H10A_5 0.2242 0.6409 0.5025 0.060 Uiso calc R 1 1 . .
H H10B_5 0.2660 0.6557 0.5386 0.060 Uiso calc R 1 1 . .
O O1_5 0.2872(3) 0.7366(6) 0.51733(18) 0.0419(3) Uani d D 1 1 . .
O O2_5 0.3677(3) 0.8905(6) 0.55369(18) 0.0499(4) Uani d D 1 1 . .
O O3_5 0.4706(4) 0.8273(6) 0.56561(17) 0.0523(4) Uani d D 1 1 . .
O O4_5 0.4578(3) 0.6071(6) 0.57041(18) 0.0469(3) Uani d D 1 1 . .
O O5_5 0.3498(3) 0.5574(6) 0.55068(17) 0.0413(3) Uani d D 1 1 . .
Ni Ni5_5 0.37824(7) 0.71813(15) 0.47990(4) 0.02379(8) Uani d D 1 1 . .
O O6_5 0.3910(3) 0.7346(5) 0.44860(14) 0.0277(2) Uani d D 1 1 . .
H H6C_5 0.3872 0.6818 0.4368 0.042 Uiso d . 1 1 . .
H H6D_5 0.3751 0.7831 0.4359 0.042 Uiso d . 1 1 . .
O O7_5 0.3702(3) 0.6988(6) 0.51284(15) 0.0424(3) Uani d D 1 1 . .
H H7C_5 0.3460 0.7068 0.5139 0.064 Uiso d . 1 1 . .
H H7D_5 0.3965 0.6641 0.5287 0.064 Uiso d . 1 1 . .
O O8_5 0.3159(3) 0.6092(5) 0.45203(14) 0.0315(3) Uani d D 1 1 . .
H H8C_5 0.2844 0.6029 0.4485 0.047 Uiso d . 1 1 . .
H H8D_5 0.3282 0.5474 0.4541 0.047 Uiso d . 1 1 . .
O O9_5 0.4370(3) 0.5983(5) 0.50094(16) 0.0407(3) Uani d D 1 1 . .
H H9C_5 0.4730 0.5989 0.5080 0.061 Uiso d . 1 1 . .
H H9D_5 0.4330 0.5384 0.5030 0.061 Uiso d . 1 1 . .
O O10_5 0.4401(3) 0.8275(5) 0.50706(15) 0.0383(3) Uani d D 1 1 . .
H H10C_5 0.4704 0.8066 0.5120 0.057 Uiso d . 1 1 . .
H H10D_5 0.4440 0.8464 0.5218 0.057 Uiso d . 1 1 . .
O O11_5 0.3211(3) 0.8385(5) 0.45916(16) 0.0380(3) Uani d D 1 1 . .
H H11C_5 0.3356 0.8918 0.4692 0.057 Uiso d . 1 1 . .
H H11D_5 0.2917 0.8268 0.4584 0.057 Uiso d . 1 1 . .
N N1_5 0.5709(4) 0.7120(8) 0.5335(2) 0.0507(4) Uani d D 1 1 . .
O O12_5 0.5443(4) 0.6283(7) 0.5212(2) 0.0668(4) Uani d D 1 1 . .
O O13_5 0.6222(4) 0.7117(8) 0.5499(2) 0.0945(6) Uani d D 1 1 . .
O O14_5 0.5462(4) 0.7959(7) 0.5285(2) 0.0639(4) Uani d D 1 1 . .
N N2_5 0.1966(4) 0.7187(8) 0.4395(2) 0.0510(7) Uani d D 1 1 . .
O O15_5 0.2215(4) 0.6325(6) 0.4459(2) 0.0555(6) Uani d D 1 1 . .
O O16_5 0.1502(4) 0.7154(7) 0.4336(2) 0.0816(8) Uani d D 1 1 . .
O O17_5 0.2157(4) 0.8041(7) 0.4396(2) 0.0749(8) Uani d D 1 1 . .
O O18_5 0.3637(4) 1.0302(7) 0.4833(2) 0.0764(6) Uani d . 1 1 . .
H H18C_5 0.3860 1.0563 0.4759 0.115 Uiso d . 1 1 . .
H H18D_5 0.3579 1.0837 0.4860 0.115 Uiso d . 1 1 . .
O O19_5 0.3727(4) 0.4172(7) 0.4740(2) 0.0600(5) Uani d . 1 1 . .
H H19C_5 0.3764 0.3654 0.4787 0.090 Uiso d . 1 1 . .
H H19D_5 0.3879 0.4108 0.4620 0.090 Uiso d . 1 1 . .
C C1_6 0.2728(4) 0.6198(8) 0.6644(3) 0.0548(6) Uani d D 1 1 . .
H H1A_6 0.2348 0.6012 0.6464 0.066 Uiso calc R 1 1 . .
H H1B_6 0.2744 0.6224 0.6823 0.066 Uiso calc R 1 1 . .
C C2_6 0.3126(4) 0.5383(8) 0.6691(3) 0.0633(7) Uani d D 1 1 . .
H H2A_6 0.3027 0.4679 0.6719 0.076 Uiso calc R 1 1 . .
H H2B_6 0.3111 0.5355 0.6512 0.076 Uiso calc R 1 1 . .
C C3_6 0.4094(4) 0.4983(8) 0.7024(3) 0.0716(7) Uani d D 1 1 . .
H H3A_6 0.4036 0.4816 0.6835 0.086 Uiso calc R 1 1 . .
H H3B_6 0.4083 0.4315 0.7110 0.086 Uiso calc R 1 1 . .
C C4_6 0.4655(5) 0.5504(9) 0.7251(3) 0.0668(7) Uani d D 1 1 . .
H H4A_6 0.4680 0.5834 0.7417 0.080 Uiso calc R 1 1 . .
H H4B_6 0.4952 0.4975 0.7340 0.080 Uiso calc R 1 1 . .
C C5_6 0.5165(5) 0.7003(9) 0.7280(3) 0.0732(7) Uani d D 1 1 . .
H H5A_6 0.5286 0.7265 0.7166 0.088 Uiso calc R 1 1 . .
H H5B_6 0.5476 0.6610 0.7459 0.088 Uiso calc R 1 1 . .
C C6_6 0.5032(5) 0.7914(9) 0.7385(2) 0.0662(6) Uani d D 1 1 . .
H H6A_6 0.4942 0.7664 0.7515 0.079 Uiso calc R 1 1 . .
H H6B_6 0.5355 0.8387 0.7509 0.079 Uiso calc R 1 1 . .
C C7_6 0.4448(4) 0.9408(8) 0.7220(2) 0.0526(5) Uani d D 1 1 . .
H H7A_6 0.4709 0.9976 0.7269 0.063 Uiso calc R 1 1 . .
H H7B_6 0.4489 0.9254 0.7404 0.063 Uiso calc R 1 1 . .
C C8_6 0.3863(4) 0.9762(8) 0.6965(3) 0.0503(5) Uani d D 1 1 . .
H H8A_6 0.3795 1.0463 0.7012 0.060 Uiso calc R 1 1 . .
H H8B_6 0.3803 0.9814 0.6773 0.060 Uiso calc R 1 1 . .
C C9_6 0.2933(4) 0.9056(8) 0.6662(2) 0.0502(5) Uani d D 1 1 . .
H H9A_6 0.2922 0.9099 0.6484 0.060 Uiso calc R 1 1 . .
H H9B_6 0.2753 0.9691 0.6664 0.060 Uiso calc R 1 1 . .
C C10_6 0.2642(5) 0.8075(8) 0.6643(3) 0.0499(5) Uani d D 1 1 . .
H H10A_6 0.2696 0.7981 0.6834 0.060 Uiso calc R 1 1 . .
H H10B_6 0.2242 0.8127 0.6472 0.060 Uiso calc R 1 1 . .
O O1_6 0.2875(3) 0.7204(6) 0.65989(18) 0.0419(3) Uani d D 1 1 . .
O O2_6 0.3668(3) 0.5669(6) 0.69562(17) 0.0499(4) Uani d D 1 1 . .
O O3_6 0.4706(4) 0.6293(6) 0.70879(18) 0.0523(4) Uani d D 1 1 . .
O O4_6 0.4568(3) 0.8489(6) 0.71284(18) 0.0469(3) Uani d D 1 1 . .
O O5_6 0.3494(3) 0.8992(6) 0.69371(17) 0.0413(3) Uani d D 1 1 . .
Ni Ni6_6 0.37859(6) 0.73924(15) 0.62292(3) 0.02379(8) Uani d D 1 1 . .
O O6_6 0.3909(3) 0.7226(5) 0.59153(14) 0.0277(2) Uani d D 1 1 . .
H H6C_6 0.3709 0.6650 0.5797 0.042 Uiso d . 1 1 . .
H H6D_6 0.3870 0.7547 0.5756 0.042 Uiso d . 1 1 . .
O O7_6 0.3700(3) 0.7612(6) 0.65557(15) 0.0424(3) Uani d D 1 1 . .
H H7C_6 0.4008 0.7724 0.6753 0.064 Uiso d . 1 1 . .
H H7D_6 0.3486 0.7421 0.6599 0.064 Uiso d . 1 1 . .
O O8_6 0.3154(2) 0.8462(5) 0.59466(14) 0.0315(3) Uani d D 1 1 . .
H H8C_6 0.3286 0.9077 0.5987 0.047 Uiso d . 1 1 . .
H H8D_6 0.2927 0.8473 0.5967 0.047 Uiso d . 1 1 . .
O O9_6 0.4358(3) 0.8614(5) 0.64348(16) 0.0407(3) Uani d D 1 1 . .
H H9C_6 0.4660 0.8482 0.6453 0.061 Uiso d . 1 1 . .
H H9D_6 0.4239 0.9133 0.6349 0.061 Uiso d . 1 1 . .
O O10_6 0.4416(3) 0.6320(5) 0.65063(15) 0.0383(3) Uani d D 1 1 . .
H H10C_6 0.4438 0.6342 0.6656 0.057 Uiso d . 1 1 . .
H H10D_6 0.4720 0.6517 0.6553 0.057 Uiso d . 1 1 . .
O O11_6 0.3222(3) 0.6187(5) 0.60307(16) 0.0380(3) Uani d D 1 1 . .
H H11C_6 0.2873 0.6385 0.5917 0.057 Uiso d . 1 1 . .
H H11D_6 0.3222 0.5564 0.6034 0.057 Uiso d . 1 1 . .
N N1_6 0.5712(4) 0.7520(8) 0.6762(2) 0.0507(4) Uani d D 1 1 . .
O O12_6 0.5425(4) 0.8345(7) 0.6636(2) 0.0668(4) Uani d D 1 1 . .
O O13_6 0.6222(4) 0.7586(8) 0.6930(2) 0.0945(6) Uani d D 1 1 . .
O O14_6 0.5485(4) 0.6642(7) 0.6726(2) 0.0639(4) Uani d D 1 1 . .
N N2_6 0.1967(4) 0.7309(8) 0.5824(2) 0.0510(7) Uani d D 1 1 . .
O O15_6 0.2182(4) 0.6432(6) 0.5847(2) 0.0555(6) Uani d D 1 1 . .
O O16_6 0.1506(3) 0.7271(7) 0.5764(2) 0.0816(8) Uani d D 1 1 . .
O O17_6 0.2199(4) 0.8181(7) 0.5868(2) 0.0749(8) Uani d D 1 1 . .
O O18_6 0.3675(4) 0.4259(7) 0.6259(2) 0.0764(6) Uani d . 1 1 . .
H H18C_6 0.3908 0.3938 0.6243 0.115 Uiso d . 1 1 . .
H H18D_6 0.3575 0.3699 0.6312 0.115 Uiso d . 1 1 . .
O O19_6 0.3708(4) 1.0366(7) 0.6172(2) 0.0600(5) Uani d . 1 1 . .
H H19C_6 0.3638 1.0735 0.6241 0.090 Uiso d . 1 1 . .
H H19D_6 0.3935 1.0836 0.6134 0.090 Uiso d . 1 1 . .
C C1_7 0.2735(5) 0.8368(8) 0.8086(3) 0.0548(6) Uani d D 1 1 . .
H H1A_7 0.2783 0.8325 0.8276 0.066 Uiso calc R 1 1 . .
H H1B_7 0.2347 0.8554 0.7917 0.066 Uiso calc R 1 1 . .
C C2_7 0.3122(4) 0.9204(8) 0.8118(3) 0.0633(7) Uani d D 1 1 . .
H H2A_7 0.3106 0.9196 0.7938 0.076 Uiso calc R 1 1 . .
H H2B_7 0.3018 0.9915 0.8138 0.076 Uiso calc R 1 1 . .
C C3_7 0.4094(5) 0.9614(8) 0.8443(3) 0.0716(7) Uani d D 1 1 . .
H H3A_7 0.4086 1.0304 0.8521 0.086 Uiso calc R 1 1 . .
H H3B_7 0.4031 0.9734 0.8251 0.086 Uiso calc R 1 1 . .
C C4_7 0.4643(5) 0.9093(9) 0.8671(3) 0.0668(7) Uani d D 1 1 . .
H H4A_7 0.4943 0.9616 0.8760 0.080 Uiso calc R 1 1 . .
H H4B_7 0.4662 0.8783 0.8838 0.080 Uiso calc R 1 1 . .
C C5_7 0.5173(5) 0.7577(9) 0.8708(3) 0.0732(7) Uani d D 1 1 . .
H H5A_7 0.5484 0.7977 0.8885 0.088 Uiso calc R 1 1 . .
H H5B_7 0.5289 0.7308 0.8593 0.088 Uiso calc R 1 1 . .
C C6_7 0.5032(5) 0.6666(9) 0.8817(2) 0.0662(6) Uani d D 1 1 . .
H H6A_7 0.5356 0.6198 0.8946 0.079 Uiso calc R 1 1 . .
H H6B_7 0.4933 0.6932 0.8941 0.079 Uiso calc R 1 1 . .
C C7_7 0.4440(4) 0.5151(8) 0.8647(3) 0.0526(5) Uani d D 1 1 . .
H H7A_7 0.4471 0.5299 0.8828 0.063 Uiso calc R 1 1 . .
H H7B_7 0.4701 0.4577 0.8699 0.063 Uiso calc R 1 1 . .
C C8_7 0.3861(4) 0.4806(8) 0.8389(3) 0.0503(5) Uani d D 1 1 . .
H H8A_7 0.3810 0.4760 0.8198 0.060 Uiso calc R 1 1 . .
H H8B_7 0.3786 0.4105 0.8432 0.060 Uiso calc R 1 1 . .
C C9_7 0.2935(4) 0.5490(8) 0.8085(3) 0.0502(5) Uani d D 1 1 . .
H H9A_7 0.2760 0.4857 0.8093 0.060 Uiso calc R 1 1 . .
H H9B_7 0.2924 0.5425 0.7907 0.060 Uiso calc R 1 1 . .
C C10_7 0.2636(4) 0.6472(8) 0.8058(3) 0.0499(5) Uani d D 1 1 . .
H H10A_7 0.2241 0.6415 0.7879 0.060 Uiso calc R 1 1 . .
H H10B_7 0.2665 0.6549 0.8241 0.060 Uiso calc R 1 1 . .
O O1_7 0.2871(3) 0.7377(6) 0.80263(18) 0.0419(3) Uani d D 1 1 . .
O O2_7 0.3668(3) 0.8934(6) 0.83883(18) 0.0499(4) Uani d D 1 1 . .
O O3_7 0.4701(4) 0.8272(6) 0.85148(18) 0.0523(4) Uani d D 1 1 . .
O O4_7 0.4581(3) 0.6085(6) 0.85639(18) 0.0469(3) Uani d D 1 1 . .
O O5_7 0.3496(3) 0.5583(6) 0.83597(17) 0.0413(3) Uani d D 1 1 . .
Ni Ni7_7 0.37859(7) 0.71954(15) 0.76565(4) 0.02379(8) Uani d D 1 1 . .
O O6_7 0.3909(3) 0.7328(5) 0.73414(14) 0.0277(2) Uani d D 1 1 . .
H H6C_7 0.3872 0.6818 0.7227 0.042 Uiso d . 1 1 . .
H H6D_7 0.3751 0.7831 0.7216 0.042 Uiso d . 1 1 . .
O O7_7 0.3707(3) 0.7004(6) 0.79862(14) 0.0424(3) Uani d D 1 1 . .
H H7C_7 0.3460 0.7068 0.7996 0.064 Uiso d . 1 1 . .
H H7D_7 0.3965 0.6641 0.8144 0.064 Uiso d . 1 1 . .
O O8_7 0.3148(2) 0.6125(5) 0.73811(15) 0.0315(3) Uani d D 1 1 . .
H H8C_7 0.2844 0.6029 0.7342 0.047 Uiso d . 1 1 . .
H H8D_7 0.3282 0.5474 0.7395 0.047 Uiso d . 1 1 . .
O O9_7 0.4359(3) 0.5973(5) 0.78625(16) 0.0407(3) Uani d D 1 1 . .
H H9C_7 0.4730 0.5989 0.7937 0.061 Uiso d . 1 1 . .
H H9D_7 0.4330 0.5384 0.7887 0.061 Uiso d . 1 1 . .
O O10_7 0.4417(3) 0.8258(5) 0.79286(15) 0.0383(3) Uani d D 1 1 . .
H H10C_7 0.4704 0.8066 0.7977 0.057 Uiso d . 1 1 . .
H H10D_7 0.4440 0.8464 0.8075 0.057 Uiso d . 1 1 . .
O O11_7 0.3229(3) 0.8411(5) 0.74503(15) 0.0380(3) Uani d D 1 1 . .
H H11C_7 0.3356 0.8918 0.7549 0.057 Uiso d . 1 1 . .
H H11D_7 0.2917 0.8268 0.7442 0.057 Uiso d . 1 1 . .
N N1_7 0.5720(4) 0.7065(8) 0.8197(2) 0.0507(4) Uani d D 1 1 . .
O O12_7 0.5440(4) 0.6247(7) 0.8071(2) 0.0668(4) Uani d D 1 1 . .
O O13_7 0.6234(4) 0.7012(8) 0.8362(2) 0.0945(6) Uani d D 1 1 . .
O O14_7 0.5484(4) 0.7917(7) 0.8152(2) 0.0639(4) Uani d D 1 1 . .
N N2_7 0.1963(4) 0.7364(8) 0.7247(2) 0.0510(7) Uani d D 1 1 . .
O O15_7 0.2191(3) 0.6498(6) 0.7291(2) 0.0555(6) Uani d D 1 1 . .
O O16_7 0.1506(3) 0.7372(7) 0.7190(2) 0.0816(8) Uani d D 1 1 . .
O O17_7 0.2190(4) 0.8220(7) 0.7276(2) 0.0749(8) Uani d D 1 1 . .
O O18_7 0.3670(4) 1.0337(7) 0.7659(2) 0.0764(6) Uani d . 1 1 . .
H H18C_7 0.3860 1.0563 0.7617 0.115 Uiso d . 1 1 . .
H H18D_7 0.3579 1.0837 0.7717 0.115 Uiso d . 1 1 . .
O O19_7 0.3683(4) 0.4191(7) 0.7616(2) 0.0600(5) Uani d . 1 1 . .
H H19C_7 0.3764 0.3654 0.7644 0.090 Uiso d . 1 1 . .
H H19D_7 0.3879 0.4108 0.7477 0.090 Uiso d . 1 1 . .

loop_
_atom_site_aniso_label
_atom_site_aniso_U_11
_atom_site_aniso_U_22
_atom_site_aniso_U_33
_atom_site_aniso_U_12
_atom_site_aniso_U_13
_atom_site_aniso_U_23
C1'_1 0.0549(13) 0.0724(15) 0.0331(10) 0.0381(11) 0.0259(10) 0.0149(9)
C2'_1 0.1048(19) 0.0411(11) 0.0469(12) 0.0316(12) 0.0493(13) 0.0181(9)
C3'_1 0.145(2) 0.0293(10) 0.0910(17) -0.0293(12) 0.0988(19) -0.0185(10)
C4'_1 0.0917(17) 0.0747(15) 0.0496(12) -0.0530(13) 0.0520(13) -0.0305(11)
C5'_1 0.0330(10) 0.125(2) 0.0412(11) -0.0174(11) 0.0138(9) 0.0069(12)
C6'_1 0.0332(10) 0.1047(17) 0.0381(11) 0.0049(10) 0.0118(9) 0.0152(11)
C7'_1 0.0707(14) 0.0407(11) 0.0461(11) 0.0246(9) 0.0368(11) 0.0155(8)
C8'_1 0.0813(14) 0.0277(9) 0.0492(11) 0.0075(8) 0.0446(11) 0.0013(7)
C9'_1 0.0527(11) 0.0553(12) 0.0359(10) -0.0285(9) 0.0249(9) -0.0124(8)
C10'_1 0.0333(10) 0.0786(15) 0.0373(11) -0.0125(9) 0.0220(9) -0.0058(10)
O1'_1 0.0393(6) 0.0551(8) 0.0361(6) 0.0052(5) 0.0262(5) 0.0016(5)
O2'_1 0.0747(10) 0.0350(7) 0.0474(8) 0.0005(6) 0.0421(8) 0.0086(5)
O3'_1 0.0508(8) 0.0570(8) 0.0350(7) -0.0171(6) 0.0204(6) -0.0086(6)
O4'_1 0.0411(7) 0.0511(8) 0.0339(7) 0.0077(6) 0.0168(6) 0.0049(6)
O5'_1 0.0528(8) 0.0333(6) 0.0342(6) -0.0030(5) 0.0257(6) -0.0052(5)
C1_1 0.0549(13) 0.0724(15) 0.0331(10) -0.0381(11) 0.0259(10) -0.0149(9)
C2_1 0.1048(19) 0.0411(11) 0.0469(12) -0.0316(12) 0.0493(13) -0.0181(9)
C3_1 0.145(2) 0.0293(10) 0.0910(17) 0.0293(12) 0.0988(19) 0.0185(10)
C4_1 0.0917(17) 0.0747(15) 0.0496(12) 0.0530(13) 0.0520(13) 0.0305(11)
C5_1 0.0330(10) 0.125(2) 0.0412(11) 0.0174(11) 0.0138(9) -0.0069(12)
C6_1 0.0332(10) 0.1047(17) 0.0381(11) -0.0049(10) 0.0118(9) -0.0152(11)
C7_1 0.0707(14) 0.0407(11) 0.0461(11) -0.0246(9) 0.0368(11) -0.0155(8)
C8_1 0.0813(14) 0.0277(9) 0.0492(11) -0.0075(8) 0.0446(11) -0.0013(7)
C9_1 0.0527(11) 0.0553(12) 0.0359(10) 0.0285(9) 0.0249(9) 0.0124(8)
C10_1 0.0333(10) 0.0786(15) 0.0373(11) 0.0125(9) 0.0220(9) 0.0058(10)
O1_1 0.0393(6) 0.0551(8) 0.0361(6) -0.0052(5) 0.0262(5) -0.0016(5)
O2_1 0.0747(10) 0.0350(7) 0.0474(8) -0.0005(6) 0.0421(8) -0.0086(5)
O3_1 0.0508(8) 0.0570(8) 0.0350(7) 0.0171(6) 0.0204(6) 0.0086(6)
O4_1 0.0411(7) 0.0511(8) 0.0339(7) -0.0077(6) 0.0168(6) -0.0049(6)
O5_1 0.0528(8) 0.0333(6) 0.0342(6) 0.0030(5) 0.0257(6) 0.0052(5)
Ni1'_1 0.02402(10) 0.02765(15) 0.02103(10) -0.00095(9) 0.01487(8) -0.00088(9)
O6'_1 0.0343(5) 0.0308(6) 0.0242(5) 0.0047(4) 0.0214(5) 0.0030(4)
O7'_1 0.0319(6) 0.0749(10) 0.0257(6) 0.0001(6) 0.0206(5) 0.0040(5)
O8'_1 0.0292(6) 0.0280(6) 0.0369(7) -0.0028(4) 0.0207(5) -0.0036(5)
O9'_1 0.0307(6) 0.0377(7) 0.0477(7) 0.0062(5) 0.0220(6) 0.0123(5)
O10'_1 0.0390(6) 0.0401(7) 0.0395(7) -0.0113(5) 0.0266(6) -0.0151(5)
O11'_1 0.0409(7) 0.0240(6) 0.0535(8) 0.0018(4) 0.0319(7) -0.0036(5)
Ni1_1 0.02402(10) 0.02765(15) 0.02103(10) 0.00095(9) 0.01487(8) 0.00088(9)
O6_1 0.0343(5) 0.0308(6) 0.0242(5) -0.0047(4) 0.0214(5) -0.0030(4)
O7_1 0.0319(6) 0.0749(10) 0.0257(6) -0.0001(6) 0.0206(5) -0.0040(5)
O8_1 0.0292(6) 0.0280(6) 0.0369(7) 0.0028(4) 0.0207(5) 0.0036(5)
O9_1 0.0307(6) 0.0377(7) 0.0477(7) -0.0062(5) 0.0220(6) -0.0123(5)
O10_1 0.0390(6) 0.0401(7) 0.0395(7) 0.0113(5) 0.0266(6) 0.0151(5)
O11_1 0.0409(7) 0.0240(6) 0.0535(8) -0.0018(4) 0.0319(7) 0.0036(5)
N1_1 0.0352(8) 0.0741(13) 0.0450(9) 0.0084(9) 0.0265(7) -0.0035(9)
O12_1 0.0469(8) 0.0561(10) 0.0897(11) 0.0042(7) 0.0396(8) -0.0105(8)
O13_1 0.0337(8) 0.1155(16) 0.1110(14) 0.0045(9) 0.0346(9) -0.0130(11)
O14_1 0.0519(9) 0.0629(10) 0.0828(11) 0.0092(7) 0.0453(9) 0.0211(8)
N2_1 0.035(3) 0.044(3) 0.057(4) 0.002(6) 0.024(3) -0.001(5)
O15_1 0.0450(18) 0.0448(16) 0.097(2) 0.0035(14) 0.0452(18) 0.0175(15)
O16_1 0.044(3) 0.063(3) 0.124(4) 0.008(5) 0.056(3) 0.008(5)
O17_1 0.0450(18) 0.0448(16) 0.097(2) -0.0035(14) 0.0452(18) -0.0175(15)
O18_1 0.0896(12) 0.0308(7) 0.0960(14) -0.0031(7) 0.0525(11) -0.0127(7)
O19_1 0.0580(8) 0.0244(7) 0.0758(10) 0.0000(5) 0.0319(7) 0.0007(6)
O18'_1 0.0896(12) 0.0308(7) 0.0960(14) 0.0031(7) 0.0525(11) 0.0127(7)
O19'_1 0.0580(8) 0.0244(7) 0.0758(10) 0.0000(5) 0.0319(7) -0.0007(6)
C1'_2 0.0549(13) 0.0724(15) 0.0331(10) 0.0381(11) 0.0259(10) 0.0149(9)
C2'_2 0.1048(19) 0.0411(11) 0.0469(12) 0.0316(12) 0.0493(13) 0.0181(9)
C3'_2 0.145(2) 0.0293(10) 0.0910(17) -0.0293(12) 0.0988(19) -0.0185(10)
C4'_2 0.0917(17) 0.0747(15) 0.0496(12) -0.0530(13) 0.0520(13) -0.0305(11)
C5'_2 0.0330(10) 0.125(2) 0.0412(11) -0.0174(11) 0.0138(9) 0.0069(12)
C6'_2 0.0332(10) 0.1047(17) 0.0381(11) 0.0049(10) 0.0118(9) 0.0152(11)
C7'_2 0.0707(14) 0.0407(11) 0.0461(11) 0.0246(9) 0.0368(11) 0.0155(8)
C8'_2 0.0813(14) 0.0277(9) 0.0492(11) 0.0075(8) 0.0446(11) 0.0013(7)
C9'_2 0.0527(11) 0.0553(12) 0.0359(10) -0.0285(9) 0.0249(9) -0.0124(8)
C10'_2 0.0333(10) 0.0786(15) 0.0373(11) -0.0125(9) 0.0220(9) -0.0058(10)
O1'_2 0.0393(6) 0.0551(8) 0.0361(6) 0.0052(5) 0.0262(5) 0.0016(5)
O2'_2 0.0747(10) 0.0350(7) 0.0474(8) 0.0005(6) 0.0421(8) 0.0086(5)
O3'_2 0.0508(8) 0.0570(8) 0.0350(7) -0.0171(6) 0.0204(6) -0.0086(6)
O4'_2 0.0411(7) 0.0511(8) 0.0339(7) 0.0077(6) 0.0168(6) 0.0049(6)
O5'_2 0.0528(8) 0.0333(6) 0.0342(6) -0.0030(5) 0.0257(6) -0.0052(5)
C1_2 0.0549(13) 0.0724(15) 0.0331(10) -0.0381(11) 0.0259(10) -0.0149(9)
C2_2 0.1048(19) 0.0411(11) 0.0469(12) -0.0316(12) 0.0493(13) -0.0181(9)
C3_2 0.145(2) 0.0293(10) 0.0910(17) 0.0293(12) 0.0988(19) 0.0185(10)
C4_2 0.0917(17) 0.0747(15) 0.0496(12) 0.0530(13) 0.0520(13) 0.0305(11)
C5_2 0.0330(10) 0.125(2) 0.0412(11) 0.0174(11) 0.0138(9) -0.0069(12)
C6_2 0.0332(10) 0.1047(17) 0.0381(11) -0.0049(10) 0.0118(9) -0.0152(11)
C7_2 0.0707(14) 0.0407(11) 0.0461(11) -0.0246(9) 0.0368(11) -0.0155(8)
C8_2 0.0813(14) 0.0277(9) 0.0492(11) -0.0075(8) 0.0446(11) -0.0013(7)
C9_2 0.0527(11) 0.0553(12) 0.0359(10) 0.0285(9) 0.0249(9) 0.0124(8)
C10_2 0.0333(10) 0.0786(15) 0.0373(11) 0.0125(9) 0.0220(9) 0.0058(10)
O1_2 0.0393(6) 0.0551(8) 0.0361(6) -0.0052(5) 0.0262(5) -0.0016(5)
O2_2 0.0747(10) 0.0350(7) 0.0474(8) -0.0005(6) 0.0421(8) -0.0086(5)
O3_2 0.0508(8) 0.0570(8) 0.0350(7) 0.0171(6) 0.0204(6) 0.0086(6)
O4_2 0.0411(7) 0.0511(8) 0.0339(7) -0.0077(6) 0.0168(6) -0.0049(6)
O5_2 0.0528(8) 0.0333(6) 0.0342(6) 0.0030(5) 0.0257(6) 0.0052(5)
Ni2'_2 0.02402(10) 0.02765(15) 0.02103(10) -0.00095(9) 0.01487(8) -0.00088(9)
O6'_2 0.0343(5) 0.0308(6) 0.0242(5) 0.0047(4) 0.0214(5) 0.0030(4)
O7'_2 0.0319(6) 0.0749(10) 0.0257(6) 0.0001(6) 0.0206(5) 0.0040(5)
O8'_2 0.0292(6) 0.0280(6) 0.0369(7) -0.0028(4) 0.0207(5) -0.0036(5)
O9'_2 0.0307(6) 0.0377(7) 0.0477(7) 0.0062(5) 0.0220(6) 0.0123(5)
O10'_2 0.0390(6) 0.0401(7) 0.0395(7) -0.0113(5) 0.0266(6) -0.0151(5)
O11'_2 0.0409(7) 0.0240(6) 0.0535(8) 0.0018(4) 0.0319(7) -0.0036(5)
Ni2_2 0.02402(10) 0.02765(15) 0.02103(10) 0.00095(9) 0.01487(8) 0.00088(9)
O6_2 0.0343(5) 0.0308(6) 0.0242(5) -0.0047(4) 0.0214(5) -0.0030(4)
O7_2 0.0319(6) 0.0749(10) 0.0257(6) -0.0001(6) 0.0206(5) -0.0040(5)
O8_2 0.0292(6) 0.0280(6) 0.0369(7) 0.0028(4) 0.0207(5) 0.0036(5)
O9_2 0.0307(6) 0.0377(7) 0.0477(7) -0.0062(5) 0.0220(6) -0.0123(5)
O10_2 0.0390(6) 0.0401(7) 0.0395(7) 0.0113(5) 0.0266(6) 0.0151(5)
O11_2 0.0409(7) 0.0240(6) 0.0535(8) -0.0018(4) 0.0319(7) 0.0036(5)
N1_2 0.0352(8) 0.0741(13) 0.0450(9) -0.0084(9) 0.0265(7) 0.0035(9)
O12_2 0.0469(8) 0.0561(10) 0.0897(11) -0.0042(7) 0.0396(8) 0.0105(8)
O13_2 0.0337(8) 0.1155(16) 0.1110(14) -0.0045(9) 0.0346(9) 0.0130(11)
O14_2 0.0519(9) 0.0629(10) 0.0828(11) -0.0092(7) 0.0453(9) -0.0211(8)
N1'_2 0.0352(8) 0.0741(13) 0.0450(9) 0.0084(9) 0.0265(7) -0.0035(9)
O12'_2 0.0469(8) 0.0561(10) 0.0897(11) 0.0042(7) 0.0396(8) -0.0105(8)
O13'_2 0.0337(8) 0.1155(16) 0.1110(14) 0.0045(9) 0.0346(9) -0.0130(11)
O14'_2 0.0519(9) 0.0629(10) 0.0828(11) 0.0092(7) 0.0453(9) 0.0211(8)
N2_2 0.035(3) 0.044(3) 0.057(4) 0.002(6) 0.024(3) -0.001(5)
O15_2 0.0450(18) 0.0448(16) 0.097(2) 0.0035(14) 0.0452(18) 0.0175(15)
O16_2 0.044(3) 0.063(3) 0.124(4) 0.008(5) 0.056(3) 0.008(5)
O17_2 0.0450(18) 0.0448(16) 0.097(2) -0.0035(14) 0.0452(18) -0.0175(15)
O18'_2 0.0896(12) 0.0308(7) 0.0960(14) -0.0031(7) 0.0525(11) -0.0127(7)
O19'_2 0.0580(8) 0.0244(7) 0.0758(10) 0.0000(5) 0.0319(7) 0.0007(6)
O18_2 0.0896(12) 0.0308(7) 0.0960(14) 0.0031(7) 0.0525(11) 0.0127(7)
O19_2 0.0580(8) 0.0244(7) 0.0758(10) 0.0000(5) 0.0319(7) -0.0007(6)
C1_3 0.0549(13) 0.0724(15) 0.0331(10) 0.0381(11) 0.0259(10) 0.0149(9)
C2_3 0.1048(19) 0.0411(11) 0.0469(12) 0.0316(12) 0.0493(13) 0.0181(9)
C3_3 0.145(2) 0.0293(10) 0.0910(17) -0.0293(12) 0.0988(19) -0.0185(10)
C4_3 0.0917(17) 0.0747(15) 0.0496(12) -0.0530(13) 0.0520(13) -0.0305(11)
C5_3 0.0330(10) 0.125(2) 0.0412(11) -0.0174(11) 0.0138(9) 0.0069(12)
C6_3 0.0332(10) 0.1047(17) 0.0381(11) 0.0049(10) 0.0118(9) 0.0152(11)
C7_3 0.0707(14) 0.0407(11) 0.0461(11) 0.0246(9) 0.0368(11) 0.0155(8)
C8_3 0.0813(14) 0.0277(9) 0.0492(11) 0.0075(8) 0.0446(11) 0.0013(7)
C9_3 0.0527(11) 0.0553(12) 0.0359(10) -0.0285(9) 0.0249(9) -0.0124(8)
C10_3 0.0333(10) 0.0786(15) 0.0373(11) -0.0125(9) 0.0220(9) -0.0058(10)
O1_3 0.0393(6) 0.0551(8) 0.0361(6) 0.0052(5) 0.0262(5) 0.0016(5)
O2_3 0.0747(10) 0.0350(7) 0.0474(8) 0.0005(6) 0.0421(8) 0.0086(5)
O3_3 0.0508(8) 0.0570(8) 0.0350(7) -0.0171(6) 0.0204(6) -0.0086(6)
O4_3 0.0411(7) 0.0511(8) 0.0339(7) 0.0077(6) 0.0168(6) 0.0049(6)
O5_3 0.0528(8) 0.0333(6) 0.0342(6) -0.0030(5) 0.0257(6) -0.0052(5)
Ni3_3 0.02402(10) 0.02765(15) 0.02103(10) -0.00095(9) 0.01487(8) -0.00088(9)
O6_3 0.0343(5) 0.0308(6) 0.0242(5) 0.0047(4) 0.0214(5) 0.0030(4)
O7_3 0.0319(6) 0.0749(10) 0.0257(6) 0.0001(6) 0.0206(5) 0.0040(5)
O8_3 0.0292(6) 0.0280(6) 0.0369(7) -0.0028(4) 0.0207(5) -0.0036(5)
O9_3 0.0307(6) 0.0377(7) 0.0477(7) 0.0062(5) 0.0220(6) 0.0123(5)
O10_3 0.0390(6) 0.0401(7) 0.0395(7) -0.0113(5) 0.0266(6) -0.0151(5)
O11_3 0.0409(7) 0.0240(6) 0.0535(8) 0.0018(4) 0.0319(7) -0.0036(5)
N1_3 0.0352(8) 0.0741(13) 0.0450(9) -0.0084(9) 0.0265(7) 0.0035(9)
O12_3 0.0469(8) 0.0561(10) 0.0897(11) -0.0042(7) 0.0396(8) 0.0105(8)
O13_3 0.0337(8) 0.1155(16) 0.1110(14) -0.0045(9) 0.0346(9) 0.0130(11)
O14_3 0.0519(9) 0.0629(10) 0.0828(11) -0.0092(7) 0.0453(9) -0.0211(8)
N2_3 0.0331(15) 0.0688(18) 0.0492(16) 0.0151(18) 0.0252(14) 0.0057(18)
O15_3 0.0409(12) 0.0560(15) 0.0720(15) 0.0030(11) 0.0368(12) -0.0128(12)
O16_3 0.0450(14) 0.0845(18) 0.126(2) 0.0245(15) 0.0592(16) 0.0291(18)
O17_3 0.0571(16) 0.0578(17) 0.111(2) 0.0107(13) 0.0534(16) 0.0287(15)
O18_3 0.0896(12) 0.0308(7) 0.0960(14) -0.0031(7) 0.0525(11) -0.0127(7)
O19_3 0.0580(8) 0.0244(7) 0.0758(10) 0.0000(5) 0.0319(7) 0.0007(6)
C1_4 0.0549(13) 0.0724(15) 0.0331(10) -0.0381(11) 0.0259(10) -0.0149(9)
C2_4 0.1048(19) 0.0411(11) 0.0469(12) -0.0316(12) 0.0493(13) -0.0181(9)
C3_4 0.145(2) 0.0293(10) 0.0910(17) 0.0293(12) 0.0988(19) 0.0185(10)
C4_4 0.0917(17) 0.0747(15) 0.0496(12) 0.0530(13) 0.0520(13) 0.0305(11)
C5_4 0.0330(10) 0.125(2) 0.0412(11) 0.0174(11) 0.0138(9) -0.0069(12)
C6_4 0.0332(10) 0.1047(17) 0.0381(11) -0.0049(10) 0.0118(9) -0.0152(11)
C7_4 0.0707(14) 0.0407(11) 0.0461(11) -0.0246(9) 0.0368(11) -0.0155(8)
C8_4 0.0813(14) 0.0277(9) 0.0492(11) -0.0075(8) 0.0446(11) -0.0013(7)
C9_4 0.0527(11) 0.0553(12) 0.0359(10) 0.0285(9) 0.0249(9) 0.0124(8)
C10_4 0.0333(10) 0.0786(15) 0.0373(11) 0.0125(9) 0.0220(9) 0.0058(10)
O1_4 0.0393(6) 0.0551(8) 0.0361(6) -0.0052(5) 0.0262(5) -0.0016(5)
O2_4 0.0747(10) 0.0350(7) 0.0474(8) -0.0005(6) 0.0421(8) -0.0086(5)
O3_4 0.0508(8) 0.0570(8) 0.0350(7) 0.0171(6) 0.0204(6) 0.0086(6)
O4_4 0.0411(7) 0.0511(8) 0.0339(7) -0.0077(6) 0.0168(6) -0.0049(6)
O5_4 0.0528(8) 0.0333(6) 0.0342(6) 0.0030(5) 0.0257(6) 0.0052(5)
Ni4_4 0.02402(10) 0.02765(15) 0.02103(10) 0.00095(9) 0.01487(8) 0.00088(9)
O6_4 0.0343(5) 0.0308(6) 0.0242(5) -0.0047(4) 0.0214(5) -0.0030(4)
O7_4 0.0319(6) 0.0749(10) 0.0257(6) -0.0001(6) 0.0206(5) -0.0040(5)
O8_4 0.0292(6) 0.0280(6) 0.0369(7) 0.0028(4) 0.0207(5) 0.0036(5)
O9_4 0.0307(6) 0.0377(7) 0.0477(7) -0.0062(5) 0.0220(6) -0.0123(5)
O10_4 0.0390(6) 0.0401(7) 0.0395(7) 0.0113(5) 0.0266(6) 0.0151(5)
O11_4 0.0409(7) 0.0240(6) 0.0535(8) -0.0018(4) 0.0319(7) 0.0036(5)
N1_4 0.0352(8) 0.0741(13) 0.0450(9) 0.0084(9) 0.0265(7) -0.0035(9)
O12_4 0.0469(8) 0.0561(10) 0.0897(11) 0.0042(7) 0.0396(8) -0.0105(8)
O13_4 0.0337(8) 0.1155(16) 0.1110(14) 0.0045(9) 0.0346(9) -0.0130(11)
O14_4 0.0519(9) 0.0629(10) 0.0828(11) 0.0092(7) 0.0453(9) 0.0211(8)
N2_4 0.0331(15) 0.0688(18) 0.0492(16) -0.0151(18) 0.0252(14) -0.0057(18)
O15_4 0.0409(12) 0.0560(15) 0.0720(15) -0.0030(11) 0.0368(12) 0.0128(12)
O16_4 0.0450(14) 0.0845(18) 0.126(2) -0.0245(15) 0.0592(16) -0.0291(18)
O17_4 0.0571(16) 0.0578(17) 0.111(2) -0.0107(13) 0.0534(16) -0.0287(15)
O18_4 0.0896(12) 0.0308(7) 0.0960(14) 0.0031(7) 0.0525(11) 0.0127(7)
O19_4 0.0580(8) 0.0244(7) 0.0758(10) 0.0000(5) 0.0319(7) -0.0007(6)
C1_5 0.0549(13) 0.0724(15) 0.0331(10) 0.0381(11) 0.0259(10) 0.0149(9)
C2_5 0.1048(19) 0.0411(11) 0.0469(12) 0.0316(12) 0.0493(13) 0.0181(9)
C3_5 0.145(2) 0.0293(10) 0.0910(17) -0.0293(12) 0.0988(19) -0.0185(10)
C4_5 0.0917(17) 0.0747(15) 0.0496(12) -0.0530(13) 0.0520(13) -0.0305(11)
C5_5 0.0330(10) 0.125(2) 0.0412(11) -0.0174(11) 0.0138(9) 0.0069(12)
C6_5 0.0332(10) 0.1047(17) 0.0381(11) 0.0049(10) 0.0118(9) 0.0152(11)
C7_5 0.0707(14) 0.0407(11) 0.0461(11) 0.0246(9) 0.0368(11) 0.0155(8)
C8_5 0.0813(14) 0.0277(9) 0.0492(11) 0.0075(8) 0.0446(11) 0.0013(7)
C9_5 0.0527(11) 0.0553(12) 0.0359(10) -0.0285(9) 0.0249(9) -0.0124(8)
C10_5 0.0333(10) 0.0786(15) 0.0373(11) -0.0125(9) 0.0220(9) -0.0058(10)
O1_5 0.0393(6) 0.0551(8) 0.0361(6) 0.0052(5) 0.0262(5) 0.0016(5)
O2_5 0.0747(10) 0.0350(7) 0.0474(8) 0.0005(6) 0.0421(8) 0.0086(5)
O3_5 0.0508(8) 0.0570(8) 0.0350(7) -0.0171(6) 0.0204(6) -0.0086(6)
O4_5 0.0411(7) 0.0511(8) 0.0339(7) 0.0077(6) 0.0168(6) 0.0049(6)
O5_5 0.0528(8) 0.0333(6) 0.0342(6) -0.0030(5) 0.0257(6) -0.0052(5)
Ni5_5 0.02402(10) 0.02765(15) 0.02103(10) -0.00095(9) 0.01487(8) -0.00088(9)
O6_5 0.0343(5) 0.0308(6) 0.0242(5) 0.0047(4) 0.0214(5) 0.0030(4)
O7_5 0.0319(6) 0.0749(10) 0.0257(6) 0.0001(6) 0.0206(5) 0.0040(5)
O8_5 0.0292(6) 0.0280(6) 0.0369(7) -0.0028(4) 0.0207(5) -0.0036(5)
O9_5 0.0307(6) 0.0377(7) 0.0477(7) 0.0062(5) 0.0220(6) 0.0123(5)
O10_5 0.0390(6) 0.0401(7) 0.0395(7) -0.0113(5) 0.0266(6) -0.0151(5)
O11_5 0.0409(7) 0.0240(6) 0.0535(8) 0.0018(4) 0.0319(7) -0.0036(5)
N1_5 0.0352(8) 0.0741(13) 0.0450(9) -0.0084(9) 0.0265(7) 0.0035(9)
O12_5 0.0469(8) 0.0561(10) 0.0897(11) -0.0042(7) 0.0396(8) 0.0105(8)
O13_5 0.0337(8) 0.1155(16) 0.1110(14) -0.0045(9) 0.0346(9) 0.0130(11)
O14_5 0.0519(9) 0.0629(10) 0.0828(11) -0.0092(7) 0.0453(9) -0.0211(8)
N2_5 0.0331(15) 0.0688(18) 0.0492(16) 0.0151(18) 0.0252(14) 0.0057(18)
O15_5 0.0409(12) 0.0560(15) 0.0720(15) 0.0030(11) 0.0368(12) -0.0128(12)
O16_5 0.0450(14) 0.0845(18) 0.126(2) 0.0245(15) 0.0592(16) 0.0291(18)
O17_5 0.0571(16) 0.0578(17) 0.111(2) 0.0107(13) 0.0534(16) 0.0287(15)
O18_5 0.0896(12) 0.0308(7) 0.0960(14) -0.0031(7) 0.0525(11) -0.0127(7)
O19_5 0.0580(8) 0.0244(7) 0.0758(10) 0.0000(5) 0.0319(7) 0.0007(6)
C1_6 0.0549(13) 0.0724(15) 0.0331(10) -0.0381(11) 0.0259(10) -0.0149(9)
C2_6 0.1048(19) 0.0411(11) 0.0469(12) -0.0316(12) 0.0493(13) -0.0181(9)
C3_6 0.145(2) 0.0293(10) 0.0910(17) 0.0293(12) 0.0988(19) 0.0185(10)
C4_6 0.0917(17) 0.0747(15) 0.0496(12) 0.0530(13) 0.0520(13) 0.0305(11)
C5_6 0.0330(10) 0.125(2) 0.0412(11) 0.0174(11) 0.0138(9) -0.0069(12)
C6_6 0.0332(10) 0.1047(17) 0.0381(11) -0.0049(10) 0.0118(9) -0.0152(11)
C7_6 0.0707(14) 0.0407(11) 0.0461(11) -0.0246(9) 0.0368(11) -0.0155(8)
C8_6 0.0813(14) 0.0277(9) 0.0492(11) -0.0075(8) 0.0446(11) -0.0013(7)
C9_6 0.0527(11) 0.0553(12) 0.0359(10) 0.0285(9) 0.0249(9) 0.0124(8)
C10_6 0.0333(10) 0.0786(15) 0.0373(11) 0.0125(9) 0.0220(9) 0.0058(10)
O1_6 0.0393(6) 0.0551(8) 0.0361(6) -0.0052(5) 0.0262(5) -0.0016(5)
O2_6 0.0747(10) 0.0350(7) 0.0474(8) -0.0005(6) 0.0421(8) -0.0086(5)
O3_6 0.0508(8) 0.0570(8) 0.0350(7) 0.0171(6) 0.0204(6) 0.0086(6)
O4_6 0.0411(7) 0.0511(8) 0.0339(7) -0.0077(6) 0.0168(6) -0.0049(6)
O5_6 0.0528(8) 0.0333(6) 0.0342(6) 0.0030(5) 0.0257(6) 0.0052(5)
Ni6_6 0.02402(10) 0.02765(15) 0.02103(10) 0.00095(9) 0.01487(8) 0.00088(9)
O6_6 0.0343(5) 0.0308(6) 0.0242(5) -0.0047(4) 0.0214(5) -0.0030(4)
O7_6 0.0319(6) 0.0749(10) 0.0257(6) -0.0001(6) 0.0206(5) -0.0040(5)
O8_6 0.0292(6) 0.0280(6) 0.0369(7) 0.0028(4) 0.0207(5) 0.0036(5)
O9_6 0.0307(6) 0.0377(7) 0.0477(7) -0.0062(5) 0.0220(6) -0.0123(5)
O10_6 0.0390(6) 0.0401(7) 0.0395(7) 0.0113(5) 0.0266(6) 0.0151(5)
O11_6 0.0409(7) 0.0240(6) 0.0535(8) -0.0018(4) 0.0319(7) 0.0036(5)
N1_6 0.0352(8) 0.0741(13) 0.0450(9) 0.0084(9) 0.0265(7) -0.0035(9)
O12_6 0.0469(8) 0.0561(10) 0.0897(11) 0.0042(7) 0.0396(8) -0.0105(8)
O13_6 0.0337(8) 0.1155(16) 0.1110(14) 0.0045(9) 0.0346(9) -0.0130(11)
O14_6 0.0519(9) 0.0629(10) 0.0828(11) 0.0092(7) 0.0453(9) 0.0211(8)
N2_6 0.0331(15) 0.0688(18) 0.0492(16) 0.0151(18) 0.0252(14) 0.0057(18)
O15_6 0.0409(12) 0.0560(15) 0.0720(15) 0.0030(11) 0.0368(12) -0.0128(12)
O16_6 0.0450(14) 0.0845(18) 0.126(2) 0.0245(15) 0.0592(16) 0.0291(18)
O17_6 0.0571(16) 0.0578(17) 0.111(2) 0.0107(13) 0.0534(16) 0.0287(15)
O18_6 0.0896(12) 0.0308(7) 0.0960(14) 0.0031(7) 0.0525(11) 0.0127(7)
O19_6 0.0580(8) 0.0244(7) 0.0758(10) 0.0000(5) 0.0319(7) -0.0007(6)
C1_7 0.0549(13) 0.0724(15) 0.0331(10) 0.0381(11) 0.0259(10) 0.0149(9)
C2_7 0.1048(19) 0.0411(11) 0.0469(12) 0.0316(12) 0.0493(13) 0.0181(9)
C3_7 0.145(2) 0.0293(10) 0.0910(17) -0.0293(12) 0.0988(19) -0.0185(10)
C4_7 0.0917(17) 0.0747(15) 0.0496(12) -0.0530(13) 0.0520(13) -0.0305(11)
C5_7 0.0330(10) 0.125(2) 0.0412(11) -0.0174(11) 0.0138(9) 0.0069(12)
C6_7 0.0332(10) 0.1047(17) 0.0381(11) 0.0049(10) 0.0118(9) 0.0152(11)
C7_7 0.0707(14) 0.0407(11) 0.0461(11) 0.0246(9) 0.0368(11) 0.0155(8)
C8_7 0.0813(14) 0.0277(9) 0.0492(11) 0.0075(8) 0.0446(11) 0.0013(7)
C9_7 0.0527(11) 0.0553(12) 0.0359(10) -0.0285(9) 0.0249(9) -0.0124(8)
C10_7 0.0333(10) 0.0786(15) 0.0373(11) -0.0125(9) 0.0220(9) -0.0058(10)
O1_7 0.0393(6) 0.0551(8) 0.0361(6) 0.0052(5) 0.0262(5) 0.0016(5)
O2_7 0.0747(10) 0.0350(7) 0.0474(8) 0.0005(6) 0.0421(8) 0.0086(5)
O3_7 0.0508(8) 0.0570(8) 0.0350(7) -0.0171(6) 0.0204(6) -0.0086(6)
O4_7 0.0411(7) 0.0511(8) 0.0339(7) 0.0077(6) 0.0168(6) 0.0049(6)
O5_7 0.0528(8) 0.0333(6) 0.0342(6) -0.0030(5) 0.0257(6) -0.0052(5)
Ni7_7 0.02402(10) 0.02765(15) 0.02103(10) -0.00095(9) 0.01487(8) -0.00088(9)
O6_7 0.0343(5) 0.0308(6) 0.0242(5) 0.0047(4) 0.0214(5) 0.0030(4)
O7_7 0.0319(6) 0.0749(10) 0.0257(6) 0.0001(6) 0.0206(5) 0.0040(5)
O8_7 0.0292(6) 0.0280(6) 0.0369(7) -0.0028(4) 0.0207(5) -0.0036(5)
O9_7 0.0307(6) 0.0377(7) 0.0477(7) 0.0062(5) 0.0220(6) 0.0123(5)
O10_7 0.0390(6) 0.0401(7) 0.0395(7) -0.0113(5) 0.0266(6) -0.0151(5)
O11_7 0.0409(7) 0.0240(6) 0.0535(8) 0.0018(4) 0.0319(7) -0.0036(5)
N1_7 0.0352(8) 0.0741(13) 0.0450(9) -0.0084(9) 0.0265(7) 0.0035(9)
O12_7 0.0469(8) 0.0561(10) 0.0897(11) -0.0042(7) 0.0396(8) 0.0105(8)
O13_7 0.0337(8) 0.1155(16) 0.1110(14) -0.0045(9) 0.0346(9) 0.0130(11)
O14_7 0.0519(9) 0.0629(10) 0.0828(11) -0.0092(7) 0.0453(9) -0.0211(8)
N2_7 0.0331(15) 0.0688(18) 0.0492(16) 0.0151(18) 0.0252(14) 0.0057(18)
O15_7 0.0409(12) 0.0560(15) 0.0720(15) 0.0030(11) 0.0368(12) -0.0128(12)
O16_7 0.0450(14) 0.0845(18) 0.126(2) 0.0245(15) 0.0592(16) 0.0291(18)
O17_7 0.0571(16) 0.0578(17) 0.111(2) 0.0107(13) 0.0534(16) 0.0287(15)
O18_7 0.0896(12) 0.0308(7) 0.0960(14) -0.0031(7) 0.0525(11) -0.0127(7)
O19_7 0.0580(8) 0.0244(7) 0.0758(10) 0.0000(5) 0.0319(7) 0.0007(6)

loop_
_atom_type_symbol
_atom_type_description
_atom_type_scat_dispersion_real
_atom_type_scat_dispersion_imag
_atom_type_scat_source
C C 0.0033 0.0016 'International Tables Vol C Tables 4.2.6.8 and 6.1.1.4'
H H 0.0000 0.0000 'International Tables Vol C Tables 4.2.6.8 and 6.1.1.4'
N N 0.0061 0.0033 'International Tables Vol C Tables 4.2.6.8 and 6.1.1.4'
Ni Ni 0.3393 1.1124 'International Tables Vol C Tables 4.2.6.8 and 6.1.1.4'
O O 0.0106 0.0060 'International Tables Vol C Tables 4.2.6.8 and 6.1.1.4'

loop_
_geom_angle_atom_site_label_1
_geom_angle_atom_site_label_2
_geom_angle_atom_site_label_3
_geom_angle
_geom_angle_publ_flag
O1'_1 C1'_1 C2'_1 107.4 no
O1'_1 C1'_1 H11_1 110.2 no
C2'_1 C1'_1 H11_1 110.1 no
O1'_1 C1'_1 H12_1 110.1 no
C2'_1 C1'_1 H12_1 110.8 no
H11_1 C1'_1 H12_1 108.2 no
O2'_1 C2'_1 C1'_1 108.8 no
O2'_1 C2'_1 H21_1 109.9 no
C1'_1 C2'_1 H21_1 110.1 no
O2'_1 C2'_1 H22_1 110.2 no
C1'_1 C2'_1 H22_1 109.3 no
H21_1 C2'_1 H22_1 108.6 no
O2'_1 C3'_1 C4'_1 111.7 no
O2'_1 C3'_1 H31_1 109.0 no
C4'_1 C3'_1 H31_1 109.1 no
O2'_1 C3'_1 H32_1 109.2 no
C4'_1 C3'_1 H32_1 109.4 no
H31_1 C3'_1 H32_1 108.3 no
O3'_1 C4'_1 C3'_1 106.1 no
O3'_1 C4'_1 H41_1 110.0 no
C3'_1 C4'_1 H41_1 111.4 no
O3'_1 C4'_1 H42_1 110.9 no
C3'_1 C4'_1 H42_1 110.2 no
H41_1 C4'_1 H42_1 108.4 no
O3'_1 C5'_1 C6'_1 110.6 no
O3'_1 C5'_1 H51_1 110.3 no
C6'_1 C5'_1 H51_1 109.3 no
O3'_1 C5'_1 H52_1 109.4 no
C6'_1 C5'_1 H52_1 109.8 no
H51_1 C5'_1 H52_1 107.5 no
O4'_1 C6'_1 C5'_1 108.3 no
O4'_1 C6'_1 H61_1 110.9 no
C5'_1 C6'_1 H61_1 109.3 no
O4'_1 C6'_1 H62_1 109.5 no
C5'_1 C6'_1 H62_1 110.4 no
H61_1 C6'_1 H62_1 108.4 no
O4'_1 C7'_1 C8'_1 110.0 no
O4'_1 C7'_1 H71_1 109.9 no
C8'_1 C7'_1 H71_1 109.6 no
O4'_1 C7'_1 H72_1 109.0 no
C8'_1 C7'_1 H72_1 110.5 no
H71_1 C7'_1 H72_1 108.0 no
O5'_1 C8'_1 C7'_1 108.1 no
O5'_1 C8'_1 H81_1 110.1 no
C7'_1 C8'_1 H81_1 110.2 no
O5'_1 C8'_1 H82_1 109.6 no
C7'_1 C8'_1 H82_1 110.2 no
H81_1 C8'_1 H82_1 108.7 no
O5'_1 C9'_1 C10'_1 109.1 no
O5'_1 C9'_1 H91_1 110.3 no
C10'_1 C9'_1 H91_1 109.2 no
O5'_1 C9'_1 H92_1 109.8 no
C10'_1 C9'_1 H92_1 109.9 no
H91_1 C9'_1 H92_1 108.5 no
O1'_1 C10'_1 C9'_1 106.3 no
O1'_1 C10'_1 H101_1 110.6 no
C9'_1 C10'_1 H101_1 110.9 no
O1'_1 C10'_1 H102_1 110.4 no
C9'_1 C10'_1 H102_1 110.2 no
H101_1 C10'_1 H102_1 108.5 no
C10'_1 O1'_1 C1'_1 112.2 no
C3'_1 O2'_1 C2'_1 114.9 no
C4'_1 O3'_1 C5'_1 115.9 no
C7'_1 O4'_1 C6'_1 111.4 no
C8'_1 O5'_1 C9'_1 115.5 no
O1_1 C1_1 C2_1 107.7(12) no
H101_1 C1_1 H102_1 76.2 no
O1_1 C1_1 H1A_1 110.2 no
C2_1 C1_1 H1A_1 110.2 no
H101_1 C1_1 H1A_1 31.5 no
H102_1 C1_1 H1A_1 104.7 no
O1_1 C1_1 H1B_1 110.2 no
C2_1 C1_1 H1B_1 110.2 no
H101_1 C1_1 H1B_1 86.1 no
H102_1 C1_1 H1B_1 20.6 no
H1A_1 C1_1 H1B_1 108.5 no
O2_1 C2_1 C1_1 109.4(12) no
H91_1 C2_1 H92_1 90.2 no
O2_1 C2_1 H2A_1 109.8 no
C1_1 C2_1 H2A_1 109.8 no
H91_1 C2_1 H2A_1 34.1 no
H92_1 C2_1 H2A_1 92.3 no
O2_1 C2_1 H2B_1 109.8 no
C1_1 C2_1 H2B_1 109.8 no
H91_1 C2_1 H2B_1 124.3 no
H92_1 C2_1 H2B_1 40.3 no
H2A_1 C2_1 H2B_1 108.2 no
O2_1 C3_1 C4_1 108.7(12) no
H81_1 C3_1 H82_1 78.9 no
O2_1 C3_1 H3A_1 109.9 no
C4_1 C3_1 H3A_1 109.9 no
H81_1 C3_1 H3A_1 28.9 no
H82_1 C3_1 H3A_1 97.3 no
O2_1 C3_1 H3B_1 109.9 no
C4_1 C3_1 H3B_1 109.9 no
H81_1 C3_1 H3B_1 101.2 no
H82_1 C3_1 H3B_1 30.3 no
H3A_1 C3_1 H3B_1 108.3 no
O3_1 C4_1 C3_1 111.6(13) no
H71_1 C4_1 H72_1 81.2 no
O3_1 C4_1 H4A_1 109.3 no
C3_1 C4_1 H4A_1 109.3 no
H71_1 C4_1 H4A_1 40.7 no
H72_1 C4_1 H4A_1 115.1 no
O3_1 C4_1 H4B_1 109.3 no
C3_1 C4_1 H4B_1 109.3 no
H71_1 C4_1 H4B_1 94.3 no
H72_1 C4_1 H4B_1 36.7 no
H4A_1 C4_1 H4B_1 108.0 no
O3_1 C5_1 C6_1 113.4(12) no
H51_1 C5_1 H52_1 70.4 no
H51_1 C5_1 H61_1 102.8 no
H52_1 C5_1 H61_1 134.4 no
O3_1 C5_1 H5A_1 108.9 no
C6_1 C5_1 H5A_1 108.9 no
H51_1 C5_1 H5A_1 73.4 no
H52_1 C5_1 H5A_1 5.2 no
H61_1 C5_1 H5A_1 130.2 no
O3_1 C5_1 H5B_1 108.9 no
C6_1 C5_1 H5B_1 108.9 no
H51_1 C5_1 H5B_1 86.3 no
H52_1 C5_1 H5B_1 111.3 no
H61_1 C5_1 H5B_1 24.9 no
H5A_1 C5_1 H5B_1 107.7 no
O4_1 C6_1 C5_1 110.9(11) no
H51_1 C6_1 H62_1 114.5 no
O4_1 C6_1 H6A_1 109.4 no
C5_1 C6_1 H6A_1 109.4 no
H51_1 C6_1 H6A_1 130.1 no
H62_1 C6_1 H6A_1 36.3 no
O4_1 C6_1 H6B_1 109.4 no
C5_1 C6_1 H6B_1 109.4 no
H51_1 C6_1 H6B_1 42.3 no
H62_1 C6_1 H6B_1 121.3 no
H6A_1 C6_1 H6B_1 108.0 no
O4_1 C7_1 C8_1 108.6(11) no
H31_1 C7_1 H41_1 117.2 no
H31_1 C7_1 H42_1 144.8 no
H41_1 C7_1 H42_1 79.9 no
O4_1 C7_1 H7A_1 110.0 no
C8_1 C7_1 H7A_1 110.0 no
H31_1 C7_1 H7A_1 81.5 no
H41_1 C7_1 H7A_1 35.8 no
H42_1 C7_1 H7A_1 109.1 no
O4_1 C7_1 H7B_1 110.0 no
C8_1 C7_1 H7B_1 110.0 no
H31_1 C7_1 H7B_1 100.0 no
H41_1 C7_1 H7B_1 101.7 no
H42_1 C7_1 H7B_1 44.9 no
H7A_1 C7_1 H7B_1 108.3 no
O5_1 C8_1 C7_1 105.2(11) no
H31_1 C8_1 H32_1 104.9 no
O5_1 C8_1 H8A_1 110.7 no
C7_1 C8_1 H8A_1 110.7 no
H31_1 C8_1 H8A_1 46.1 no
H32_1 C8_1 H8A_1 120.5 no
O5_1 C8_1 H8B_1 110.7 no
C7_1 C8_1 H8B_1 110.7 no
H31_1 C8_1 H8B_1 116.3 no
H32_1 C8_1 H8B_1 27.5 no
H8A_1 C8_1 H8B_1 108.8 no
O5_1 C9_1 C10_1 108.4(12) no
H21_1 C9_1 H22_1 88.5 no
O5_1 C9_1 H9A_1 110.0 no
C10_1 C9_1 H9A_1 110.0 no
H21_1 C9_1 H9A_1 18.2 no
H22_1 C9_1 H9A_1 92.7 no
O5_1 C9_1 H9B_1 110.0 no
C10_1 C9_1 H9B_1 110.0 no
H21_1 C9_1 H9B_1 113.1 no
H22_1 C9_1 H9B_1 34.4 no
H9A_1 C9_1 H9B_1 108.4 no
O1_1 C10_1 C9_1 107.4(11) no
H11_1 C10_1 H12_1 103.9 no
O1_1 C10_1 H10A_1 110.2 no
C9_1 C10_1 H10A_1 110.2 no
H11_1 C10_1 H10A_1 26.3 no
H12_1 C10_1 H10A_1 120.2 no
O1_1 C10_1 H10B_1 110.2 no
C9_1 C10_1 H10B_1 110.2 no
H11_1 C10_1 H10B_1 104.6 no
H12_1 C10_1 H10B_1 29.0 no
H10A_1 C10_1 H10B_1 108.5 no
C1_1 O1_1 C10_1 113.7(10) no
C2_1 O2_1 C3_1 116.2(11) no
C5_1 O3_1 C4_1 115.7(11) no
C7_1 O4_1 C6_1 112.3(10) no
C8_1 O5_1 C9_1 115.2(10) no
O11'_1 Ni1'_1 O10'_1 92.1(7) no
O11'_1 Ni1'_1 O6'_1 91.0(8) no
O10'_1 Ni1'_1 O6'_1 90.0(7) no
O11'_1 Ni1'_1 O7'_1 95.0(7) no
O10'_1 Ni1'_1 O7'_1 90.2(7) no
O6'_1 Ni1'_1 O7'_1 173.9(9) no
O11'_1 Ni1'_1 O8'_1 88.9(7) no
O10'_1 Ni1'_1 O8'_1 178.8(9) no
O6'_1 Ni1'_1 O8'_1 90.5(7) no
O7'_1 Ni1'_1 O8'_1 89.1(7) no
O11'_1 Ni1'_1 O9'_1 178.0(9) no
O10'_1 Ni1'_1 O9'_1 89.8(7) no
O6'_1 Ni1'_1 O9'_1 88.4(8) no
O7'_1 Ni1'_1 O9'_1 85.5(7) no
O8'_1 Ni1'_1 O9'_1 89.2(7) no
Ni1'_1 O6'_1 H6C_1 100.3(15) no
Ni1'_1 O6'_1 H6D_1 147(3) no
H6C_1 O6'_1 H6D_1 89(2) no
Ni1'_1 O7'_1 H7C_1 98.8(12) no
Ni1'_1 O7'_1 H7D_1 114.9(17) no
H7C_1 O7'_1 H7D_1 62.3(17) no
Ni1'_1 O8'_1 H11C_1 95.6(12) no
Ni1'_1 O8'_1 H11D_1 109(2) no
H11C_1 O8'_1 H11D_1 108(3) no
Ni1'_1 O9'_1 H10C_1 80.8(9) no
Ni1'_1 O9'_1 H10D_1 95.3(11) no
H10C_1 O9'_1 H10D_1 70.3(18) no
Ni1'_1 O10'_1 H9C_1 118.0(14) no
Ni1'_1 O10'_1 H9D_1 109.2(12) no
H9C_1 O10'_1 H9D_1 65.0(15) no
Ni1'_1 O11'_1 H8C_1 116.9(14) no
Ni1'_1 O11'_1 H8D_1 147(3) no
H8C_1 O11'_1 H8D_1 90.7(19) no
O11_1 Ni1_1 O7_1 92.6(4) no
O11_1 Ni1_1 O6_1 90.7(4) no
O7_1 Ni1_1 O6_1 176.7(4) no
O11_1 Ni1_1 O9_1 179.2(5) no
O7_1 Ni1_1 O9_1 87.2(3) no
O6_1 Ni1_1 O9_1 89.5(4) no
O11_1 Ni1_1 O10_1 89.7(4) no
O7_1 Ni1_1 O10_1 90.3(3) no
O6_1 Ni1_1 O10_1 88.9(4) no
O9_1 Ni1_1 O10_1 89.5(3) no
O11_1 Ni1_1 O8_1 90.3(3) no
O7_1 Ni1_1 O8_1 89.8(4) no
O6_1 Ni1_1 O8_1 90.9(4) no
O9_1 Ni1_1 O8_1 90.5(4) no
O10_1 Ni1_1 O8_1 179.9(4) no
Ni1_1 O6_1 H6C_1 110.9(7) no
Ni1_1 O6_1 H6D_1 135.6(9) no
H6C_1 O6_1 H6D_1 92.9(8) no
Ni1_1 O7_1 H7C_1 124.2(7) no
Ni1_1 O7_1 H7D_1 132.9(8) no
H7C_1 O7_1 H7D_1 102.8(6) no
Ni1_1 O8_1 H8C_1 108.7(7) no
Ni1_1 O8_1 H8D_1 116.5(7) no
H8C_1 O8_1 H8D_1 107.4(11) no
Ni1_1 O9_1 H9C_1 113.8(6) no
Ni1_1 O9_1 H9D_1 114.7(7) no
H9C_1 O9_1 H9D_1 105.3(11) no
Ni1_1 O10_1 H10C_1 99.3(6) no
Ni1_1 O10_1 H10D_1 114.2(7) no
H10C_1 O10_1 H10D_1 107.9(11) no
Ni1_1 O11_1 H11C_1 112.5(7) no
Ni1_1 O11_1 H11D_1 141.0(10) no
H11C_1 O11_1 H11D_1 105.5(8) no
O13_1 N1_1 O14_1 120.5(10) no
O13_1 N1_1 O12_1 120.1(10) no
O14_1 N1_1 O12_1 119.4(9) no
O15_1 N2_1 O17_1 124.6(9) no
O15_1 N2_1 O16_1 117.4(9) no
O17_1 N2_1 O16_1 117.8(10) no
H18C_1 O18_1 H18D_1 85(4) no
H19C_1 O19_1 H19D_1 88(3) no
H19C_1 O18'_1 H19D_1 127(3) no
H18C_1 O19'_1 H18D_1 112(2) no
O1'_2 C1'_2 C2'_2 108.1 no
O1'_2 C1'_2 H11_2 110.1 no
C2'_2 C1'_2 H11_2 109.8 no
O1'_2 C1'_2 H12_2 110.1 no
C2'_2 C1'_2 H12_2 110.6 no
H11_2 C1'_2 H12_2 108.2 no
O2'_2 C2'_2 C1'_2 109.1 no
O2'_2 C2'_2 H21_2 109.9 no
C1'_2 C2'_2 H21_2 109.9 no
O2'_2 C2'_2 H22_2 110.2 no
C1'_2 C2'_2 H22_2 109.3 no
H21_2 C2'_2 H22_2 108.5 no
O2'_2 C3'_2 C4'_2 110.1 no
O2'_2 C3'_2 H31_2 109.3 no
C4'_2 C3'_2 H31_2 109.6 no
O2'_2 C3'_2 H32_2 109.6 no
C4'_2 C3'_2 H32_2 109.8 no
H31_2 C3'_2 H32_2 108.5 no
O3'_2 C4'_2 C3'_2 109.1 no
O3'_2 C4'_2 H41_2 109.2 no
C3'_2 C4'_2 H41_2 110.7 no
O3'_2 C4'_2 H42_2 110.1 no
C3'_2 C4'_2 H42_2 109.7 no
H41_2 C4'_2 H42_2 108.0 no
O3'_2 C5'_2 C6'_2 114.3 no
O3'_2 C5'_2 H51_2 109.4 no
C6'_2 C5'_2 H51_2 108.3 no
O3'_2 C5'_2 H52_2 108.7 no
C6'_2 C5'_2 H52_2 109.0 no
H51_2 C5'_2 H52_2 106.9 no
O4'_2 C6'_2 C5'_2 106.6 no
O4'_2 C6'_2 H61_2 111.3 no
C5'_2 C6'_2 H61_2 109.7 no
O4'_2 C6'_2 H62_2 109.8 no
C5'_2 C6'_2 H62_2 110.8 no
H61_2 C6'_2 H62_2 108.7 no
O4'_2 C7'_2 C8'_2 108.2 no
O4'_2 C7'_2 H71_2 110.3 no
C8'_2 C7'_2 H71_2 109.8 no
O4'_2 C7'_2 H72_2 109.4 no
C8'_2 C7'_2 H72_2 110.9 no
H71_2 C7'_2 H72_2 108.2 no
O5'_2 C8'_2 C7'_2 107.6 no
O5'_2 C8'_2 H81_2 110.3 no
C7'_2 C8'_2 H81_2 110.2 no
O5'_2 C8'_2 H82_2 109.7 no
C7'_2 C8'_2 H82_2 110.2 no
H81_2 C8'_2 H82_2 108.7 no
O5'_2 C9'_2 C10'_2 106.1 no
O5'_2 C9'_2 H91_2 110.9 no
C10'_2 C9'_2 H91_2 109.8 no
O5'_2 C9'_2 H92_2 110.4 no
C10'_2 C9'_2 H92_2 110.7 no
H91_2 C9'_2 H92_2 108.9 no
O1'_2 C10'_2 C9'_2 107.7 no
O1'_2 C10'_2 H101_2 110.3 no
C9'_2 C10'_2 H101_2 110.6 no
O1'_2 C10'_2 H102_2 110.1 no
C9'_2 C10'_2 H102_2 110.0 no
H101_2 C10'_2 H102_2 108.1 no
C10'_2 O1'_2 C1'_2 113.3 no
C3'_2 O2'_2 C2'_2 115.9 no
C5'_2 O3'_2 C4'_2 114.8 no
C7'_2 O4'_2 C6'_2 110.0 no
C8'_2 O5'_2 C9'_2 112.6 no
O1_2 C1_2 C2_2 112.9(19) no
H101_2 C1_2 H102_2 77.6 no
O1_2 C1_2 H1A_2 109.0 no
C2_2 C1_2 H1A_2 109.0 no
H101_2 C1_2 H1A_2 26.6 no
H102_2 C1_2 H1A_2 93.5 no
O1_2 C1_2 H1B_2 109.0 no
C2_2 C1_2 H1B_2 109.0 no
H101_2 C1_2 H1B_2 99.1 no
H102_2 C1_2 H1B_2 25.3 no
H1A_2 C1_2 H1B_2 107.8 no
O2_2 C2_2 C1_2 107.3(18) no
H91_2 C2_2 H92_2 86.0 no
O2_2 C2_2 H2A_2 110.3 no
C1_2 C2_2 H2A_2 110.3 no
H91_2 C2_2 H2A_2 38.9 no
H92_2 C2_2 H2A_2 109.1 no
O2_2 C2_2 H2B_2 110.3 no
C1_2 C2_2 H2B_2 110.3 no
H91_2 C2_2 H2B_2 103.4 no
H92_2 C2_2 H2B_2 30.0 no
H2A_2 C2_2 H2B_2 108.5 no
O2_2 C3_2 C4_2 109.6(18) no
H72_2 C3_2 H81_2 126.3 no
H72_2 C3_2 H82_2 105.3 no
H81_2 C3_2 H82_2 76.5 no
O2_2 C3_2 H3A_2 109.7 no
C4_2 C3_2 H3A_2 109.7 no
H72_2 C3_2 H3A_2 100.9 no
H81_2 C3_2 H3A_2 25.7 no
H82_2 C3_2 H3A_2 85.5 no
O2_2 C3_2 H3B_2 109.7 no
C4_2 C3_2 H3B_2 109.7 no
H72_2 C3_2 H3B_2 70.8 no
H81_2 C3_2 H3B_2 110.4 no
H82_2 C3_2 H3B_2 38.5 no
H3A_2 C3_2 H3B_2 108.2 no
O3_2 C4_2 C3_2 113(2) no
H71_2 C4_2 H72_2 76.9 no
O3_2 C4_2 H4A_2 109.0 no
C3_2 C4_2 H4A_2 109.0 no
H71_2 C4_2 H4A_2 43.8 no
H72_2 C4_2 H4A_2 109.5 no
O3_2 C4_2 H4B_2 109.0 no
C3_2 C4_2 H4B_2 109.0 no
H71_2 C4_2 H4B_2 100.5 no
H72_2 C4_2 H4B_2 40.3 no
H4A_2 C4_2 H4B_2 107.8 no
C6_2 C5_2 O3_2 117.1(19) no
H51_2 C5_2 H52_2 78.4 no
C6_2 C5_2 H5A_2 108.0 no
O3_2 C5_2 H5A_2 108.0 no
H51_2 C5_2 H5A_2 81.6 no
H52_2 C5_2 H5A_2 96.9 no
C6_2 C5_2 H5B_2 108.0 no
O3_2 C5_2 H5B_2 108.0 no
H51_2 C5_2 H5B_2 78.0 no
H52_2 C5_2 H5B_2 10.7 no
H5A_2 C5_2 H5B_2 107.3 no
O4_2 C6_2 C5_2 104.9(18) no
H51_2 C6_2 H62_2 117.0 no
O4_2 C6_2 H6A_2 110.8 no
C5_2 C6_2 H6A_2 110.8 no
H51_2 C6_2 H6A_2 128.7 no
H62_2 C6_2 H6A_2 30.3 no
O4_2 C6_2 H6B_2 110.8 no
C5_2 C6_2 H6B_2 110.8 no
H51_2 C6_2 H6B_2 43.5 no
H62_2 C6_2 H6B_2 122.2 no
H6A_2 C6_2 H6B_2 108.8 no
O4_2 C7_2 C8_2 106.8(18) no
H31_2 C7_2 H41_2 106.9 no
H31_2 C7_2 H42_2 152.4 no
H41_2 C7_2 H42_2 86.6 no
O4_2 C7_2 H7A_2 110.4 no
C8_2 C7_2 H7A_2 110.4 no
H31_2 C7_2 H7A_2 81.6 no
H41_2 C7_2 H7A_2 29.6 no
H42_2 C7_2 H7A_2 102.4 no
O4_2 C7_2 H7B_2 110.4 no
C8_2 C7_2 H7B_2 110.4 no
H31_2 C7_2 H7B_2 106.8 no
H41_2 C7_2 H7B_2 114.2 no
H42_2 C7_2 H7B_2 45.8 no
H7A_2 C7_2 H7B_2 108.6 no
O5_2 C8_2 C7_2 106.7(18) no
H31_2 C8_2 H32_2 95.9 no
O5_2 C8_2 H8A_2 110.4 no
C7_2 C8_2 H8A_2 110.4 no
H31_2 C8_2 H8A_2 39.5 no
H32_2 C8_2 H8A_2 112.6 no
O5_2 C8_2 H8B_2 110.4 no
C7_2 C8_2 H8B_2 110.4 no
H31_2 C8_2 H8B_2 106.3 no
H32_2 C8_2 H8B_2 21.6 no
H8A_2 C8_2 H8B_2 108.6 no
O5_2 C9_2 C10_2 106.0(18) no
H21_2 C9_2 H22_2 91.4 no
O5_2 C9_2 H9A_2 110.5 no
C10_2 C9_2 H9A_2 110.5 no
H21_2 C9_2 H9A_2 14.7 no
H22_2 C9_2 H9A_2 104.0 no
O5_2 C9_2 H9B_2 110.5 no
C10_2 C9_2 H9B_2 110.5 no
H21_2 C9_2 H9B_2 101.8 no
H22_2 C9_2 H9B_2 31.1 no
H9A_2 C9_2 H9B_2 108.7 no
O1_2 C10_2 C9_2 108.2(18) no
H11_2 C10_2 H12_2 103.8 no
O1_2 C10_2 H10A_2 110.1 no
C9_2 C10_2 H10A_2 110.1 no
H11_2 C10_2 H10A_2 24.1 no
H12_2 C10_2 H10A_2 118.8 no
O1_2 C10_2 H10B_2 110.1 no
C9_2 C10_2 H10B_2 110.1 no
H11_2 C10_2 H10B_2 104.6 no
H12_2 C10_2 H10B_2 28.3 no
H10A_2 C10_2 H10B_2 108.4 no
C10_2 O1_2 C1_2 115.4(16) no
C2_2 O2_2 C3_2 114.2(17) no
C4_2 O3_2 C5_2 113.9(18) no
C7_2 O4_2 C6_2 107.4(16) no
C8_2 O5_2 C9_2 114.1(17) no
O11'_2 Ni2'_2 O6'_2 90.3(5) no
O11'_2 Ni2'_2 O10'_2 90.3(4) no
O6'_2 Ni2'_2 O10'_2 90.2(5) no
O11'_2 Ni2'_2 O9'_2 178.6(5) no
O6'_2 Ni2'_2 O9'_2 88.8(5) no
O10'_2 Ni2'_2 O9'_2 88.6(4) no
O11'_2 Ni2'_2 O7'_2 94.7(4) no
O6'_2 Ni2'_2 O7'_2 174.7(5) no
O10'_2 Ni2'_2 O7'_2 91.5(4) no
O9'_2 Ni2'_2 O7'_2 86.2(4) no
O11'_2 Ni2'_2 O8'_2 91.4(4) no
O6'_2 Ni2'_2 O8'_2 90.7(5) no
O10'_2 Ni2'_2 O8'_2 178.1(5) no
O9'_2 Ni2'_2 O8'_2 89.8(4) no
O7'_2 Ni2'_2 O8'_2 87.4(4) no
Ni2'_2 O6'_2 H6C_2 102.0(9) no
Ni2'_2 O6'_2 H6D_2 149.0(13) no
H6C_2 O6'_2 H6D_2 93.3(12) no
Ni2'_2 O7'_2 H7C_2 101.4(5) no
Ni2'_2 O7'_2 H7D_2 116.5(7) no
H7C_2 O7'_2 H7D_2 66.2(7) no
Ni2'_2 O8'_2 H11C_2 105.5(8) no
Ni2'_2 O8'_2 H11D_2 108.8(9) no
H11C_2 O8'_2 H11D_2 116.1(15) no
Ni2'_2 O9'_2 H10C_2 125.8(7) no
Ni2'_2 O9'_2 H10D_2 135.1(10) no
H10C_2 O9'_2 H10D_2 98.7(8) no
Ni2'_2 O10'_2 H9C_2 123.1(8) no
Ni2'_2 O10'_2 H9D_2 103.3(5) no
H9C_2 O10'_2 H9D_2 66.4(6) no
Ni2'_2 O11'_2 H8C_2 130.1(10) no
Ni2'_2 O11'_2 H8D_2 130.3(10) no
H8C_2 O11'_2 H8D_2 99.4(8) no
O11_2 Ni2_2 O6_2 92.2(6) no
O11_2 Ni2_2 O7_2 93.2(5) no
O6_2 Ni2_2 O7_2 174.6(7) no
O11_2 Ni2_2 O10_2 91.6(6) no
O6_2 Ni2_2 O10_2 90.0(6) no
O7_2 Ni2_2 O10_2 89.2(5) no
O11_2 Ni2_2 O8_2 89.5(5) no
O6_2 Ni2_2 O8_2 90.5(6) no
O7_2 Ni2_2 O8_2 90.1(5) no
O10_2 Ni2_2 O8_2 178.8(6) no
O11_2 Ni2_2 O9_2 178.6(6) no
O6_2 Ni2_2 O9_2 89.0(6) no
O7_2 Ni2_2 O9_2 85.7(5) no
O10_2 Ni2_2 O9_2 87.7(5) no
O8_2 Ni2_2 O9_2 91.2(5) no
Ni2_2 O6_2 H6C_2 111.5(12) no
Ni2_2 O6_2 H6D_2 133.5(15) no
H6C_2 O6_2 H6D_2 89.4(14) no
Ni2_2 O7_2 H7C_2 121.5(10) no
Ni2_2 O7_2 H7D_2 130.0(12) no
H7C_2 O7_2 H7D_2 102.2(10) no
Ni2_2 O8_2 H8C_2 108.5(11) no
Ni2_2 O8_2 H8D_2 107.6(10) no
H8C_2 O8_2 H8D_2 107.1(16) no
Ni2_2 O9_2 H9C_2 114.6(10) no
Ni2_2 O9_2 H9D_2 110.8(10) no
H9C_2 O9_2 H9D_2 104.4(16) no
Ni2_2 O10_2 H10C_2 130.9(9) no
Ni2_2 O10_2 H10D_2 121.6(9) no
H10C_2 O10_2 H10D_2 66.3(7) no
Ni2_2 O11_2 H11C_2 119.8(13) no
Ni2_2 O11_2 H11D_2 131.6(14) no
H11C_2 O11_2 H11D_2 108.3(11) no
O12_2 N1_2 O13_2 120.7(13) no
O12_2 N1_2 O14_2 121.3(12) no
O13_2 N1_2 O14_2 118.0(12) no
O12'_2 N1'_2 O13'_2 125(2) no
O12'_2 N1'_2 O14'_2 119.2(18) no
O13'_2 N1'_2 O14'_2 114.8(18) no
O16_2 N2_2 O17_2 119.9(10) no
O16_2 N2_2 O15_2 120.0(10) no
O17_2 N2_2 O15_2 120.1(10) no
H18C_2 O19'_2 H18D_2 81(5) no
H18C_2 O18_2 H18D_2 95.2(17) no
H19C_2 O19_2 H19D_2 86.0(9) no
O1_3 C1_3 C2_3 107.4(8) no
O1_3 C1_3 H1A_3 110.2 no
C2_3 C1_3 H1A_3 110.2 no
O1_3 C1_3 H1B_3 110.2 no
C2_3 C1_3 H1B_3 110.2 no
H1A_3 C1_3 H1B_3 108.5 no
O2_3 C2_3 C1_3 108.5(8) no
O2_3 C2_3 H2A_3 110.0 no
C1_3 C2_3 H2A_3 110.0 no
O2_3 C2_3 H2B_3 110.0 no
C1_3 C2_3 H2B_3 110.0 no
H2A_3 C2_3 H2B_3 108.4 no
O2_3 C3_3 C4_3 107.0(8) no
O2_3 C3_3 H3A_3 110.3 no
C4_3 C3_3 H3A_3 110.3 no
O2_3 C3_3 H3B_3 110.3 no
C4_3 C3_3 H3B_3 110.3 no
H3A_3 C3_3 H3B_3 108.6 no
O3_3 C4_3 C3_3 109.0(8) no
O3_3 C4_3 H4A_3 109.9 no
C3_3 C4_3 H4A_3 109.9 no
O3_3 C4_3 H4B_3 109.9 no
C3_3 C4_3 H4B_3 109.9 no
H4A_3 C4_3 H4B_3 108.3 no
C6_3 C5_3 O3_3 113.0(9) no
C6_3 C5_3 H5A_3 109.0 no
O3_3 C5_3 H5A_3 109.0 no
C6_3 C5_3 H5B_3 109.0 no
O3_3 C5_3 H5B_3 109.0 no
H5A_3 C5_3 H5B_3 107.8 no
C5_3 C6_3 O4_3 107.0(8) no
C5_3 C6_3 H6A_3 110.3 no
O4_3 C6_3 H6A_3 110.3 no
C5_3 C6_3 H6B_3 110.3 no
O4_3 C6_3 H6B_3 110.3 no
H6A_3 C6_3 H6B_3 108.6 no
O4_3 C7_3 C8_3 108.8(8) no
O4_3 C7_3 H7A_3 109.9 no
C8_3 C7_3 H7A_3 109.9 no
O4_3 C7_3 H7B_3 109.9 no
C8_3 C7_3 H7B_3 109.9 no
H7A_3 C7_3 H7B_3 108.3 no
O5_3 C8_3 C7_3 106.6(8) no
O5_3 C8_3 H8A_3 110.4 no
C7_3 C8_3 H8A_3 110.4 no
O5_3 C8_3 H8B_3 110.4 no
C7_3 C8_3 H8B_3 110.4 no
H8A_3 C8_3 H8B_3 108.6 no
O5_3 C9_3 C10_3 108.9(8) no
O5_3 C9_3 H9A_3 109.9 no
C10_3 C9_3 H9A_3 109.9 no
O5_3 C9_3 H9B_3 109.9 no
C10_3 C9_3 H9B_3 109.9 no
H9A_3 C9_3 H9B_3 108.3 no
O1_3 C10_3 C9_3 108.8(8) no
O1_3 C10_3 H10A_3 109.9 no
C9_3 C10_3 H10A_3 109.9 no
O1_3 C10_3 H10B_3 109.9 no
C9_3 C10_3 H10B_3 109.9 no
H10A_3 C10_3 H10B_3 108.3 no
C10_3 O1_3 C1_3 114.2(7) no
C2_3 O2_3 C3_3 113.5(8) no
C4_3 O3_3 C5_3 121.7(8) no
C6_3 O4_3 C7_3 109.1(7) no
C8_3 O5_3 C9_3 114.5(7) no
O7_3 Ni3_3 O9_3 88.1(3) no
O7_3 Ni3_3 O11_3 92.4(3) no
O9_3 Ni3_3 O11_3 179.2(3) no
O7_3 Ni3_3 O10_3 90.2(3) no
O9_3 Ni3_3 O10_3 89.6(3) no
O11_3 Ni3_3 O10_3 89.7(3) no
O7_3 Ni3_3 O8_3 90.9(3) no
O9_3 Ni3_3 O8_3 91.1(3) no
O11_3 Ni3_3 O8_3 89.5(3) no
O10_3 Ni3_3 O8_3 178.7(3) no
O7_3 Ni3_3 O6_3 176.6(3) no
O9_3 Ni3_3 O6_3 88.8(3) no
O11_3 Ni3_3 O6_3 90.7(3) no
O10_3 Ni3_3 O6_3 88.5(3) no
O8_3 Ni3_3 O6_3 90.5(3) no
Ni3_3 O6_3 H6C_3 127.4(5) no
Ni3_3 O6_3 H6D_3 114.4(5) no
H6C_3 O6_3 H6D_3 103.6(6) no
Ni3_3 O7_3 H7C_3 139.9(6) no
Ni3_3 O7_3 H7D_3 111.2(4) no
H7C_3 O7_3 H7D_3 97.9(5) no
Ni3_3 O8_3 H8C_3 130.9(5) no
Ni3_3 O8_3 H8D_3 118.2(5) no
H8C_3 O8_3 H8D_3 105.7(5) no
Ni3_3 O9_3 H9C_3 136.8(5) no
Ni3_3 O9_3 H9D_3 127.0(5) no
H9C_3 O9_3 H9D_3 90.2(5) no
Ni3_3 O10_3 H10C_3 105.3(4) no
Ni3_3 O10_3 H10D_3 109.1(4) no
H10C_3 O10_3 H10D_3 94.7(6) no
Ni3_3 O11_3 H11C_3 99.2(4) no
Ni3_3 O11_3 H11D_3 109.0(4) no
H11C_3 O11_3 H11D_3 99.1(6) no
O12_3 N1_3 O14_3 120.5(10) no
O12_3 N1_3 O13_3 121.2(9) no
O14_3 N1_3 O13_3 117.4(9) no
O17_3 N2_3 O16_3 121.5(11) no
O17_3 N2_3 O15_3 121.6(11) no
O16_3 N2_3 O15_3 116.8(11) no
H18C_3 O18_3 H18D_3 94.7(9) no
H19C_3 O19_3 H19D_3 99.1(9) no
O1_4 C1_4 C2_4 109.5(9) no
O1_4 C1_4 H1A_4 109.8 no
C2_4 C1_4 H1A_4 109.8 no
O1_4 C1_4 H1B_4 109.8 no
C2_4 C1_4 H1B_4 109.8 no
H1A_4 C1_4 H1B_4 108.2 no
O2_4 C2_4 C1_4 106.2(8) no
O2_4 C2_4 H2A_4 110.5 no
C1_4 C2_4 H2A_4 110.5 no
O2_4 C2_4 H2B_4 110.5 no
C1_4 C2_4 H2B_4 110.5 no
H2A_4 C2_4 H2B_4 108.7 no
O2_4 C3_4 C4_4 110.0(9) no
O2_4 C3_4 H3A_4 109.7 no
C4_4 C3_4 H3A_4 109.7 no
O2_4 C3_4 H3B_4 109.7 no
C4_4 C3_4 H3B_4 109.7 no
H3A_4 C3_4 H3B_4 108.2 no
O3_4 C4_4 C3_4 110.5(9) no
O3_4 C4_4 H4A_4 109.6 no
C3_4 C4_4 H4A_4 109.6 no
O3_4 C4_4 H4B_4 109.6 no
C3_4 C4_4 H4B_4 109.6 no
H4A_4 C4_4 H4B_4 108.1 no
C6_4 C5_4 O3_4 112.9(9) no
C6_4 C5_4 H5A_4 109.0 no
O3_4 C5_4 H5A_4 109.0 no
C6_4 C5_4 H5B_4 109.0 no
O3_4 C5_4 H5B_4 109.0 no
H5A_4 C5_4 H5B_4 107.8 no
C5_4 C6_4 O4_4 108.8(9) no
C5_4 C6_4 H6A_4 109.9 no
O4_4 C6_4 H6A_4 109.9 no
C5_4 C6_4 H6B_4 109.9 no
O4_4 C6_4 H6B_4 109.9 no
H6A_4 C6_4 H6B_4 108.3 no
O4_4 C7_4 C8_4 108.9(9) no
O4_4 C7_4 H7A_4 109.9 no
C8_4 C7_4 H7A_4 109.9 no
O4_4 C7_4 H7B_4 109.9 no
C8_4 C7_4 H7B_4 109.9 no
H7A_4 C7_4 H7B_4 108.3 no
O5_4 C8_4 C7_4 107.4(8) no
O5_4 C8_4 H8A_4 110.2 no
C7_4 C8_4 H8A_4 110.2 no
O5_4 C8_4 H8B_4 110.2 no
C7_4 C8_4 H8B_4 110.2 no
H8A_4 C8_4 H8B_4 108.5 no
O5_4 C9_4 C10_4 107.8(8) no
O5_4 C9_4 H9A_4 110.1 no
C10_4 C9_4 H9A_4 110.1 no
O5_4 C9_4 H9B_4 110.1 no
C10_4 C9_4 H9B_4 110.1 no
H9A_4 C9_4 H9B_4 108.5 no
O1_4 C10_4 C9_4 107.4(8) no
O1_4 C10_4 H10A_4 110.2 no
C9_4 C10_4 H10A_4 110.2 no
O1_4 C10_4 H10B_4 110.2 no
C9_4 C10_4 H10B_4 110.2 no
H10A_4 C10_4 H10B_4 108.5 no
C1_4 O1_4 C10_4 113.2(7) no
C3_4 O2_4 C2_4 114.1(8) no
C4_4 O3_4 C5_4 118.1(9) no
C6_4 O4_4 C7_4 110.1(8) no
C8_4 O5_4 C9_4 114.2(8) no
O11_4 Ni4_4 O7_4 93.6(3) no
O11_4 Ni4_4 O10_4 90.6(3) no
O7_4 Ni4_4 O10_4 91.2(3) no
O11_4 Ni4_4 O6_4 91.7(3) no
O7_4 Ni4_4 O6_4 174.6(3) no
O10_4 Ni4_4 O6_4 89.3(3) no
O11_4 Ni4_4 O8_4 90.0(3) no
O7_4 Ni4_4 O8_4 89.7(3) no
O10_4 Ni4_4 O8_4 178.9(3) no
O6_4 Ni4_4 O8_4 89.7(3) no
O11_4 Ni4_4 O9_4 179.4(3) no
O7_4 Ni4_4 O9_4 85.8(3) no
O10_4 Ni4_4 O9_4 89.3(3) no
O6_4 Ni4_4 O9_4 88.8(3) no
O8_4 Ni4_4 O9_4 90.2(3) no
Ni4_4 O6_4 H6C_4 111.2(5) no
Ni4_4 O6_4 H6D_4 136.0(5) no
H6C_4 O6_4 H6D_4 92.1(5) no
Ni4_4 O7_4 H7C_4 124.4(6) no
Ni4_4 O7_4 H7D_4 130.9(6) no
H7C_4 O7_4 H7D_4 103.1(5) no
Ni4_4 O8_4 H8C_4 112.9(5) no
Ni4_4 O8_4 H8D_4 111.9(5) no
H8C_4 O8_4 H8D_4 108.3(7) no
Ni4_4 O9_4 H9C_4 116.8(5) no
Ni4_4 O9_4 H9D_4 110.3(5) no
H9C_4 O9_4 H9D_4 102.9(7) no
Ni4_4 O10_4 H10C_4 100.9(4) no
Ni4_4 O10_4 H10D_4 110.8(5) no
H10C_4 O10_4 H10D_4 100.2(7) no
Ni4_4 O11_4 H11C_4 117.7(5) no
Ni4_4 O11_4 H11D_4 131.7(6) no
H11C_4 O11_4 H11D_4 110.0(6) no
O14_4 N1_4 O12_4 123.0(10) no
O14_4 N1_4 O13_4 119.0(10) no
O12_4 N1_4 O13_4 117.8(10) no
O17_4 N2_4 O16_4 119.5(10) no
O17_4 N2_4 O15_4 122.2(10) no
O16_4 N2_4 O15_4 118.3(10) no
H18C_4 O18_4 H18D_4 92.4(8) no
H19C_4 O19_4 H19D_4 92.5(8) no
O1_5 C1_5 C2_5 108.3(9) no
O1_5 C1_5 H1A_5 110.0 no
C2_5 C1_5 H1A_5 110.0 no
O1_5 C1_5 H1B_5 110.0 no
C2_5 C1_5 H1B_5 110.0 no
H1A_5 C1_5 H1B_5 108.4 no
O2_5 C2_5 C1_5 107.1(8) no
O2_5 C2_5 H2A_5 110.3 no
C1_5 C2_5 H2A_5 110.3 no
O2_5 C2_5 H2B_5 110.3 no
C1_5 C2_5 H2B_5 110.3 no
H2A_5 C2_5 H2B_5 108.5 no
O2_5 C3_5 C4_5 108.4(9) no
O2_5 C3_5 H3A_5 110.0 no
C4_5 C3_5 H3A_5 110.0 no
O2_5 C3_5 H3B_5 110.0 no
C4_5 C3_5 H3B_5 110.0 no
H3A_5 C3_5 H3B_5 108.4 no
O3_5 C4_5 C3_5 106.9(9) no
O3_5 C4_5 H4A_5 110.3 no
C3_5 C4_5 H4A_5 110.3 no
O3_5 C4_5 H4B_5 110.3 no
C3_5 C4_5 H4B_5 110.3 no
H4A_5 C4_5 H4B_5 108.6 no
O3_5 C5_5 C6_5 113.1(9) no
O3_5 C5_5 H5A_5 109.0 no
C6_5 C5_5 H5A_5 109.0 no
O3_5 C5_5 H5B_5 109.0 no
C6_5 C5_5 H5B_5 109.0 no
H5A_5 C5_5 H5B_5 107.8 no
O4_5 C6_5 C5_5 109.5(9) no
O4_5 C6_5 H6A_5 109.8 no
C5_5 C6_5 H6A_5 109.8 no
O4_5 C6_5 H6B_5 109.8 no
C5_5 C6_5 H6B_5 109.8 no
H6A_5 C6_5 H6B_5 108.2 no
O4_5 C7_5 C8_5 109.8(9) no
O4_5 C7_5 H7A_5 109.7 no
C8_5 C7_5 H7A_5 109.7 no
O4_5 C7_5 H7B_5 109.7 no
C8_5 C7_5 H7B_5 109.7 no
H7A_5 C7_5 H7B_5 108.2 no
O5_5 C8_5 C7_5 107.9(8) no
O5_5 C8_5 H8A_5 110.1 no
C7_5 C8_5 H8A_5 110.1 no
O5_5 C8_5 H8B_5 110.1 no
C7_5 C8_5 H8B_5 110.1 no
H8A_5 C8_5 H8B_5 108.4 no
O5_5 C9_5 C10_5 108.9(8) no
O5_5 C9_5 H9A_5 109.9 no
C10_5 C9_5 H9A_5 109.9 no
O5_5 C9_5 H9B_5 109.9 no
C10_5 C9_5 H9B_5 109.9 no
H9A_5 C9_5 H9B_5 108.3 no
O1_5 C10_5 C9_5 109.7(9) no
O1_5 C10_5 H10A_5 109.7 no
C9_5 C10_5 H10A_5 109.7 no
O1_5 C10_5 H10B_5 109.7 no
C9_5 C10_5 H10B_5 109.7 no
H10A_5 C10_5 H10B_5 108.2 no
C10_5 O1_5 C1_5 116.5(8) no
C2_5 O2_5 C3_5 111.9(8) no
C5_5 O3_5 C4_5 115.0(8) no
C7_5 O4_5 C6_5 114.3(8) no
C9_5 O5_5 C8_5 114.6(8) no
O7_5 Ni5_5 O11_5 92.7(3) no
O7_5 Ni5_5 O6_5 176.7(3) no
O11_5 Ni5_5 O6_5 90.2(3) no
O7_5 Ni5_5 O10_5 89.8(3) no
O11_5 Ni5_5 O10_5 89.7(3) no
O6_5 Ni5_5 O10_5 88.5(3) no
O7_5 Ni5_5 O8_5 91.0(3) no
O11_5 Ni5_5 O8_5 89.9(3) no
O6_5 Ni5_5 O8_5 90.7(3) no
O10_5 Ni5_5 O8_5 179.1(3) no
O7_5 Ni5_5 O9_5 87.9(3) no
O11_5 Ni5_5 O9_5 179.0(3) no
O6_5 Ni5_5 O9_5 89.2(3) no
O10_5 Ni5_5 O9_5 89.4(3) no
O8_5 Ni5_5 O9_5 91.0(3) no
Ni5_5 O6_5 H6C_5 124.1(5) no
Ni5_5 O6_5 H6D_5 119.0(5) no
H6C_5 O6_5 H6D_5 100.3(6) no
Ni5_5 O7_5 H7C_5 135.7(7) no
Ni5_5 O7_5 H7D_5 115.2(5) no
H7C_5 O7_5 H7D_5 108.1(6) no
Ni5_5 O8_5 H8C_5 128.0(5) no
Ni5_5 O8_5 H8D_5 112.5(5) no
H8C_5 O8_5 H8D_5 107.2(6) no
Ni5_5 O9_5 H9C_5 129.3(5) no
Ni5_5 O9_5 H9D_5 128.3(6) no
H9C_5 O9_5 H9D_5 101.9(5) no
Ni5_5 O10_5 H10C_5 111.4(5) no
Ni5_5 O10_5 H10D_5 115.6(5) no
H10C_5 O10_5 H10D_5 110.3(8) no
Ni5_5 O11_5 H11C_5 108.4(5) no
Ni5_5 O11_5 H11D_5 113.2(5) no
H11C_5 O11_5 H11D_5 105.5(7) no
O14_5 N1_5 O13_5 119.7(10) no
O14_5 N1_5 O12_5 120.2(10) no
O13_5 N1_5 O12_5 120.1(10) no
O17_5 N2_5 O15_5 123.5(9) no
O17_5 N2_5 O16_5 120.1(10) no
O15_5 N2_5 O16_5 116.4(10) no
H18C_5 O18_5 H18D_5 95.9(9) no
H19C_5 O19_5 H19D_5 98.0(9) no
O1_6 C1_6 C2_6 108.8(9) no
O1_6 C1_6 H1A_6 109.9 no
C2_6 C1_6 H1A_6 109.9 no
O1_6 C1_6 H1B_6 109.9 no
C2_6 C1_6 H1B_6 109.9 no
H1A_6 C1_6 H1B_6 108.3 no
O2_6 C2_6 C1_6 108.2(8) no
O2_6 C2_6 H2A_6 110.1 no
C1_6 C2_6 H2A_6 110.1 no
O2_6 C2_6 H2B_6 110.1 no
C1_6 C2_6 H2B_6 110.1 no
H2A_6 C2_6 H2B_6 108.4 no
O2_6 C3_6 C4_6 110.2(9) no
O2_6 C3_6 H3A_6 109.6 no
C4_6 C3_6 H3A_6 109.6 no
O2_6 C3_6 H3B_6 109.6 no
C4_6 C3_6 H3B_6 109.6 no
H3A_6 C3_6 H3B_6 108.1 no
O3_6 C4_6 C3_6 107.2(9) no
O3_6 C4_6 H4A_6 110.3 no
C3_6 C4_6 H4A_6 110.3 no
O3_6 C4_6 H4B_6 110.3 no
C3_6 C4_6 H4B_6 110.3 no
H4A_6 C4_6 H4B_6 108.5 no
O3_6 C5_6 C6_6 113.1(9) no
O3_6 C5_6 H5A_6 109.0 no
C6_6 C5_6 H5A_6 109.0 no
O3_6 C5_6 H5B_6 109.0 no
C6_6 C5_6 H5B_6 109.0 no
H5A_6 C5_6 H5B_6 107.8 no
O4_6 C6_6 C5_6 110.2(9) no
O4_6 C6_6 H6A_6 109.6 no
C5_6 C6_6 H6A_6 109.6 no
O4_6 C6_6 H6B_6 109.6 no
C5_6 C6_6 H6B_6 109.6 no
H6A_6 C6_6 H6B_6 108.1 no
O4_6 C7_6 C8_6 109.5(9) no
O4_6 C7_6 H7A_6 109.8 no
C8_6 C7_6 H7A_6 109.8 no
O4_6 C7_6 H7B_6 109.8 no
C8_6 C7_6 H7B_6 109.8 no
H7A_6 C7_6 H7B_6 108.2 no
O5_6 C8_6 C7_6 107.8(8) no
O5_6 C8_6 H8A_6 110.1 no
C7_6 C8_6 H8A_6 110.1 no
O5_6 C8_6 H8B_6 110.1 no
C7_6 C8_6 H8B_6 110.1 no
H8A_6 C8_6 H8B_6 108.5 no
O5_6 C9_6 C10_6 107.4(8) no
O5_6 C9_6 H9A_6 110.2 no
C10_6 C9_6 H9A_6 110.2 no
O5_6 C9_6 H9B_6 110.2 no
C10_6 C9_6 H9B_6 110.2 no
H9A_6 C9_6 H9B_6 108.5 no
O1_6 C10_6 C9_6 107.2(8) no
O1_6 C10_6 H10A_6 110.3 no
C9_6 C10_6 H10A_6 110.3 no
O1_6 C10_6 H10B_6 110.3 no
C9_6 C10_6 H10B_6 110.3 no
H10A_6 C10_6 H10B_6 108.5 no
C1_6 O1_6 C10_6 113.5(8) no
C3_6 O2_6 C2_6 114.6(8) no
C4_6 O3_6 C5_6 114.2(9) no
C7_6 O4_6 C6_6 111.9(8) no
C9_6 O5_6 C8_6 115.2(8) no
O11_6 Ni6_6 O7_6 92.2(3) no
O11_6 Ni6_6 O6_6 90.9(3) no
O7_6 Ni6_6 O6_6 176.9(3) no
O11_6 Ni6_6 O10_6 90.3(3) no
O7_6 Ni6_6 O10_6 90.5(3) no
O6_6 Ni6_6 O10_6 88.9(3) no
O11_6 Ni6_6 O8_6 89.6(3) no
O7_6 Ni6_6 O8_6 90.2(3) no
O6_6 Ni6_6 O8_6 90.4(3) no
O10_6 Ni6_6 O8_6 179.2(3) no
O11_6 Ni6_6 O9_6 179.3(3) no
O7_6 Ni6_6 O9_6 87.2(3) no
O6_6 Ni6_6 O9_6 89.7(3) no
O10_6 Ni6_6 O9_6 89.6(3) no
O8_6 Ni6_6 O9_6 90.6(3) no
Ni6_6 O6_6 H6C_6 107.3(4) no
Ni6_6 O6_6 H6D_6 144.9(6) no
H6C_6 O6_6 H6D_6 91.7(5) no
Ni6_6 O7_6 H7C_6 119.2(5) no
Ni6_6 O7_6 H7D_6 140.4(6) no
H7C_6 O7_6 H7D_6 95.7(5) no
Ni6_6 O8_6 H8C_6 109.2(5) no
Ni6_6 O8_6 H8D_6 113.8(5) no
H8C_6 O8_6 H8D_6 105.9(7) no
Ni6_6 O9_6 H9C_6 113.3(5) no
Ni6_6 O9_6 H9D_6 112.5(6) no
H9C_6 O9_6 H9D_6 106.8(7) no
Ni6_6 O10_6 H10C_6 100.5(5) no
Ni6_6 O10_6 H10D_6 112.8(5) no
H10C_6 O10_6 H10D_6 109.1(8) no
Ni6_6 O11_6 H11C_6 115.2(5) no
Ni6_6 O11_6 H11D_6 138.1(7) no
H11C_6 O11_6 H11D_6 106.6(6) no
O13_6 N1_6 O14_6 120.1(10) no
O13_6 N1_6 O12_6 119.2(10) no
O14_6 N1_6 O12_6 120.7(10) no
O16_6 N2_6 O17_6 120.4(10) no
O16_6 N2_6 O15_6 116.1(10) no
O17_6 N2_6 O15_6 123.5(9) no
H18C_6 O18_6 H18D_6 99.0(9) no
H19C_6 O19_6 H19D_6 102.7(9) no
O1_7 C1_7 C2_7 107.6(8) no
O1_7 C1_7 H1A_7 110.2 no
C2_7 C1_7 H1A_7 110.2 no
O1_7 C1_7 H1B_7 110.2 no
C2_7 C1_7 H1B_7 110.2 no
H1A_7 C1_7 H1B_7 108.5 no
O2_7 C2_7 C1_7 106.1(8) no
O2_7 C2_7 H2A_7 110.5 no
C1_7 C2_7 H2A_7 110.5 no
O2_7 C2_7 H2B_7 110.5 no
C1_7 C2_7 H2B_7 110.5 no
H2A_7 C2_7 H2B_7 108.7 no
O2_7 C3_7 C4_7 108.7(9) no
O2_7 C3_7 H3A_7 110.0 no
C4_7 C3_7 H3A_7 110.0 no
O2_7 C3_7 H3B_7 110.0 no
C4_7 C3_7 H3B_7 110.0 no
H3A_7 C3_7 H3B_7 108.3 no
O3_7 C4_7 C3_7 107.7(9) no
O3_7 C4_7 H4A_7 110.2 no
C3_7 C4_7 H4A_7 110.2 no
O3_7 C4_7 H4B_7 110.2 no
C3_7 C4_7 H4B_7 110.2 no
H4A_7 C4_7 H4B_7 108.5 no
O3_7 C5_7 C6_7 110.8(9) no
O3_7 C5_7 H5A_7 109.5 no
C6_7 C5_7 H5A_7 109.5 no
O3_7 C5_7 H5B_7 109.5 no
C6_7 C5_7 H5B_7 109.5 no
H5A_7 C5_7 H5B_7 108.1 no
O4_7 C6_7 C5_7 110.2(9) no
O4_7 C6_7 H6A_7 109.6 no
C5_7 C6_7 H6A_7 109.6 no
O4_7 C6_7 H6B_7 109.6 no
C5_7 C6_7 H6B_7 109.6 no
H6A_7 C6_7 H6B_7 108.1 no
O4_7 C7_7 C8_7 110.4(9) no
O4_7 C7_7 H7A_7 109.6 no
C8_7 C7_7 H7A_7 109.6 no
O4_7 C7_7 H7B_7 109.6 no
C8_7 C7_7 H7B_7 109.6 no
H7A_7 C7_7 H7B_7 108.1 no
O5_7 C8_7 C7_7 107.1(9) no
O5_7 C8_7 H8A_7 110.3 no
C7_7 C8_7 H8A_7 110.3 no
O5_7 C8_7 H8B_7 110.3 no
C7_7 C8_7 H8B_7 110.3 no
H8A_7 C8_7 H8B_7 108.6 no
O5_7 C9_7 C10_7 107.3(8) no
O5_7 C9_7 H9A_7 110.3 no
C10_7 C9_7 H9A_7 110.3 no
O5_7 C9_7 H9B_7 110.3 no
C10_7 C9_7 H9B_7 110.3 no
H9A_7 C9_7 H9B_7 108.5 no
O1_7 C10_7 C9_7 109.7(8) no
O1_7 C10_7 H10A_7 109.7 no
C9_7 C10_7 H10A_7 109.7 no
O1_7 C10_7 H10B_7 109.7 no
C9_7 C10_7 H10B_7 109.7 no
H10A_7 C10_7 H10B_7 108.2 no
C10_7 O1_7 C1_7 114.7(8) no
C2_7 O2_7 C3_7 113.5(8) no
C4_7 O3_7 C5_7 115.7(8) no
C6_7 O4_7 C7_7 114.0(8) no
C8_7 O5_7 C9_7 113.9(8) no
O11_7 Ni7_7 O7_7 93.5(3) no
O11_7 Ni7_7 O10_7 90.2(3) no
O7_7 Ni7_7 O10_7 90.3(3) no
O11_7 Ni7_7 O6_7 90.0(3) no
O7_7 Ni7_7 O6_7 176.4(3) no
O10_7 Ni7_7 O6_7 88.9(3) no
O11_7 Ni7_7 O8_7 89.7(3) no
O7_7 Ni7_7 O8_7 89.8(3) no
O10_7 Ni7_7 O8_7 179.9(5) no
O6_7 Ni7_7 O8_7 91.0(3) no
O11_7 Ni7_7 O9_7 178.8(3) no
O7_7 Ni7_7 O9_7 87.6(3) no
O10_7 Ni7_7 O9_7 89.3(3) no
O6_7 Ni7_7 O9_7 88.9(3) no
O8_7 Ni7_7 O9_7 90.8(3) no
Ni7_7 O6_7 H6C_7 125.2(5) no
Ni7_7 O6_7 H6D_7 117.6(5) no
H6C_7 O6_7 H6D_7 101.7(6) no
Ni7_7 O7_7 H7C_7 135.8(7) no
Ni7_7 O7_7 H7D_7 115.7(5) no
H7C_7 O7_7 H7D_7 106.8(6) no
Ni7_7 O8_7 H8C_7 133.1(6) no
Ni7_7 O8_7 H8D_7 111.0(5) no
H8C_7 O8_7 H8D_7 105.8(6) no
Ni7_7 O9_7 H9C_7 127.6(5) no
Ni7_7 O9_7 H9D_7 131.4(6) no
H9C_7 O9_7 H9D_7 100.8(5) no
Ni7_7 O10_7 H10C_7 113.6(5) no
Ni7_7 O10_7 H10D_7 113.2(5) no
H10C_7 O10_7 H10D_7 112.5(8) no
Ni7_7 O11_7 H11C_7 110.3(5) no
Ni7_7 O11_7 H11D_7 110.9(4) no
H11C_7 O11_7 H11D_7 103.3(7) no
O14_7 N1_7 O12_7 119.7(10) no
O14_7 N1_7 O13_7 121.1(11) no
O12_7 N1_7 O13_7 119.2(10) no
O15_7 N2_7 O17_7 122.3(9) no
O15_7 N2_7 O16_7 118.4(10) no
O17_7 N2_7 O16_7 119.2(10) no
H18C_7 O18_7 H18D_7 109.6(10) no
H19C_7 O19_7 H19D_7 79.4(8) no

loop_
_geom_bond_atom_site_label_1
_geom_bond_atom_site_label_2
_geom_bond_distance
_geom_bond_publ_flag
C1'_1 O1'_1 1.4457 no
C1'_1 C2'_1 1.4997 no
C1'_1 H11_1 0.9951 no
C1'_1 H12_1 1.0040 no
C2'_1 O2'_1 1.4500 no
C2'_1 H21_1 0.9952 no
C2'_1 H22_1 0.9894 no
C3'_1 O2'_1 1.4467 no
C3'_1 C4'_1 1.5096 no
C3'_1 H31_1 0.9892 no
C3'_1 H32_1 0.9950 no
C4'_1 O3'_1 1.4212 no
C4'_1 H41_1 0.9978 no
C4'_1 H42_1 0.9935 no
C5'_1 O3'_1 1.4528 no
C5'_1 C6'_1 1.5055 no
C5'_1 H51_1 0.9999 no
C5'_1 H52_1 0.9951 no
C6'_1 O4'_1 1.4383 no
C6'_1 H61_1 0.9993 no
C6'_1 H62_1 0.9954 no
C7'_1 O4'_1 1.4340 no
C7'_1 C8'_1 1.5223 no
C7'_1 H71_1 0.9948 no
C7'_1 H72_1 0.9952 no
C8'_1 O5'_1 1.4453 no
C8'_1 H81_1 0.9951 no
C8'_1 H82_1 0.9895 no
C9'_1 O5'_1 1.4469 no
C9'_1 C10'_1 1.5066 no
C9'_1 H91_1 0.9920 no
C9'_1 H92_1 0.9952 no
C10'_1 O1'_1 1.4306 no
C10'_1 H101_1 1.0057 no
C10'_1 H102_1 0.9953 no
C1_1 O1_1 1.386(12) no
C1_1 C2_1 1.467(15) no
C1_1 H101_1 1.2882 no
C1_1 H102_1 1.3417 no
C1_1 H1A_1 0.9800 no
C1_1 H1B_1 0.9800 no
C2_1 O2_1 1.400(14) no
C2_1 H91_1 1.3579 no
C2_1 H92_1 0.8636 no
C2_1 H2A_1 0.9800 no
C2_1 H2B_1 0.9800 no
C3_1 O2_1 1.427(13) no
C3_1 C4_1 1.497(16) no
C3_1 H81_1 1.1247 no
C3_1 H82_1 1.3909 no
C3_1 H3A_1 0.9800 no
C3_1 H3B_1 0.9800 no
C4_1 O3_1 1.379(13) no
C4_1 H71_1 1.2628 no
C4_1 H72_1 1.2103 no
C4_1 H4A_1 0.9800 no
C4_1 H4B_1 0.9800 no
C5_1 O3_1 1.378(13) no
C5_1 C6_1 1.489(15) no
C5_1 H51_1 1.5775 no
C5_1 H52_1 1.1446 no
C5_1 H61_1 1.4230 no
C5_1 H5A_1 0.9800 no
C5_1 H5B_1 0.9800 no
C6_1 O4_1 1.435(13) no
C6_1 H51_1 1.3255 no
C6_1 H62_1 1.5108 no
C6_1 H6A_1 0.9800 no
C6_1 H6B_1 0.9800 no
C7_1 O4_1 1.411(12) no
C7_1 C8_1 1.490(14) no
C7_1 H31_1 1.3875 no
C7_1 H41_1 1.2946 no
C7_1 H42_1 1.2194 no
C7_1 H7A_1 0.9800 no
C7_1 H7B_1 0.9800 no
C8_1 O5_1 1.403(12) no
C8_1 H31_1 0.8958 no
C8_1 H32_1 1.1257 no
C8_1 H8A_1 0.9800 no
C8_1 H8B_1 0.9800 no
C9_1 O5_1 1.405(13) no
C9_1 C10_1 1.463(14) no
C9_1 H21_1 1.2409 no
C9_1 H22_1 1.0603 no
C9_1 H9A_1 0.9800 no
C9_1 H9B_1 0.9800 no
C10_1 O1_1 1.436(13) no
C10_1 H11_1 0.9267 no
C10_1 H12_1 1.1248 no
C10_1 H10A_1 0.9800 no
C10_1 H10B_1 0.9800 no
O4_1 H42_1 1.4777 no
Ni1'_1 O11'_1 2.024(9) no
Ni1'_1 O10'_1 2.031(9) no
Ni1'_1 O6'_1 2.039(9) no
Ni1'_1 O7'_1 2.047(9) no
Ni1'_1 O8'_1 2.060(9) no
Ni1'_1 O9'_1 2.068(9) no
O6'_1 H6C_1 0.97(3) no
O6'_1 H6D_1 0.87(2) no
O7'_1 H7C_1 1.45(3) no
O7'_1 H7D_1 1.12(3) no
O8'_1 H11C_1 0.94(3) no
O8'_1 H11D_1 0.70(3) no
O9'_1 H10C_1 1.21(3) no
O9'_1 H10D_1 1.11(3) no
O10'_1 H9C_1 1.15(3) no
O10'_1 H9D_1 1.30(3) no
O11'_1 H8C_1 1.10(2) no
O11'_1 H8D_1 0.670(19) no
Ni1_1 O11_1 2.030(6) no
Ni1_1 O7_1 2.036(6) no
Ni1_1 O6_1 2.037(6) no
Ni1_1 O9_1 2.048(6) no
Ni1_1 O10_1 2.054(6) no
Ni1_1 O8_1 2.056(6) no
O6_1 H6C_1 0.884(11) no
O6_1 H6D_1 0.897(9) no
O7_1 H7C_1 0.855(9) no
O7_1 H7D_1 0.884(8) no
O8_1 H8C_1 0.854(10) no
O8_1 H8D_1 0.747(9) no
O9_1 H9C_1 0.906(9) no
O9_1 H9D_1 0.753(10) no
O10_1 H10C_1 0.839(10) no
O10_1 H10D_1 0.814(9) no
O11_1 H11C_1 0.913(10) no
O11_1 H11D_1 0.753(8) no
N1_1 O13_1 1.236(8) no
N1_1 O14_1 1.238(8) no
N1_1 O12_1 1.249(8) no
N2_1 O15_1 1.231(8) no
N2_1 O17_1 1.233(8) no
N2_1 O16_1 1.264(8) no
O18_1 H18C_1 0.76(2) no
O18_1 H18D_1 1.23(6) no
O19_1 H19C_1 0.818(15) no
O19_1 H19D_1 1.16(3) no
O18'_1 H19C_1 0.99(3) no
O18'_1 H19D_1 0.55(4) no
O19'_1 H18C_1 0.98(3) no
O19'_1 H18D_1 0.68(4) no
C1'_2 O1'_2 1.4321 no
C1'_2 C2'_2 1.5123 no
C1'_2 H11_2 0.9951 no
C1'_2 H12_2 1.0050 no
C2'_2 O2'_2 1.4547 no
C2'_2 H21_2 0.9952 no
C2'_2 H22_2 0.9903 no
C3'_2 O2'_2 1.4383 no
C3'_2 C4'_2 1.5217 no
C3'_2 H31_2 0.9891 no
C3'_2 H32_2 0.9950 no
C4'_2 O3'_2 1.4400 no
C4'_2 H41_2 0.9964 no
C4'_2 H42_2 0.9942 no
C5'_2 O3'_2 1.4298 no
C5'_2 C6'_2 1.5058 no
C5'_2 H51_2 0.9982 no
C5'_2 H52_2 0.9959 no
C6'_2 O4'_2 1.4490 no
C6'_2 H61_2 1.0002 no
C6'_2 H62_2 0.9955 no
C7'_2 O4'_2 1.4255 no
C7'_2 C8'_2 1.5205 no
C7'_2 H71_2 0.9949 no
C7'_2 H72_2 0.9967 no
C8'_2 O5'_2 1.4379 no
C8'_2 H81_2 0.9953 no
C8'_2 H82_2 0.9889 no
C9'_2 O5'_2 1.4491 no
C9'_2 C10'_2 1.5060 no
C9'_2 H91_2 0.9913 no
C9'_2 H92_2 0.9952 no
C10'_2 O1'_2 1.4303 no
C10'_2 H101_2 1.0048 no
C10'_2 H102_2 0.9951 no
C1_2 O1_2 1.414(18) no
C1_2 C2_2 1.48(2) no
C1_2 H101_2 1.3928 no
C1_2 H102_2 1.1782 no
C1_2 H1A_2 0.9800 no
C1_2 H1B_2 0.9800 no
C2_2 O2_2 1.380(19) no
C2_2 H91_2 1.2689 no
C2_2 H92_2 1.0936 no
C2_2 H2A_2 0.9800 no
C2_2 H2B_2 0.9800 no
C3_2 O2_2 1.397(18) no
C3_2 C4_2 1.48(2) no
C3_2 H72_2 1.5595 no
C3_2 H81_2 1.2085 no
C3_2 H82_2 1.3872 no
C3_2 H3A_2 0.9800 no
C3_2 H3B_2 0.9800 no
C4_2 O3_2 1.416(18) no
C4_2 H71_2 1.4003 no
C4_2 H72_2 1.1811 no
C4_2 H4A_2 0.9800 no
C4_2 H4B_2 0.9800 no
C5_2 C6_2 1.45(2) no
C5_2 O3_2 1.449(18) no
C5_2 H51_2 1.4895 no
C5_2 H52_2 0.9626 no
C5_2 H5A_2 0.9800 no
C5_2 H5B_2 0.9800 no
C6_2 O4_2 1.424(18) no
C6_2 H51_2 1.2157 no
C6_2 H62_2 1.5490 no
C6_2 H6A_2 0.9800 no
C6_2 H6B_2 0.9800 no
C7_2 O4_2 1.408(17) no
C7_2 C8_2 1.526(19) no
C7_2 H31_2 1.5472 no
C7_2 H41_2 1.3423 no
C7_2 H42_2 0.9734 no
C7_2 H7A_2 0.9800 no
C7_2 H7B_2 0.9800 no
C8_2 O5_2 1.387(18) no
C8_2 H31_2 0.8676 no
C8_2 H32_2 1.2705 no
C8_2 H8A_2 0.9800 no
C8_2 H8B_2 0.9800 no
C9_2 O5_2 1.423(18) no
C9_2 C10_2 1.507(19) no
C9_2 H21_2 1.1641 no
C9_2 H22_2 1.0858 no
C9_2 H9A_2 0.9800 no
C9_2 H9B_2 0.9800 no
C10_2 O1_2 1.388(18) no
C10_2 H11_2 0.9332 no
C10_2 H12_2 1.1199 no
C10_2 H10A_2 0.9800 no
C10_2 H10B_2 0.9800 no
O4_2 H42_2 1.4244 no
Ni2'_2 O11'_2 2.026(7) no
Ni2'_2 O6'_2 2.032(7) no
Ni2'_2 O10'_2 2.034(7) no
Ni2'_2 O9'_2 2.049(7) no
Ni2'_2 O7'_2 2.056(6) no
Ni2'_2 O8'_2 2.069(7) no
O6'_2 H6C_2 0.934(17) no
O6'_2 H6D_2 0.838(10) no
O7'_2 H7C_2 1.360(12) no
O7'_2 H7D_2 1.095(12) no
O8'_2 H11C_2 0.782(13) no
O8'_2 H11D_2 0.785(13) no
O9'_2 H10C_2 0.987(10) no
O9'_2 H10D_2 0.746(9) no
O10'_2 H9C_2 0.990(10) no
O10'_2 H9D_2 1.357(12) no
O11'_2 H8C_2 0.884(11) no
O11'_2 H8D_2 0.806(11) no
Ni2_2 O11_2 2.031(8) no
Ni2_2 O6_2 2.035(8) no
Ni2_2 O7_2 2.040(7) no
Ni2_2 O10_2 2.041(8) no
Ni2_2 O8_2 2.048(8) no
Ni2_2 O9_2 2.055(8) no
O6_2 H6C_2 0.91(2) no
O6_2 H6D_2 0.925(15) no
O7_2 H7C_2 0.873(13) no
O7_2 H7D_2 0.873(13) no
O8_2 H8C_2 0.782(16) no
O8_2 H8D_2 0.822(16) no
O9_2 H9C_2 0.896(14) no
O9_2 H9D_2 0.774(16) no
O10_2 H10C_2 1.167(13) no
O10_2 H10D_2 1.251(15) no
O11_2 H11C_2 0.785(16) no
O11_2 H11D_2 0.854(15) no
N1_2 O12_2 1.224(10) no
N1_2 O13_2 1.235(10) no
N1_2 O14_2 1.248(10) no
N1'_2 O12'_2 1.221(13) no
N1'_2 O13'_2 1.250(13) no
N1'_2 O14'_2 1.256(13) no
N2_2 O16_2 1.232(9) no
N2_2 O17_2 1.237(9) no
N2_2 O15_2 1.253(8) no
O18'_2 H19C_2 0.71(8) no
O19'_2 H18C_2 0.70(3) no
O19'_2 H18D_2 1.27(7) no
O18_2 H18C_2 0.99(3) no
O18_2 H18D_2 0.84(2) no
O19_2 H19C_2 0.740(10) no
O19_2 H19D_2 1.134(12) no
C1_3 O1_3 1.429(8) no
C1_3 C2_3 1.494(8) no
C1_3 H1A_3 0.9800 no
C1_3 H1B_3 0.9800 no
C2_3 O2_3 1.407(8) no
C2_3 H2A_3 0.9800 no
C2_3 H2B_3 0.9800 no
C3_3 O2_3 1.428(8) no
C3_3 C4_3 1.510(9) no
C3_3 H3A_3 0.9800 no
C3_3 H3B_3 0.9800 no
C4_3 O3_3 1.387(8) no
C4_3 H4A_3 0.9800 no
C4_3 H4B_3 0.9800 no
C5_3 C6_3 1.401(9) no
C5_3 O3_3 1.491(8) no
C5_3 H5A_3 0.9800 no
C5_3 H5B_3 0.9800 no
C6_3 O4_3 1.424(8) no
C6_3 H6A_3 0.9800 no
C6_3 H6B_3 0.9800 no
C7_3 O4_3 1.425(8) no
C7_3 C8_3 1.508(8) no
C7_3 H7A_3 0.9800 no
C7_3 H7B_3 0.9800 no
C8_3 O5_3 1.412(7) no
C8_3 H8A_3 0.9800 no
C8_3 H8B_3 0.9800 no
C9_3 O5_3 1.432(8) no
C9_3 C10_3 1.471(8) no
C9_3 H9A_3 0.9800 no
C9_3 H9B_3 0.9800 no
C10_3 O1_3 1.405(8) no
C10_3 H10A_3 0.9800 no
C10_3 H10B_3 0.9800 no
Ni3_3 O7_3 2.026(5) no
Ni3_3 O9_3 2.035(5) no
Ni3_3 O11_3 2.038(5) no
Ni3_3 O10_3 2.041(5) no
Ni3_3 O8_3 2.046(5) no
Ni3_3 O6_3 2.050(5) no
O6_3 H6C_3 0.831(6) no
O6_3 H6D_3 0.843(6) no
O7_3 H7C_3 0.778(6) no
O7_3 H7D_3 0.984(7) no
O8_3 H8C_3 0.879(6) no
O8_3 H8D_3 0.843(6) no
O9_3 H9C_3 0.941(6) no
O9_3 H9D_3 0.928(6) no
O10_3 H10C_3 0.944(7) no
O10_3 H10D_3 0.867(6) no
O11_3 H11C_3 0.883(7) no
O11_3 H11D_3 0.902(7) no
N1_3 O12_3 1.222(8) no
N1_3 O14_3 1.231(8) no
N1_3 O13_3 1.244(8) no
N2_3 O17_3 1.228(11) no
N2_3 O16_3 1.236(10) no
N2_3 O15_3 1.256(10) no
O18_3 H18C_3 1.056(10) no
O18_3 H18D_3 0.757(9) no
O19_3 H19C_3 0.672(8) no
O19_3 H19D_3 1.041(9) no
C1_4 O1_4 1.421(8) no
C1_4 C2_4 1.490(9) no
C1_4 H1A_4 0.9800 no
C1_4 H1B_4 0.9800 no
C2_4 O2_4 1.431(9) no
C2_4 H2A_4 0.9800 no
C2_4 H2B_4 0.9800 no
C3_4 O2_4 1.410(9) no
C3_4 C4_4 1.506(10) no
C3_4 H3A_4 0.9800 no
C3_4 H3B_4 0.9800 no
C4_4 O3_4 1.408(9) no
C4_4 H4A_4 0.9800 no
C4_4 H4B_4 0.9800 no
C5_4 C6_4 1.414(10) no
C5_4 O3_4 1.477(9) no
C5_4 H5A_4 0.9800 no
C5_4 H5B_4 0.9800 no
C6_4 O4_4 1.416(9) no
C6_4 H6A_4 0.9800 no
C6_4 H6B_4 0.9800 no
C7_4 O4_4 1.422(8) no
C7_4 C8_4 1.515(9) no
C7_4 H7A_4 0.9800 no
C7_4 H7B_4 0.9800 no
C8_4 O5_4 1.410(8) no
C8_4 H8A_4 0.9800 no
C8_4 H8B_4 0.9800 no
C9_4 O5_4 1.441(9) no
C9_4 C10_4 1.489(9) no
C9_4 H9A_4 0.9800 no
C9_4 H9B_4 0.9800 no
C10_4 O1_4 1.423(8) no
C10_4 H10A_4 0.9800 no
C10_4 H10B_4 0.9800 no
Ni4_4 O11_4 2.024(5) no
Ni4_4 O7_4 2.035(5) no
Ni4_4 O10_4 2.036(5) no
Ni4_4 O6_4 2.037(5) no
Ni4_4 O8_4 2.057(5) no
Ni4_4 O9_4 2.069(5) no
O6_4 H6C_4 0.885(6) no
O6_4 H6D_4 0.908(6) no
O7_4 H7C_4 0.847(7) no
O7_4 H7D_4 0.888(6) no
O8_4 H8C_4 0.786(7) no
O8_4 H8D_4 0.806(6) no
O9_4 H9C_4 0.861(7) no
O9_4 H9D_4 0.828(7) no
O10_4 H10C_4 0.829(7) no
O10_4 H10D_4 0.911(7) no
O11_4 H11C_4 0.808(7) no
O11_4 H11D_4 0.815(6) no
N1_4 O14_4 1.224(8) no
N1_4 O12_4 1.252(8) no
N1_4 O13_4 1.252(8) no
N2_4 O17_4 1.241(9) no
N2_4 O16_4 1.245(9) no
N2_4 O15_4 1.255(8) no
O18_4 H18C_4 1.007(10) no
O18_4 H18D_4 0.858(9) no
O19_4 H19C_4 0.753(8) no
O19_4 H19D_4 1.037(9) no
C1_5 O1_5 1.419(8) no
C1_5 C2_5 1.503(9) no
C1_5 H1A_5 0.9800 no
C1_5 H1B_5 0.9800 no
C2_5 O2_5 1.416(9) no
C2_5 H2A_5 0.9800 no
C2_5 H2B_5 0.9800 no
C3_5 O2_5 1.419(9) no
C3_5 C4_5 1.495(10) no
C3_5 H3A_5 0.9800 no
C3_5 H3B_5 0.9800 no
C4_5 O3_5 1.452(9) no
C4_5 H4A_5 0.9800 no
C4_5 H4B_5 0.9800 no
C5_5 O3_5 1.423(9) no
C5_5 C6_5 1.479(9) no
C5_5 H5A_5 0.9800 no
C5_5 H5B_5 0.9800 no
C6_5 O4_5 1.437(9) no
C6_5 H6A_5 0.9800 no
C6_5 H6B_5 0.9800 no
C7_5 O4_5 1.421(8) no
C7_5 C8_5 1.497(9) no
C7_5 H7A_5 0.9800 no
C7_5 H7B_5 0.9800 no
C8_5 O5_5 1.425(8) no
C8_5 H8A_5 0.9800 no
C8_5 H8B_5 0.9800 no
C9_5 O5_5 1.419(9) no
C9_5 C10_5 1.480(9) no
C9_5 H9A_5 0.9800 no
C9_5 H9B_5 0.9800 no
C10_5 O1_5 1.416(8) no
C10_5 H10A_5 0.9800 no
C10_5 H10B_5 0.9800 no
Ni5_5 O7_5 2.034(5) no
Ni5_5 O11_5 2.044(5) no
Ni5_5 O6_5 2.045(5) no
Ni5_5 O10_5 2.049(5) no
Ni5_5 O8_5 2.059(5) no
Ni5_5 O9_5 2.064(5) no
O6_5 H6C_5 0.892(6) no
O6_5 H6D_5 0.824(6) no
O7_5 H7C_5 0.794(6) no
O7_5 H7D_5 0.855(7) no
O8_5 H8C_5 0.867(6) no
O8_5 H8D_5 0.840(7) no
O9_5 H9C_5 0.918(6) no
O9_5 H9D_5 0.783(6) no
O10_5 H10C_5 0.835(7) no
O10_5 H10D_5 0.793(6) no
O11_5 H11C_5 0.804(7) no
O11_5 H11D_5 0.900(7) no
N1_5 O14_5 1.225(8) no
N1_5 O13_5 1.237(8) no
N1_5 O12_5 1.242(8) no
N2_5 O17_5 1.224(8) no
N2_5 O15_5 1.243(8) no
N2_5 O16_5 1.255(8) no
O18_5 H18C_5 1.056(10) no
O18_5 H18D_5 0.736(9) no
O19_5 H19C_5 0.684(8) no
O19_5 H19D_5 1.044(9) no
C1_6 O1_6 1.418(8) no
C1_6 C2_6 1.490(9) no
C1_6 H1A_6 0.9800 no
C1_6 H1B_6 0.9800 no
C2_6 O2_6 1.418(9) no
C2_6 H2A_6 0.9800 no
C2_6 H2B_6 0.9800 no
C3_6 O2_6 1.413(9) no
C3_6 C4_6 1.508(10) no
C3_6 H3A_6 0.9800 no
C3_6 H3B_6 0.9800 no
C4_6 O3_6 1.427(9) no
C4_6 H4A_6 0.9800 no
C4_6 H4B_6 0.9800 no
C5_6 O3_6 1.429(9) no
C5_6 C6_6 1.464(9) no
C5_6 H5A_6 0.9800 no
C5_6 H5B_6 0.9800 no
C6_6 O4_6 1.432(9) no
C6_6 H6A_6 0.9800 no
C6_6 H6B_6 0.9800 no
C7_6 O4_6 1.407(8) no
C7_6 C8_6 1.503(9) no
C7_6 H7A_6 0.9800 no
C7_6 H7B_6 0.9800 no
C8_6 O5_6 1.426(8) no
C8_6 H8A_6 0.9800 no
C8_6 H8B_6 0.9800 no
C9_6 O5_6 1.424(9) no
C9_6 C10_6 1.492(9) no
C9_6 H9A_6 0.9800 no
C9_6 H9B_6 0.9800 no
C10_6 O1_6 1.419(8) no
C10_6 H10A_6 0.9800 no
C10_6 H10B_6 0.9800 no
Ni6_6 O11_6 2.033(5) no
Ni6_6 O7_6 2.035(5) no
Ni6_6 O6_6 2.039(5) no
Ni6_6 O10_6 2.053(5) no
Ni6_6 O8_6 2.058(5) no
Ni6_6 O9_6 2.061(5) no
O6_6 H6C_6 0.910(7) no
O6_6 H6D_6 0.918(5) no
O7_6 H7C_6 0.909(7) no
O7_6 H7D_6 0.873(6) no
O8_6 H8C_6 0.835(7) no
O8_6 H8D_6 0.781(6) no
O9_6 H9C_6 0.888(7) no
O9_6 H9D_6 0.755(7) no
O10_6 H10C_6 0.803(7) no
O10_6 H10D_6 0.838(7) no
O11_6 H11C_6 0.875(7) no
O11_6 H11D_6 0.782(6) no
N1_6 O13_6 1.231(8) no
N1_6 O14_6 1.252(8) no
N1_6 O12_6 1.255(8) no
N2_6 O16_6 1.244(8) no
N2_6 O17_6 1.246(8) no
N2_6 O15_6 1.251(8) no
O18_6 H18C_6 0.882(9) no
O18_6 H18D_6 0.894(9) no
O19_6 H19C_6 0.724(9) no
O19_6 H19D_6 1.037(9) no
C1_7 O1_7 1.422(8) no
C1_7 C2_7 1.518(10) no
C1_7 H1A_7 0.9800 no
C1_7 H1B_7 0.9800 no
C2_7 O2_7 1.428(9) no
C2_7 H2A_7 0.9800 no
C2_7 H2B_7 0.9800 no
C3_7 O2_7 1.435(9) no
C3_7 C4_7 1.487(10) no
C3_7 H3A_7 0.9800 no
C3_7 H3B_7 0.9800 no
C4_7 O3_7 1.439(9) no
C4_7 H4A_7 0.9800 no
C4_7 H4B_7 0.9800 no
C5_7 O3_7 1.440(9) no
C5_7 C6_7 1.486(10) no
C5_7 H5A_7 0.9800 no
C5_7 H5B_7 0.9800 no
C6_7 O4_7 1.413(9) no
C6_7 H6A_7 0.9800 no
C6_7 H6B_7 0.9800 no
C7_7 O4_7 1.430(9) no
C7_7 C8_7 1.491(10) no
C7_7 H7A_7 0.9800 no
C7_7 H7B_7 0.9800 no
C8_7 O5_7 1.424(9) no
C8_7 H8A_7 0.9800 no
C8_7 H8B_7 0.9800 no
C9_7 O5_7 1.425(9) no
C9_7 C10_7 1.493(9) no
C9_7 H9A_7 0.9800 no
C9_7 H9B_7 0.9800 no
C10_7 O1_7 1.421(9) no
C10_7 H10A_7 0.9800 no
C10_7 H10B_7 0.9800 no
Ni7_7 O11_7 2.031(5) no
Ni7_7 O7_7 2.033(5) no
Ni7_7 O10_7 2.041(5) no
Ni7_7 O6_7 2.042(5) no
Ni7_7 O8_7 2.061(5) no
Ni7_7 O9_7 2.063(5) no
O6_7 H6C_7 0.862(6) no
O6_7 H6D_7 0.835(6) no
O7_7 H7C_7 0.804(6) no
O7_7 H7D_7 0.859(7) no
O8_7 H8C_7 0.831(6) no
O8_7 H8D_7 0.897(7) no
O9_7 H9C_7 0.944(6) no
O9_7 H9D_7 0.768(6) no
O10_7 H10C_7 0.786(7) no
O10_7 H10D_7 0.821(6) no
O11_7 H11C_7 0.770(7) no
O11_7 H11D_7 0.956(7) no
N1_7 O14_7 1.228(8) no
N1_7 O12_7 1.238(8) no
N1_7 O13_7 1.241(8) no
N2_7 O15_7 1.235(8) no
N2_7 O17_7 1.237(8) no
N2_7 O16_7 1.240(8) no
O18_7 H18C_7 0.814(10) no
O18_7 H18D_7 0.836(9) no
O19_7 H19C_7 0.703(8) no
O19_7 H19D_7 1.261(9) no

loop_
_geom_hbond_atom_site_label_D
_geom_hbond_atom_site_label_H
_geom_hbond_atom_site_label_A
_geom_hbond_site_symmetry_A
_geom_hbond_distance_DH
_geom_hbond_distance_HA
_geom_hbond_distance_DA
_geom_hbond_angle_DHA
O6_1 H6D_1 O2_7 1_554 0.897(9) 1.931(8) 2.759(13) 152.7(7)
O6_1 H6C_1 O5_7 1_554 0.884(11) 1.901(7) 2.753(12) 161.5(5)
O7_1 H7D_1 O1_1 . 0.884(8) 1.859(11) 2.742(14) 175.9(6)
O7_1 H7C_1 O4_1 . 0.855(9) 1.962(10) 2.806(14) 169.5(9)
O10_1 H10C_1 O3_1 . 0.839(10) 1.992(11) 2.806(14) 163.3(6)
O6_2 H6C_2 O2_1 . 0.91(2) 1.917(11) 2.74(2) 150.0(8)
O6_2 H6D_2 O5_1 . 0.925(15) 2.007(10) 2.83(2) 148.0(11)
O7_2 H7D_2 O1_2 . 0.873(13) 1.875(19) 2.74(2) 169.5(12)
O7_2 H7C_2 O4_2 . 0.873(13) 1.949(18) 2.79(2) 161.4(13)
O6_3 H6D_3 O2'_2 . 0.843(6) 1.940(7) 2.737(9) 157.3(4)
O6_3 H6C_3 O5'_2 . 0.831(6) 2.046(6) 2.824(9) 155.4(5)
O7_3 H7C_3 O1_3 . 0.778(6) 1.978(7) 2.737(9) 164.8(6)
O7_3 H7D_3 O4_3 . 0.984(7) 1.949(8) 2.896(10) 160.8(4)
O10_3 H10D_3 O3_3 . 0.867(6) 2.161(7) 3.019(10) 169.6(5)
O6_4 H6D_4 O2_3 . 0.908(6) 1.900(7) 2.733(10) 151.6(4)
O6_4 H6C_4 O5_3 . 0.885(6) 1.902(7) 2.749(9) 159.6(4)
O7_4 H7D_4 O1_4 . 0.888(6) 1.884(7) 2.768(10) 173.5(5)
O7_4 H7C_4 O4_4 . 0.847(7) 1.955(8) 2.784(11) 165.8(5)
O10_4 H10C_4 O3_4 . 0.829(7) 2.047(8) 2.864(10) 168.2(4)
O6_5 H6C_5 O2_4 . 0.892(6) 1.888(8) 2.766(10) 167.7(5)
O6_5 H6D_5 O5_4 . 0.824(6) 1.910(7) 2.723(10) 168.9(5)
O7_5 H7C_5 O1_5 . 0.794(6) 1.988(8) 2.781(10) 176.2(6)
O7_5 H7D_5 O4_5 . 0.855(7) 1.999(8) 2.842(10) 168.5(5)
O10_5 H10D_5 O3_5 . 0.793(6) 2.061(8) 2.794(10) 153.6(6)
O6_6 H6D_6 O2_5 . 0.918(5) 1.964(8) 2.749(10) 142.5(4)
O6_6 H6C_6 O5_5 . 0.910(7) 1.891(7) 2.741(10) 154.5(4)
O7_6 H7D_6 O1_6 . 0.873(6) 1.913(8) 2.765(10) 165.1(5)
O7_6 H7C_6 O4_6 . 0.909(7) 1.938(8) 2.807(11) 159.1(5)
O10_6 H10C_6 O3_6 . 0.803(7) 2.010(8) 2.791(11) 164.5(5)
O6_7 H6C_7 O2_6 . 0.862(6) 1.895(7) 2.748(10) 170.1(5)
O6_7 H6D_7 O5_6 . 0.835(6) 1.910(7) 2.739(10) 171.1(5)
O7_7 H7C_7 O1_7 . 0.804(6) 1.978(8) 2.779(10) 174.4(6)
O7_7 H7D_7 O4_7 . 0.859(7) 2.003(8) 2.847(10) 167.1(5)
O10_7 H10D_7 O3_7 . 0.821(6) 2.075(8) 2.823(10) 151.6(5)
O8_1 H8D_1 O15_1 . 0.747(9) 2.102(8) 2.780(13) 151.2(8)
O8_1 H8C_1 O18_1 . 0.854(10) 1.90(2) 2.67(2) 148.6(18)
O9_1 H9C_1 O12_1 . 0.906(9) 1.868(8) 2.734(12) 159.2(7)
O9_1 H9D_1 O18_1 . 0.753(10) 2.22(3) 2.81(3) 135.3(16)
O10_1 H10D_1 O14_1 . 0.814(9) 1.949(8) 2.743(12) 165.1(6)
O11_1 H11C_1 O17_1 . 0.913(10) 1.934(8) 2.728(13) 144.3(6)
O11_1 H11D_1 O18'_1 . 0.753(8) 2.094(19) 2.74(2) 144.1(9)
O19_1 H19C_1 O16_6 4_545 0.818(15) 2.359(9) 3.02(3) 138(2)
O18_1 H18C_1 O16_6 4 0.76(2) 1.974(9) 2.67(2) 154(2)
O8_2 H8D_2 O15_2 . 0.822(16) 1.959(9) 2.742(18) 159.0(10)
O8_2 H8C_2 O18'_2 . 0.782(16) 2.33(7) 3.06(7) 156(2)
O9_2 H9C_2 O12'_2 . 0.896(14) 1.93(2) 2.78(3) 158.5(12)
O9_2 H9D_2 O18'_2 . 0.774(16) 2.62(9) 3.24(8) 138(2)
O10_2 H10C_2 O14'_2 . 1.167(13) 1.97(2) 2.75(3) 120.6(12)
O11_2 H11C_2 O17_2 . 0.785(16) 1.991(8) 2.722(18) 154.8(13)
O11_2 H11D_2 O19'_2 . 0.854(15) 1.99(3) 2.77(4) 152.1(16)
O18_2 H18D_2 O16_5 4_545 0.84(2) 2.018(9) 2.82(2) 162(2)
O19_2 H19D_2 O14_1 2_655 1.134(12) 2.039(9) 3.031(14) 144.0(6)
O19_2 H19C_2 O16_5 4 0.740(10) 2.142(9) 2.785(15) 145.7(10)
O8_3 H8C_3 O15_3 . 0.879(6) 1.902(8) 2.748(11) 160.9(5)
O8_3 H8D_3 O19_3 . 0.843(6) 1.986(8) 2.770(10) 154.3(5)
O9_3 H9C_3 O12_3 . 0.941(6) 1.924(8) 2.791(10) 152.2(5)
O9_3 H9D_3 O19_3 . 0.928(6) 2.147(8) 2.916(11) 139.7(4)
O10_3 H10C_3 O14_3 . 0.944(7) 1.857(8) 2.720(10) 150.7(4)
O11_3 H11D_3 O17_3 . 0.902(7) 1.932(10) 2.737(12) 147.7(5)
O11_3 H11C_3 O18_3 . 0.883(7) 1.845(9) 2.681(11) 157.1(5)
O18_3 H18D_3 O16_4 4 0.757(9) 2.141(9) 2.894(13) 173.8(8)
O19_3 H19D_3 O14_7 2_646 1.041(9) 2.275(9) 3.008(13) 126.1(5)
O19_3 H19C_3 O16_4 4_545 0.672(8) 2.174(9) 2.749(12) 144.5(8)
O8_4 H8D_4 O15_4 . 0.806(6) 1.971(8) 2.754(11) 163.9(5)
O8_4 H8C_4 O19_4 . 0.786(7) 1.957(9) 2.726(11) 166.1(5)
O9_4 H9C_4 O12_4 . 0.861(7) 1.926(8) 2.739(10) 156.8(5)
O9_4 H9D_4 O19_4 . 0.828(7) 1.981(9) 2.763(11) 157.2(5)
O10_4 H10D_4 O14_4 . 0.911(7) 1.877(8) 2.758(10) 161.9(4)
O11_4 H11C_4 O17_4 . 0.808(7) 1.963(9) 2.719(11) 155.4(6)
O11_4 H11D_4 O18_4 . 0.815(6) 1.939(9) 2.683(11) 151.4(5)
O18_4 H18D_4 O16_3 4_545 0.858(9) 2.124(10) 2.957(13) 163.8(7)
O19_4 H19D_4 O14_6 2_656 1.037(9) 2.099(9) 3.018(13) 146.5(5)
O19_4 H19C_4 O16_3 4 0.753(8) 2.066(9) 2.742(13) 149.6(7)
O8_5 H8C_5 O15_5 . 0.867(6) 1.901(8) 2.739(11) 162.1(5)
O8_5 H8D_5 O19_5 . 0.840(7) 1.970(9) 2.774(11) 159.8(5)
O9_5 H9C_5 O12_5 . 0.918(6) 1.873(8) 2.780(11) 169.0(5)
O9_5 H9D_5 O19_5 . 0.783(6) 2.150(9) 2.762(11) 135.3(6)
O10_5 H10C_5 O14_5 . 0.835(7) 1.912(9) 2.726(11) 164.5(5)
O11_5 H11D_5 O17_5 . 0.900(7) 1.896(9) 2.745(12) 156.3(5)
O11_5 H11C_5 O18_5 . 0.804(7) 1.881(9) 2.668(12) 165.5(6)
O18_5 H18D_5 O16_2 4 0.736(9) 2.199(9) 2.930(13) 172.3(8)
O19_5 H19D_5 O14_5 2_646 1.044(9) 2.273(9) 3.021(13) 127.2(5)
O19_5 H19C_5 O16_2 4_545 0.684(8) 2.149(9) 2.726(13) 142.8(8)
O8_6 H8D_6 O17_6 . 0.781(6) 1.990(9) 2.727(12) 157.4(6)
O8_6 H8C_6 O19_6 . 0.835(7) 1.923(9) 2.744(11) 167.2(5)
O9_6 H9C_6 O12_6 . 0.888(7) 1.906(9) 2.756(11) 159.8(5)
O9_6 H9D_6 O19_6 . 0.755(7) 2.007(8) 2.707(11) 154.2(6)
O10_6 H10D_6 O14_6 . 0.838(7) 1.921(9) 2.740(11) 165.2(4)
O11_6 H11C_6 O15_6 . 0.875(7) 1.922(8) 2.712(11) 149.5(5)
O11_6 H11D_6 O18_6 . 0.782(6) 2.003(9) 2.684(11) 145.3(6)
O18_6 H18D_6 O16_1 4_545 0.894(9) 2.091(9) 2.936(13) 157.4(7)
O19_6 H19D_6 O14_4 2_656 1.037(9) 2.021(9) 3.035(12) 165.3(5)
O19_6 H19C_6 O16_1 4 0.724(9) 2.040(9) 2.740(12) 162.9(7)
O8_7 H8C_7 O15_7 . 0.831(6) 1.948(8) 2.718(11) 153.5(5)
O8_7 H8D_7 O19_7 . 0.897(7) 1.932(9) 2.761(11) 153.0(5)
O9_7 H9C_7 O12_7 . 0.944(6) 1.851(9) 2.787(11) 171.0(4)
O9_7 H9D_7 O19_7 . 0.768(6) 2.176(9) 2.766(11) 134.2(5)
O10_7 H10C_7 O14_7 . 0.786(7) 1.963(9) 2.733(11) 166.2(5)
O11_7 H11D_7 O17_7 . 0.956(7) 1.817(10) 2.724(12) 157.2(5)
O11_7 H11C_7 O18_7 . 0.770(7) 1.935(9) 2.658(11) 156.3(6)
O18_7 H18D_7 O16_7 4_556 0.836(9) 2.058(9) 2.854(13) 159.1(7)
O19_7 H19C_7 O14_3 2_646 0.703(8) 2.727(8) 3.098(12) 115.8(7)
O19_7 H19C_7 O16_7 4_546 0.703(8) 2.270(9) 2.750(13) 126.9(8)

loop_
_geom_torsion_atom_site_label_1
_geom_torsion_atom_site_label_2
_geom_torsion_atom_site_label_3
_geom_torsion_atom_site_label_4
_geom_torsion
_geom_torsion_publ_flag
O1'_1 C1'_1 C2'_1 O2'_1 -64.3 no
O2'_1 C3'_1 C4'_1 O3'_1 79.4 no
O3'_1 C5'_1 C6'_1 O4'_1 60.3 no
O4'_1 C7'_1 C8'_1 O5'_1 -67.9 no
O5'_1 C9'_1 C10'_1 O1'_1 63.4 no
C9'_1 C10'_1 O1'_1 C1'_1 -165.6 no
C2'_1 C1'_1 O1'_1 C10'_1 158.6 no
C4'_1 C3'_1 O2'_1 C2'_1 -161.1 no
C1'_1 C2'_1 O2'_1 C3'_1 176.2 no
C3'_1 C4'_1 O3'_1 C5'_1 -172.0 no
C6'_1 C5'_1 O3'_1 C4'_1 84.5 no
C8'_1 C7'_1 O4'_1 C6'_1 157.5 no
C5'_1 C6'_1 O4'_1 C7'_1 177.7 no
C7'_1 C8'_1 O5'_1 C9'_1 171.9 no
C10'_1 C9'_1 O5'_1 C8'_1 -169.9 no
O1_1 C1_1 C2_1 O2_1 61.1(16) no
O2_1 C3_1 C4_1 O3_1 -75.1(16) no
O3_1 C5_1 C6_1 O4_1 -57.2(18) no
O4_1 C7_1 C8_1 O5_1 69.7(15) no
O5_1 C9_1 C10_1 O1_1 -66.8(16) no
C2_1 C1_1 O1_1 C10_1 -163.0(13) no
C9_1 C10_1 O1_1 C1_1 167.7(13) no
C1_1 C2_1 O2_1 C3_1 -177.6(12) no
C4_1 C3_1 O2_1 C2_1 161.9(13) no
C6_1 C5_1 O3_1 C4_1 -85.6(16) no
C3_1 C4_1 O3_1 C5_1 168.7(12) no
C8_1 C7_1 O4_1 C6_1 -161.8(12) no
C5_1 C6_1 O4_1 C7_1 -177.4(12) no
C7_1 C8_1 O5_1 C9_1 -167.5(12) no
C10_1 C9_1 O5_1 C8_1 171.7(12) no
O1'_2 C1'_2 C2'_2 O2'_2 -60.2 no
O2'_2 C3'_2 C4'_2 O3'_2 73.1 no
O3'_2 C5'_2 C6'_2 O4'_2 56.5 no
O4'_2 C7'_2 C8'_2 O5'_2 -72.1 no
O5'_2 C9'_2 C10'_2 O1'_2 63.6 no
C9'_2 C10'_2 O1'_2 C1'_2 -162.9 no
C2'_2 C1'_2 O1'_2 C10'_2 169.0 no
C4'_2 C3'_2 O2'_2 C2'_2 -168.7 no
C1'_2 C2'_2 O2'_2 C3'_2 174.3 no
C6'_2 C5'_2 O3'_2 C4'_2 89.1 no
C3'_2 C4'_2 O3'_2 C5'_2 -165.6 no
C8'_2 C7'_2 O4'_2 C6'_2 161.2 no
C5'_2 C6'_2 O4'_2 C7'_2 177.3 no
C7'_2 C8'_2 O5'_2 C9'_2 166.4 no
C10'_2 C9'_2 O5'_2 C8'_2 -169.6 no
O1_2 C1_2 C2_2 O2_2 58(3) no
O2_2 C3_2 C4_2 O3_2 -73(3) no
O3_2 C5_2 C6_2 O4_2 -61(3) no
O4_2 C7_2 C8_2 O5_2 72(2) no
O5_2 C9_2 C10_2 O1_2 -74(3) no
C9_2 C10_2 O1_2 C1_2 167(2) no
C2_2 C1_2 O1_2 C10_2 -157(2) no
C1_2 C2_2 O2_2 C3_2 -178(2) no
C4_2 C3_2 O2_2 C2_2 161(2) no
C3_2 C4_2 O3_2 C5_2 161.6(19) no
C6_2 C5_2 O3_2 C4_2 -76(3) no
C8_2 C7_2 O4_2 C6_2 -161(2) no
C5_2 C6_2 O4_2 C7_2 -172(2) no
C7_2 C8_2 O5_2 C9_2 -162.4(19) no
C10_2 C9_2 O5_2 C8_2 166(2) no
O1_3 C1_3 C2_3 O2_3 -65.3(12) no
O2_3 C3_3 C4_3 O3_3 76.6(12) no
O3_3 C5_3 C6_3 O4_3 64.2(13) no
O4_3 C7_3 C8_3 O5_3 -70.8(11) no
O5_3 C9_3 C10_3 O1_3 61.6(12) no
C9_3 C10_3 O1_3 C1_3 -164.9(9) no
C2_3 C1_3 O1_3 C10_3 162.3(9) no
C1_3 C2_3 O2_3 C3_3 177.0(9) no
C4_3 C3_3 O2_3 C2_3 -160.9(9) no
C3_3 C4_3 O3_3 C5_3 -172.4(8) no
C6_3 C5_3 O3_3 C4_3 84.8(13) no
C5_3 C6_3 O4_3 C7_3 -179.6(9) no
C8_3 C7_3 O4_3 C6_3 158.8(9) no
C7_3 C8_3 O5_3 C9_3 171.1(9) no
C10_3 C9_3 O5_3 C8_3 -169.9(9) no
O1_4 C1_4 C2_4 O2_4 61.3(13) no
O2_4 C3_4 C4_4 O3_4 -72.1(13) no
O3_4 C5_4 C6_4 O4_4 -59.7(15) no
O4_4 C7_4 C8_4 O5_4 69.6(12) no
O5_4 C9_4 C10_4 O1_4 -66.8(12) no
C2_4 C1_4 O1_4 C10_4 -161.5(10) no
C9_4 C10_4 O1_4 C1_4 167.6(10) no
C4_4 C3_4 O2_4 C2_4 161.7(10) no
C1_4 C2_4 O2_4 C3_4 -178.8(9) no
C3_4 C4_4 O3_4 C5_4 167.7(9) no
C6_4 C5_4 O3_4 C4_4 -85.8(13) no
C5_4 C6_4 O4_4 C7_4 -176.0(10) no
C8_4 C7_4 O4_4 C6_4 -158.8(10) no
C7_4 C8_4 O5_4 C9_4 -167.2(9) no
C10_4 C9_4 O5_4 C8_4 167.7(9) no
O1_5 C1_5 C2_5 O2_5 -64.9(13) no
O2_5 C3_5 C4_5 O3_5 78.1(12) no
O3_5 C5_5 C6_5 O4_5 58.3(15) no
O4_5 C7_5 C8_5 O5_5 -68.5(13) no
O5_5 C9_5 C10_5 O1_5 62.2(13) no
C9_5 C10_5 O1_5 C1_5 -163.3(10) no
C2_5 C1_5 O1_5 C10_5 164.8(10) no
C1_5 C2_5 O2_5 C3_5 177.7(10) no
C4_5 C3_5 O2_5 C2_5 -163.2(10) no
C6_5 C5_5 O3_5 C4_5 84.5(12) no
C3_5 C4_5 O3_5 C5_5 -169.9(9) no
C8_5 C7_5 O4_5 C6_5 159.8(10) no
C5_5 C6_5 O4_5 C7_5 175.8(9) no
C10_5 C9_5 O5_5 C8_5 -167.1(9) no
C7_5 C8_5 O5_5 C9_5 167.9(10) no
O1_6 C1_6 C2_6 O2_6 60.7(13) no
O2_6 C3_6 C4_6 O3_6 -75.0(13) no
O3_6 C5_6 C6_6 O4_6 -57.1(15) no
O4_6 C7_6 C8_6 O5_6 69.1(13) no
O5_6 C9_6 C10_6 O1_6 -67.6(13) no
C2_6 C1_6 O1_6 C10_6 -162.0(10) no
C9_6 C10_6 O1_6 C1_6 167.0(10) no
C4_6 C3_6 O2_6 C2_6 164.6(10) no
C1_6 C2_6 O2_6 C3_6 -177.8(10) no
C3_6 C4_6 O3_6 C5_6 168.4(9) no
C6_6 C5_6 O3_6 C4_6 -86.2(13) no
C8_6 C7_6 O4_6 C6_6 -160.5(10) no
C5_6 C6_6 O4_6 C7_6 -176.4(10) no
C10_6 C9_6 O5_6 C8_6 168.8(9) no
C7_6 C8_6 O5_6 C9_6 -165.2(10) no
O1_7 C1_7 C2_7 O2_7 -66.2(12) no
O2_7 C3_7 C4_7 O3_7 77.2(13) no
O3_7 C5_7 C6_7 O4_7 58.7(14) no
O4_7 C7_7 C8_7 O5_7 -69.3(13) no
O5_7 C9_7 C10_7 O1_7 63.5(13) no
C9_7 C10_7 O1_7 C1_7 -162.8(10) no
C2_7 C1_7 O1_7 C10_7 166.6(10) no
C1_7 C2_7 O2_7 C3_7 176.5(9) no
C4_7 C3_7 O2_7 C2_7 -164.2(10) no
C3_7 C4_7 O3_7 C5_7 -171.4(9) no
C6_7 C5_7 O3_7 C4_7 87.5(12) no
C5_7 C6_7 O4_7 C7_7 176.1(9) no
C8_7 C7_7 O4_7 C6_7 160.1(10) no
C7_7 C8_7 O5_7 C9_7 167.8(9) no
C10_7 C9_7 O5_7 C8_7 -168.7(9) no
